data_4128094
loop_
_publ_author_name
'Rizzuto, Felix J.'
'Pr\"ohm, Patrick'
'Plajer, Alex J.'
'Greenfield, Jake L.'
'Nitschke, Jonathan R.'

_publ_section_title
;
 Hydrogen-Bond-Assisted Symmetry Breaking in a Network of Chiral
 Metal-Organic Assemblies.
;
_journal_issue 4
_journal_name_full 'Journal of the American Chemical Society'
_journal_page_first 1707
_journal_page_last 1715
_journal_paper_doi 10.1021/jacs.8b12323
_journal_volume 141
_journal_year 2019
_chemical_formula_moiety '(C153 H135 N27 ZN3 O9), 6(B F4), 0.5(C4 H10 O), 6.5(C2 H3 N), (H2 O)'
_chemical_formula_sum 'C168 H161.5 B6 F24 N33.5 O10.5 Zn3'
_chemical_formula_weight 3534.77
_space_group_crystal_system monoclinic
_space_group_IT_number 14
_space_group_name_Hall '-P 2ybc'
_space_group_name_H-M_alt 'P 1 21/c 1'
_symmetry_space_group_name_Hall '-P 2ybc'
_symmetry_space_group_name_H-M 'P 1 21/c 1'
_atom_sites_solution_hydrogens mixed
_audit_creation_method SHELXL-2016/6
_cell_angle_alpha 90
_cell_angle_beta 104.784(3)
_cell_angle_gamma 90
_cell_formula_units_Z 4
_cell_length_a 24.9958(11)
_cell_length_b 35.3721(14)
_cell_length_c 22.2126(7)
_cell_measurement_reflns_used 18467
_cell_measurement_temperature 100(2)
_cell_measurement_theta_max 25.8900
_cell_measurement_theta_min 0.9957
_cell_volume 18989.2(13)
_computing_cell_refinement 'XIA2 0.4.0.331-g9691117'
_computing_data_collection 'GDA 8.44; generic data acquisition software'
_computing_data_reduction 'XIA2 0.4.0.331-g9691117'
_computing_structure_refinement 'SHELXL-2016/6 (Sheldrick, 2016)'
_computing_structure_solution 'SHELXT 2014/5 (Sheldrick, 2014)'
_diffrn_ambient_temperature 100(2)
_diffrn_detector 'Photon counting pixel array'
_diffrn_measured_fraction_theta_full 0.998
_diffrn_measured_fraction_theta_max 0.998
_diffrn_measurement_device 'Fixed \c 3-circle diffractometer'
_diffrn_measurement_device_type 'Fluid Film Devices'
_diffrn_measurement_method 'shutterless scans'
_diffrn_measurement_specimen_support 'MiTeGen MicroMount'
_diffrn_radiation_monochromator 'Silicon 111'
_diffrn_radiation_source 'Diamond Light Source Beamline I19-1'
_diffrn_radiation_type Synchrotron
_diffrn_radiation_wavelength 0.6889
_diffrn_reflns_av_R_equivalents 0.0736
_diffrn_reflns_av_unetI/netI 0.0707
_diffrn_reflns_Laue_measured_fraction_full 0.998
_diffrn_reflns_Laue_measured_fraction_max 0.998
_diffrn_reflns_limit_h_max 25
_diffrn_reflns_limit_h_min -25
_diffrn_reflns_limit_k_max 35
_diffrn_reflns_limit_k_min -35
_diffrn_reflns_limit_l_max 21
_diffrn_reflns_limit_l_min -22
_diffrn_reflns_number 93770
_diffrn_reflns_point_group_measured_fraction_full 0.998
_diffrn_reflns_point_group_measured_fraction_max 0.998
_diffrn_reflns_theta_full 20.181
_diffrn_reflns_theta_max 20.181
_diffrn_reflns_theta_min 0.817
_exptl_absorpt_coefficient_mu 0.424
_exptl_absorpt_correction_T_max 1.0
_exptl_absorpt_correction_T_min 0.9730
_exptl_absorpt_correction_type empirical
_exptl_absorpt_process_details
;
CCP4 7.0.040: AIMLESS, version 0.5.32 : 29/03/17
Scaling & analysis of unmerged intensities, absorption correction 
using spherical harmonics
;
_exptl_crystal_colour colorless
_exptl_crystal_density_diffrn 1.236
_exptl_crystal_description rod
_exptl_crystal_F_000 7296
_exptl_crystal_size_max 0.200
_exptl_crystal_size_mid 0.040
_exptl_crystal_size_min 0.020
_refine_diff_density_max 0.872
_refine_diff_density_min -0.568
_refine_diff_density_rms 0.100
_refine_ls_extinction_method none
_refine_ls_goodness_of_fit_ref 1.045
_refine_ls_hydrogen_treatment mixed
_refine_ls_matrix_type full
_refine_ls_number_parameters 3067
_refine_ls_number_reflns 19935
_refine_ls_number_restraints 7953
_refine_ls_restrained_S_all 0.893
_refine_ls_R_factor_all 0.1353
_refine_ls_R_factor_gt 0.1130
_refine_ls_shift/su_max 0.003
_refine_ls_shift/su_mean 0.000
_refine_ls_structure_factor_coef Fsqd
_refine_ls_weighting_details 'w=1/[\s^2^(Fo^2^)+(0.2000P)^2^+45.0000P] where P=(Fo^2^+2Fc^2^)/3'
_refine_ls_weighting_scheme calc
_refine_ls_wR_factor_gt 0.3200
_refine_ls_wR_factor_ref 0.3385
_reflns_Friedel_coverage 0.000
_reflns_number_gt 13694
_reflns_number_total 19935
_reflns_threshold_expression 'I > 2\s(I)'
_cod_data_source_file ja8b12323_si_004.cif
_cod_data_source_block shelx
_cod_original_formula_sum 'C168 H161.50 B6 F24 N33.50 O10.50 Zn3'
_cod_database_code 4128094
_shelx_shelxl_version_number 2016/6
_shelx_space_group_comment
;
The symmetry employed for this shelxl refinement is uniquely defined
by the following loop, which should always be used as a source of
symmetry information in preference to the above space-group names.
They are only intended as comments.
;
_shelx_estimated_absorpt_t_min 0.920
_shelx_estimated_absorpt_t_max 0.992
_platon_squeeze_void_probe_radius 1.20

loop_
_space_group_symop_operation_xyz
'x, y, z'
'-x, y+1/2, -z+1/2'
'-x, -y, -z'
'x, -y-1/2, z-1/2'

loop_
_atom_site_label
_atom_site_type_symbol
_atom_site_fract_x
_atom_site_fract_y
_atom_site_fract_z
_atom_site_U_iso_or_equiv
_atom_site_adp_type
_atom_site_occupancy
_atom_site_site_symmetry_order
_atom_site_calc_flag
_atom_site_refinement_flags_posn
_atom_site_refinement_flags_adp
_atom_site_refinement_flags_occupancy
_atom_site_disorder_assembly
_atom_site_disorder_group
Zn1 Zn 0.8425(10) 0.0410(8) 0.6077(3) 0.080(3) Uani 0.38(2) 1 d . . P A 1
Zn1A Zn 0.8323(8) 0.0324(6) 0.6124(6) 0.080(3) Uani 0.28(3) 1 d . . P A 2
Zn1B Zn 0.8589(7) 0.0538(5) 0.6039(3) 0.080(3) Uani 0.34(2) 1 d . . P B 3
Zn2 Zn 0.78290(4) 0.47837(3) 0.64586(5) 0.0839(4) Uani 1 1 d . . . . .
Zn3 Zn 0.18706(5) 0.24324(4) 0.37718(6) 0.1001(4) Uani 1 1 d . . . . .
N100 N 0.1423(7) 0.2771(5) 0.4271(9) 0.098(6) Uani 0.610(17) 1 d D U P C 1
C100 C 0.0937(9) 0.2679(7) 0.4387(11) 0.120(8) Uani 0.610(17) 1 d D U P C 1
H100 H 0.074314 0.245832 0.420748 0.144 Uiso 0.610(17) 1 calc R U P C 1
C101 C 0.0723(10) 0.2911(8) 0.4771(13) 0.146(9) Uani 0.610(17) 1 d D U P C 1
H101 H 0.036994 0.285436 0.483379 0.175 Uiso 0.610(17) 1 calc R U P C 1
C102 C 0.1008(10) 0.3221(8) 0.5065(14) 0.166(10) Uani 0.610(17) 1 d D U P C 1
H102 H 0.086127 0.336971 0.534197 0.199 Uiso 0.610(17) 1 calc R U P C 1
C103 C 0.1513(9) 0.3313(7) 0.4950(12) 0.130(8) Uani 0.610(17) 1 d D U P C 1
H103 H 0.172696 0.352001 0.515179 0.156 Uiso 0.610(17) 1 calc R U P C 1
C104 C 0.1689(8) 0.3088(6) 0.4527(12) 0.114(7) Uani 0.610(17) 1 d D U P C 1
C105 C 0.2225(8) 0.3146(7) 0.4372(11) 0.098(7) Uani 0.610(17) 1 d D U P C 1
H105 H 0.243630 0.336273 0.453839 0.117 Uiso 0.610(17) 1 calc R U P C 1
N101 N 0.2418(7) 0.2928(6) 0.4034(11) 0.077(7) Uani 0.610(17) 1 d D U P C 1
C106 C 0.2902(8) 0.3032(11) 0.3858(11) 0.079(8) Uani 0.610(17) 1 d D U P C 1
C107 C 0.2821(12) 0.3075(15) 0.3240(12) 0.096(11) Uani 0.610(17) 1 d D U P C 1
H107 H 0.246872 0.303236 0.296186 0.116 Uiso 0.610(17) 1 calc R U P C 1
C108 C 0.3273(12) 0.3183(12) 0.3024(11) 0.096(11) Uani 0.610(17) 1 d D U P C 1
H108 H 0.321924 0.321547 0.258791 0.116 Uiso 0.610(17) 1 calc R U P C 1
C109 C 0.3815(11) 0.3247(13) 0.3419(12) 0.075(9) Uani 0.610(17) 1 d D U P C 1
C110 C 0.3863(9) 0.3205(8) 0.4060(11) 0.076(8) Uani 0.610(17) 1 d D U P C 1
H110 H 0.421362 0.323367 0.434759 0.091 Uiso 0.610(17) 1 calc R U P C 1
C111 C 0.3413(13) 0.3123(19) 0.4273(11) 0.089(10) Uani 0.610(17) 1 d D U P C 1
H111 H 0.344305 0.312687 0.470833 0.107 Uiso 0.610(17) 1 calc R U P C 1
N10A N 0.1302(9) 0.2845(6) 0.4027(12) 0.112(11) Uani 0.390(17) 1 d D U P C 2
C10A C 0.0807(10) 0.2778(6) 0.4139(16) 0.124(13) Uani 0.390(17) 1 d D U P C 2
H10A H 0.065019 0.253295 0.405073 0.149 Uiso 0.390(17) 1 calc R U P C 2
C10B C 0.0513(9) 0.3045(8) 0.438(2) 0.163(13) Uani 0.390(17) 1 d D U P C 2
H10B H 0.015334 0.299162 0.442275 0.196 Uiso 0.390(17) 1 calc R U P C 2
C10C C 0.0757(10) 0.3391(7) 0.4544(19) 0.164(13) Uani 0.390(17) 1 d D U P C 2
H10C H 0.056491 0.358194 0.470547 0.197 Uiso 0.390(17) 1 calc R U P C 2
C10D C 0.1282(10) 0.3459(6) 0.4474(17) 0.130(10) Uani 0.390(17) 1 d D U P C 2
H10D H 0.146315 0.369235 0.460709 0.156 Uiso 0.390(17) 1 calc R U P C 2
C10E C 0.1541(8) 0.3182(7) 0.4207(14) 0.108(10) Uani 0.390(17) 1 d D U P C 2
C10F C 0.2083(11) 0.3227(9) 0.4066(16) 0.093(10) Uani 0.390(17) 1 d D U P C 2
H10F H 0.226444 0.346314 0.416416 0.112 Uiso 0.390(17) 1 calc R U P C 2
N10B N 0.2324(12) 0.2980(11) 0.3826(18) 0.095(12) Uani 0.390(17) 1 d D U P C 2
C10G C 0.2849(12) 0.3068(19) 0.3734(17) 0.078(13) Uani 0.390(17) 1 d D U P C 2
C10H C 0.2888(13) 0.3045(17) 0.3142(15) 0.053(9) Uani 0.390(17) 1 d D U P C 2
H10H H 0.258560 0.296044 0.281818 0.063 Uiso 0.390(17) 1 calc R U P C 2
C10I C 0.3388(16) 0.3150(14) 0.3022(15) 0.053(9) Uani 0.390(17) 1 d D U P C 2
H10I H 0.342278 0.313611 0.260695 0.064 Uiso 0.390(17) 1 calc R U P C 2
C10J C 0.3853(17) 0.328(2) 0.350(2) 0.069(13) Uani 0.390(17) 1 d D U P C 2
C10K C 0.3788(13) 0.3266(12) 0.4112(17) 0.062(11) Uani 0.390(17) 1 d D U P C 2
H10K H 0.407803 0.335673 0.444573 0.074 Uiso 0.390(17) 1 calc R U P C 2
C10L C 0.3320(19) 0.313(3) 0.4233(15) 0.075(13) Uani 0.390(17) 1 d D U P C 2
H10L H 0.330966 0.307227 0.464791 0.090 Uiso 0.390(17) 1 calc R U P C 2
C112 C 0.4317(4) 0.3402(2) 0.3241(4) 0.080(2) Uani 1 1 d . U . . .
H112 H 0.422850 0.339137 0.277648 0.096 Uiso 1 1 calc R U . C 1
C113 C 0.4454(4) 0.3814(3) 0.3417(5) 0.102(3) Uani 1 1 d . U . . .
H11A H 0.472974 0.390579 0.320778 0.153 Uiso 1 1 calc R U . . .
H11B H 0.460301 0.383422 0.386928 0.153 Uiso 1 1 calc R U . . .
H11C H 0.411750 0.396741 0.328825 0.153 Uiso 1 1 calc R U . . .
C114 C 0.4862(4) 0.2821(3) 0.3245(4) 0.073(2) Uani 1 1 d . U . . .
N102 N 0.4816(3) 0.3176(2) 0.3466(3) 0.076(2) Uani 1 1 d D U . . .
O100 O 0.4476(3) 0.26735(18) 0.2872(3) 0.0866(17) Uani 1 1 d . U . . .
N103 N 0.8206(9) -0.0178(6) 0.6481(10) 0.100(7) Uani 0.56(2) 1 d D U P A 1
C115 C 0.8538(10) -0.0391(7) 0.6922(11) 0.124(8) Uani 0.56(2) 1 d D U P A 1
H115 H 0.890910 -0.030837 0.708246 0.148 Uiso 0.56(2) 1 calc R U P A 1
C116 C 0.8377(13) -0.0724(9) 0.7162(15) 0.147(12) Uani 0.56(2) 1 d D U P A 1
H116 H 0.861989 -0.085816 0.749197 0.177 Uiso 0.56(2) 1 calc R U P A 1
C117 C 0.7855(12) -0.0848(7) 0.6898(12) 0.157(10) Uani 0.56(2) 1 d D U P A 1
H117 H 0.772740 -0.107727 0.703493 0.188 Uiso 0.56(2) 1 calc R U P A 1
C118 C 0.7506(11) -0.0637(6) 0.6423(11) 0.132(8) Uani 0.56(2) 1 d D U P A 1
H118 H 0.713457 -0.071477 0.625292 0.159 Uiso 0.56(2) 1 calc R U P A 1
C119 C 0.7706(10) -0.0313(6) 0.6203(10) 0.102(8) Uani 0.56(2) 1 d D U P A 1
C120 C 0.7357(10) -0.0069(6) 0.5715(9) 0.094(7) Uani 0.56(2) 1 d D U P A 1
H120 H 0.697452 -0.012487 0.556026 0.113 Uiso 0.56(2) 1 calc R U P A 1
N104 N 0.7556(10) 0.0208(7) 0.5506(12) 0.101(9) Uani 0.56(2) 1 d D U P A 1
C121 C 0.7273(5) 0.0449(3) 0.5025(4) 0.106(3) Uani 1 1 d D U . A 1
C122 C 0.7434(5) 0.0528(4) 0.4496(5) 0.127(4) Uani 1 1 d D U . A 1
H122 H 0.779166 0.045425 0.446588 0.152 Uiso 1 1 calc R U . A 1
C123 C 0.7077(5) 0.0719(3) 0.3996(5) 0.114(4) Uani 1 1 d D U . A 1
H123 H 0.720042 0.077401 0.363483 0.137 Uiso 1 1 calc R U . A 1
C124 C 0.6560(4) 0.0826(2) 0.4018(4) 0.082(2) Uani 1 1 d D U . A 1
C125 C 0.6410(5) 0.0753(3) 0.4561(5) 0.116(4) Uani 1 1 d D U . A 1
H125 H 0.605388 0.082813 0.459508 0.139 Uiso 1 1 calc R U . A 1
C126 C 0.6765(5) 0.0571(3) 0.5062(4) 0.121(4) Uani 1 1 d D U . A 1
H126 H 0.665156 0.053167 0.543393 0.145 Uiso 1 1 calc R U . A 1
C127 C 0.6155(4) 0.1013(2) 0.3472(4) 0.086(3) Uani 1 1 d D U . A 1
H127 H 0.577453 0.094877 0.350587 0.103 Uiso 1 1 calc R U . A 1
C128 C 0.6201(5) 0.0876(3) 0.2854(4) 0.100(3) Uani 1 1 d D U . A 1
H12A H 0.591635 0.099723 0.252441 0.149 Uiso 1 1 calc R U . A 1
H12B H 0.614829 0.060091 0.282990 0.149 Uiso 1 1 calc R U . A 1
H12C H 0.656776 0.093797 0.279981 0.149 Uiso 1 1 calc R U . A 1
C129 C 0.5913(4) 0.1637(3) 0.3786(4) 0.081(2) Uani 1 1 d D U . A 1
N105 N 0.6206(3) 0.1425(2) 0.3508(3) 0.076(2) Uani 1 1 d D U . A 1
O101 O 0.5616(3) 0.14949(18) 0.4097(4) 0.103(2) Uani 1 1 d D U . A 1
N11A N 0.8492(9) -0.0038(6) 0.6463(10) 0.102(8) Uani 0.44(2) 1 d D U P A 2
C11A C 0.8855(9) -0.0215(7) 0.6928(13) 0.131(11) Uani 0.44(2) 1 d D U P A 2
H11D H 0.920440 -0.009937 0.709551 0.157 Uiso 0.44(2) 1 calc R U P A 2
C11B C 0.8749(12) -0.0557(8) 0.7176(13) 0.147(13) Uani 0.44(2) 1 d D U P A 2
H11E H 0.901368 -0.066986 0.751206 0.177 Uiso 0.44(2) 1 calc R U P A 2
C11C C 0.8250(13) -0.0729(8) 0.6922(16) 0.134(12) Uani 0.44(2) 1 d D U P A 2
H11F H 0.816154 -0.096275 0.708570 0.161 Uiso 0.44(2) 1 calc R U P A 2
C11D C 0.7876(10) -0.0560(6) 0.6427(11) 0.125(9) Uani 0.44(2) 1 d D U P A 2
H11G H 0.754202 -0.068524 0.622490 0.150 Uiso 0.44(2) 1 calc R U P A 2
C11E C 0.7998(10) -0.0205(8) 0.6232(16) 0.105(11) Uani 0.44(2) 1 d D U P A 2
C11F C 0.7626(11) -0.0019(8) 0.5685(10) 0.087(8) Uani 0.44(2) 1 d D U P A 2
H11H H 0.731363 -0.014868 0.543806 0.104 Uiso 0.44(2) 1 calc R U P A 2
N11B N 0.7732(13) 0.0311(7) 0.5556(12) 0.085(9) Uani 0.44(2) 1 d D U P A 2
N106 N 0.7355(3) 0.5288(2) 0.6128(3) 0.084(2) Uani 1 1 d D U . . .
C130 C 0.7353(4) 0.5620(3) 0.6404(4) 0.088(3) Uani 1 1 d D U . . .
H130 H 0.764599 0.567546 0.675911 0.105 Uiso 1 1 calc R U . . .
C131 C 0.6955(4) 0.5886(3) 0.6205(5) 0.109(4) Uani 1 1 d D U . . .
H131 H 0.697205 0.612156 0.641461 0.131 Uiso 1 1 calc R U . . .
C132 C 0.6531(5) 0.5809(3) 0.5698(6) 0.129(4) Uani 1 1 d D U . . .
H132 H 0.624325 0.598749 0.555516 0.155 Uiso 1 1 calc R U . . .
C133 C 0.6524(5) 0.5466(3) 0.5395(5) 0.122(4) Uani 1 1 d D U . . .
H133 H 0.623545 0.540728 0.503677 0.146 Uiso 1 1 calc R U . . .
C134 C 0.6944(4) 0.5212(3) 0.5622(4) 0.093(3) Uani 1 1 d D U . . .
C135 C 0.6965(5) 0.4855(3) 0.5302(5) 0.100(3) Uani 1 1 d D U . . .
H135 H 0.669465 0.479778 0.492702 0.120 Uiso 1 1 calc R U . . .
N107 N 0.7348(3) 0.4621(2) 0.5530(3) 0.085(2) Uani 1 1 d D U . . .
C136 C 0.7378(4) 0.4285(3) 0.5184(4) 0.085(3) Uani 1 1 d D U . . .
C137 C 0.6915(4) 0.4079(2) 0.4925(4) 0.082(2) Uani 1 1 d D U . . .
H137 H 0.657525 0.413419 0.502441 0.098 Uiso 1 1 calc R U . . .
C138 C 0.6945(4) 0.3780(2) 0.4500(4) 0.080(2) Uani 1 1 d D U . . .
H138 H 0.662342 0.363674 0.431747 0.096 Uiso 1 1 calc R U . . .
C139 C 0.7426(4) 0.3699(2) 0.4354(4) 0.078(2) Uani 1 1 d D U . . .
C140 C 0.7906(4) 0.3892(3) 0.4681(5) 0.098(3) Uani 1 1 d D U . . .
H140 H 0.825436 0.382479 0.461510 0.117 Uiso 1 1 calc R U . . .
C141 C 0.7878(4) 0.4176(3) 0.5093(5) 0.099(3) Uani 1 1 d D U . . .
H141 H 0.820766 0.429770 0.531706 0.119 Uiso 1 1 calc R U . . .
C142 C 0.7466(3) 0.3437(2) 0.3824(4) 0.075(2) Uani 1 1 d D U . . .
H142 H 0.780561 0.327828 0.396621 0.090 Uiso 1 1 calc R U . . .
C143 C 0.7515(5) 0.3657(3) 0.3276(5) 0.105(3) Uani 1 1 d D U . . .
H14A H 0.755046 0.348419 0.294365 0.158 Uiso 1 1 calc R U . . .
H14B H 0.784308 0.381974 0.339125 0.158 Uiso 1 1 calc R U . . .
H14C H 0.718444 0.381433 0.312851 0.158 Uiso 1 1 calc R U . . .
C144 C 0.6939(3) 0.2868(2) 0.3947(4) 0.074(2) Uani 1 1 d D U . . .
N108 N 0.6983(3) 0.3185(2) 0.3656(3) 0.0735(19) Uani 1 1 d D U . . .
O102 O 0.7333(2) 0.27428(17) 0.4374(3) 0.0859(17) Uani 1 1 d D U . . .
C145 C 0.5418(3) 0.2641(2) 0.3461(3) 0.071(2) Uani 1 1 d D U . . .
C146 C 0.5423(4) 0.2247(2) 0.3525(4) 0.074(2) Uani 1 1 d D U . . .
H146 H 0.508602 0.210915 0.344123 0.088 Uiso 1 1 calc R U . . .
C147 C 0.5929(4) 0.2058(2) 0.3712(4) 0.071(2) Uani 1 1 d D U . . .
C148 C 0.6415(4) 0.2258(2) 0.3842(4) 0.073(2) Uani 1 1 d D U . . .
H148 H 0.675610 0.212616 0.397762 0.087 Uiso 1 1 calc R U . . .
C149 C 0.6420(3) 0.2656(2) 0.3778(4) 0.070(2) Uani 1 1 d D U . . .
C150 C 0.5913(3) 0.2839(2) 0.3591(3) 0.073(2) Uani 1 1 d D U . . .
H150 H 0.590591 0.310640 0.355110 0.087 Uiso 1 1 calc R U . . .
N200 N 0.1522(4) 0.2552(3) 0.2814(5) 0.115(3) Uani 1 1 d D U . . .
C200 C 0.1081(6) 0.2764(5) 0.2565(7) 0.160(6) Uani 1 1 d D U . . .
H200 H 0.089898 0.289168 0.283344 0.193 Uiso 1 1 calc R U . . .
C201 C 0.0878(7) 0.2806(6) 0.1923(8) 0.203(9) Uani 1 1 d D U . . .
H201 H 0.057857 0.297180 0.175514 0.244 Uiso 1 1 calc R U . . .
C202 C 0.1117(7) 0.2603(6) 0.1540(7) 0.199(9) Uani 1 1 d D U . . .
H202 H 0.096069 0.260435 0.110284 0.239 Uiso 1 1 calc R U . . .
C203 C 0.1592(6) 0.2395(5) 0.1793(5) 0.166(6) Uani 1 1 d D U . . .
H203 H 0.178311 0.226884 0.153202 0.199 Uiso 1 1 calc R U . . .
C204 C 0.1778(5) 0.2375(4) 0.2432(5) 0.116(4) Uani 1 1 d D U . . .
C205 C 0.2281(4) 0.2155(3) 0.2740(5) 0.104(3) Uani 1 1 d D U . . .
H205 H 0.249045 0.202778 0.250031 0.125 Uiso 1 1 calc R U . . .
N201 N 0.2424(3) 0.2142(2) 0.3326(4) 0.088(2) Uani 1 1 d D U . . .
C206 C 0.2920(4) 0.1955(3) 0.3630(4) 0.083(3) Uani 1 1 d D U . . .
C207 C 0.2908(4) 0.1633(3) 0.3981(5) 0.098(3) Uani 1 1 d D U . . .
H207 H 0.256398 0.152870 0.400307 0.117 Uiso 1 1 calc R U . . .
C208 C 0.3399(4) 0.1463(3) 0.4299(5) 0.093(3) Uani 1 1 d D U . . .
H208 H 0.338386 0.123532 0.452155 0.112 Uiso 1 1 calc R U . . .
C209 C 0.3906(3) 0.1615(2) 0.4303(4) 0.076(2) Uani 1 1 d D U . . .
C210 C 0.3913(4) 0.1942(2) 0.3969(4) 0.079(2) Uani 1 1 d D U . . .
H210 H 0.425785 0.205460 0.396681 0.095 Uiso 1 1 calc R U . . .
C211 C 0.3424(4) 0.2111(2) 0.3633(4) 0.080(2) Uani 1 1 d D U . . .
H211 H 0.343858 0.233576 0.340482 0.096 Uiso 1 1 calc R U . . .
C212 C 0.4427(3) 0.1420(2) 0.4665(4) 0.078(2) Uani 1 1 d D U . . .
H212 H 0.436331 0.132710 0.506596 0.094 Uiso 1 1 calc R U . . .
C213 C 0.4562(4) 0.1085(2) 0.4312(5) 0.094(3) Uani 1 1 d D U . . .
H21A H 0.462546 0.117050 0.391618 0.141 Uiso 1 1 calc R U . . .
H21B H 0.425206 0.090649 0.422998 0.141 Uiso 1 1 calc R U . . .
H21C H 0.489589 0.096024 0.455986 0.141 Uiso 1 1 calc R U . . .
C214 C 0.4908(4) 0.1977(2) 0.5180(4) 0.077(2) Uani 1 1 d D U . . .
N202 N 0.4900(3) 0.16812(19) 0.4812(3) 0.0753(19) Uani 1 1 d D U . . .
O200 O 0.4556(3) 0.20354(17) 0.5468(3) 0.0844(16) Uani 1 1 d D U . . .
N203 N 0.8968(12) 0.0279(7) 0.5396(10) 0.089(7) Uani 0.54(3) 1 d D U P A 1
C215 C 0.9107(11) -0.0078(7) 0.5329(11) 0.100(8) Uani 0.54(3) 1 d D U P A 1
H215 H 0.905574 -0.026043 0.562401 0.120 Uiso 0.54(3) 1 calc R U P A 1
C216 C 0.9323(11) -0.0193(7) 0.4846(11) 0.084(7) Uani 0.54(3) 1 d D U P A 1
H216 H 0.940303 -0.045320 0.480307 0.101 Uiso 0.54(3) 1 calc R U P A 1
C217 C 0.9423(11) 0.0065(7) 0.4426(10) 0.093(7) Uani 0.54(3) 1 d D U P A 1
H217 H 0.957584 -0.001076 0.409462 0.112 Uiso 0.54(3) 1 calc R U P A 1
C218 C 0.9294(13) 0.0439(7) 0.4503(12) 0.091(7) Uani 0.54(3) 1 d D U P A 1
H218 H 0.935765 0.062769 0.422441 0.110 Uiso 0.54(3) 1 calc R U P A 1
C219 C 0.9071(12) 0.0533(7) 0.4991(11) 0.089(8) Uani 0.54(3) 1 d D U P A 1
C220 C 0.8889(17) 0.0927(8) 0.5057(16) 0.094(9) Uani 0.54(3) 1 d D U P A 1
H220 H 0.896049 0.112710 0.480275 0.113 Uiso 0.54(3) 1 calc R U P A 1
N204 N 0.8628(13) 0.0980(8) 0.5479(14) 0.092(9) Uani 0.54(3) 1 d D U P A 1
C221 C 0.8400(8) 0.1294(5) 0.5594(9) 0.116(11) Uani 0.54(3) 1 d G U P A 1
C222 C 0.8566(9) 0.1437(6) 0.6195(7) 0.088(7) Uani 0.54(3) 1 d G U P A 1
H222 H 0.877798 0.128531 0.652286 0.106 Uiso 0.54(3) 1 calc R U P A 1
C223 C 0.8423(10) 0.1804(6) 0.6317(8) 0.085(8) Uani 0.54(3) 1 d G U P A 1
H223 H 0.853624 0.190221 0.672825 0.102 Uiso 0.54(3) 1 calc R U P A 1
C224 C 0.8113(10) 0.2026(5) 0.5838(11) 0.096(9) Uani 0.54(3) 1 d G U P A 1
C225 C 0.7946(10) 0.1883(6) 0.5237(9) 0.085(8) Uani 0.54(3) 1 d G U P A 1
H225 H 0.773468 0.203468 0.490932 0.102 Uiso 0.54(3) 1 calc R U P A 1
C226 C 0.8090(9) 0.1516(7) 0.5115(7) 0.081(6) Uani 0.54(3) 1 d G U P A 1
H226 H 0.797642 0.141778 0.470391 0.098 Uiso 0.54(3) 1 calc R U P A 1
C227 C 0.7902(4) 0.2437(3) 0.5892(4) 0.091(3) Uani 1 1 d . U . A 1
H227 H 0.794815 0.248285 0.634637 0.110 Uiso 1 1 calc R U . A 1
C228 C 0.8261(4) 0.2732(3) 0.5679(5) 0.107(3) Uani 1 1 d . U . A 1
H22C H 0.820977 0.271210 0.522804 0.160 Uiso 1 1 calc R U . A 1
H22D H 0.865071 0.268805 0.589078 0.160 Uiso 1 1 calc R U . A 1
H22E H 0.815246 0.298523 0.578255 0.160 Uiso 1 1 calc R U . A 1
C229 C 0.6919(4) 0.2323(3) 0.5763(4) 0.076(2) Uani 1 1 d . U . A 1
N205 N 0.7319(3) 0.2508(2) 0.5592(4) 0.081(2) Uani 1 1 d D U . A 1
O201 O 0.7012(2) 0.20862(19) 0.6181(3) 0.0905(18) Uani 1 1 d . U . A 1
N21A N 0.8769(10) 0.0123(6) 0.5477(10) 0.082(7) Uani 0.46(3) 1 d D U P A 2
C21A C 0.8905(13) -0.0238(6) 0.5405(11) 0.092(9) Uani 0.46(3) 1 d D U P A 2
H21D H 0.879481 -0.042529 0.565633 0.110 Uiso 0.46(3) 1 calc R U P A 2
C21B C 0.9196(11) -0.0353(6) 0.4986(12) 0.088(8) Uani 0.46(3) 1 d D U P A 2
H21E H 0.928316 -0.061246 0.494911 0.105 Uiso 0.46(3) 1 calc R U P A 2
C21C C 0.9356(15) -0.0083(7) 0.4623(16) 0.082(9) Uani 0.46(3) 1 d D U P A 2
H21F H 0.958596 -0.014813 0.435852 0.098 Uiso 0.46(3) 1 calc R U P A 2
C21D C 0.9178(14) 0.0286(7) 0.4647(14) 0.094(9) Uani 0.46(3) 1 d D U P A 2
H21G H 0.924450 0.047017 0.436316 0.113 Uiso 0.46(3) 1 calc R U P A 2
C21E C 0.8900(14) 0.0382(6) 0.5093(14) 0.087(9) Uani 0.46(3) 1 d D U P A 2
C21F C 0.8773(18) 0.0783(8) 0.5182(19) 0.088(10) Uani 0.46(3) 1 d D U P A 2
H21H H 0.887339 0.098108 0.494465 0.106 Uiso 0.46(3) 1 calc R U P A 2
N21B N 0.8515(18) 0.0842(8) 0.5606(17) 0.095(10) Uani 0.46(3) 1 d D U P A 2
C21G C 0.8435(10) 0.1313(6) 0.5653(12) 0.118(13) Uani 0.46(3) 1 d G U P A 2
C21H C 0.7962(10) 0.1435(7) 0.5218(11) 0.099(9) Uani 0.46(3) 1 d G U P A 2
H21J H 0.777666 0.127112 0.489386 0.119 Uiso 0.46(3) 1 calc R U P A 2
C21I C 0.7762(10) 0.1799(8) 0.5259(12) 0.093(10) Uani 0.46(3) 1 d G U P A 2
H21K H 0.743904 0.188241 0.496193 0.111 Uiso 0.46(3) 1 calc R U P A 2
C21J C 0.8034(12) 0.2039(6) 0.5734(12) 0.091(10) Uani 0.46(3) 1 d G U P A 2
C21K C 0.8506(11) 0.1916(7) 0.6168(11) 0.084(9) Uani 0.46(3) 1 d G U P A 2
H21M H 0.869175 0.208075 0.649286 0.101 Uiso 0.46(3) 1 calc R U P A 2
C21L C 0.8707(9) 0.1553(7) 0.6128(11) 0.088(7) Uani 0.46(3) 1 d G U P A 2
H21N H 0.902939 0.146946 0.642480 0.106 Uiso 0.46(3) 1 calc R U P A 2
N206 N 0.8039(3) 0.50173(19) 0.7386(4) 0.0792(19) Uani 1 1 d . U . . .
C230 C 0.8495(4) 0.5204(2) 0.7664(5) 0.085(3) Uani 1 1 d . U . . .
H230 H 0.878344 0.522277 0.745890 0.102 Uiso 1 1 calc R U . . .
C231 C 0.8566(4) 0.5370(3) 0.8234(5) 0.090(3) Uani 1 1 d . U . . .
H231 H 0.889645 0.550456 0.841567 0.108 Uiso 1 1 calc R U . . .
C232 C 0.8159(5) 0.5341(3) 0.8543(5) 0.103(3) Uani 1 1 d . U . . .
H232 H 0.820420 0.544877 0.894454 0.124 Uiso 1 1 calc R U . . .
C233 C 0.7682(4) 0.5151(3) 0.8254(5) 0.104(3) Uani 1 1 d . U . . .
H233 H 0.738499 0.513216 0.844674 0.124 Uiso 1 1 calc R U . . .
C234 C 0.7642(4) 0.4987(3) 0.7681(4) 0.081(2) Uani 1 1 d . U . . .
C235 C 0.7138(4) 0.4773(3) 0.7342(5) 0.088(3) Uani 1 1 d . U . . .
H235 H 0.682284 0.476515 0.750604 0.106 Uiso 1 1 calc R U . . .
N207 N 0.7129(3) 0.4607(2) 0.6847(4) 0.0787(19) Uani 1 1 d . U . . .
C236 C 0.6631(4) 0.4427(2) 0.6520(4) 0.082(3) Uani 1 1 d . U . . .
C237 C 0.6162(4) 0.4630(3) 0.6260(5) 0.096(3) Uani 1 1 d . U . . .
H237 H 0.615706 0.489562 0.632684 0.115 Uiso 1 1 calc R U . . .
C238 C 0.5702(4) 0.4456(3) 0.5908(5) 0.098(3) Uani 1 1 d . U . . .
H238 H 0.538334 0.460298 0.572802 0.118 Uiso 1 1 calc R U . . .
C239 C 0.5686(3) 0.4063(2) 0.5803(4) 0.073(2) Uani 1 1 d . U . . .
C240 C 0.6148(4) 0.3860(3) 0.6094(4) 0.082(3) Uani 1 1 d . U . . .
H240 H 0.614530 0.359242 0.606041 0.099 Uiso 1 1 calc R U . . .
C241 C 0.6631(4) 0.4046(3) 0.6445(4) 0.086(3) Uani 1 1 d . U . . .
H241 H 0.695411 0.390346 0.662716 0.104 Uiso 1 1 calc R U . . .
C242 C 0.5159(4) 0.3882(2) 0.5394(4) 0.077(2) Uani 1 1 d . U . . .
H242 H 0.509036 0.399466 0.496793 0.093 Uiso 1 1 calc R U . . .
C243 C 0.4664(4) 0.3962(3) 0.5639(5) 0.089(3) Uani 1 1 d . U . . .
H24A H 0.457943 0.423249 0.560248 0.134 Uiso 1 1 calc R U . . .
H24B H 0.474283 0.388603 0.607726 0.134 Uiso 1 1 calc R U . . .
H24C H 0.434560 0.381823 0.539697 0.134 Uiso 1 1 calc R U . . .
C244 C 0.5515(3) 0.3315(2) 0.4981(4) 0.067(2) Uani 1 1 d . U . . .
N208 N 0.5229(3) 0.34769(19) 0.5339(4) 0.070(2) Uani 1 1 d D U . . .
O202 O 0.5676(2) 0.34905(16) 0.4577(3) 0.0753(15) Uani 1 1 d . U . . .
C245 C 0.5373(4) 0.2260(2) 0.5215(3) 0.067(2) Uani 1 1 d . U . . .
C246 C 0.5920(4) 0.2164(2) 0.5400(4) 0.074(2) Uani 1 1 d . U . . .
H246 H 0.601623 0.190695 0.549567 0.088 Uiso 1 1 calc R U . . .
C247 C 0.6336(3) 0.2426(2) 0.5451(4) 0.070(2) Uani 1 1 d . U . . .
C248 C 0.6189(3) 0.2800(2) 0.5281(3) 0.069(2) Uani 1 1 d . U . . .
H248 H 0.646907 0.298233 0.528427 0.083 Uiso 1 1 calc R U . . .
C249 C 0.5630(3) 0.2908(2) 0.5105(3) 0.066(2) Uani 1 1 d . U . . .
C250 C 0.5231(3) 0.2639(2) 0.5095(3) 0.069(2) Uani 1 1 d . U . . .
H250 H 0.485267 0.271174 0.500435 0.083 Uiso 1 1 calc R U . . .
N300 N 0.1384(3) 0.1923(3) 0.3776(5) 0.106(3) Uani 1 1 d . U . . .
C300 C 0.1013(5) 0.1770(4) 0.3287(7) 0.123(4) Uani 1 1 d . U . . .
H300 H 0.093788 0.189498 0.289557 0.148 Uiso 1 1 calc R U . . .
C301 C 0.0740(5) 0.1438(4) 0.3335(9) 0.147(5) Uani 1 1 d . U . . .
H301 H 0.048402 0.133043 0.298517 0.176 Uiso 1 1 calc R U . . .
C302 C 0.0853(7) 0.1268(4) 0.3913(11) 0.179(7) Uani 1 1 d . U . . .
H302 H 0.064502 0.105437 0.398049 0.215 Uiso 1 1 calc R U . . .
C303 C 0.1250(7) 0.1404(4) 0.4369(8) 0.145(5) Uani 1 1 d . U . . .
H303 H 0.136119 0.126785 0.474947 0.175 Uiso 1 1 calc R U . . .
C304 C 0.1510(5) 0.1743(4) 0.4303(7) 0.116(4) Uani 1 1 d . U . . .
C305 C 0.1929(5) 0.1922(4) 0.4814(6) 0.122(4) Uani 1 1 d . U . . .
H305 H 0.199084 0.182919 0.522772 0.146 Uiso 1 1 calc R U . . .
N301 N 0.2201(4) 0.2197(3) 0.4700(4) 0.110(3) Uani 1 1 d . U . . .
C306 C 0.2594(14) 0.2465(11) 0.5207(14) 0.085(8) Uani 0.51(3) 1 d . U P D 1
C307 C 0.3160(17) 0.2326(13) 0.529(2) 0.087(10) Uani 0.51(3) 1 d . U P D 1
H307 H 0.324845 0.212435 0.505072 0.105 Uiso 0.51(3) 1 calc R U P D 1
C308 C 0.3538(12) 0.2502(12) 0.5721(19) 0.073(8) Uani 0.51(3) 1 d . U P D 1
H308 H 0.391675 0.243904 0.577954 0.088 Uiso 0.51(3) 1 calc R U P D 1
C309 C 0.3381(16) 0.2793(14) 0.6111(17) 0.089(9) Uani 0.51(3) 1 d . U P D 1
C310 C 0.2855(11) 0.2887(9) 0.6002(13) 0.102(8) Uani 0.51(3) 1 d . U P D 1
H310 H 0.274742 0.307513 0.625229 0.122 Uiso 0.51(3) 1 calc R U P D 1
C311 C 0.2468(11) 0.2722(10) 0.5542(14) 0.112(9) Uani 0.51(3) 1 d . U P D 1
H311 H 0.209291 0.280090 0.546830 0.134 Uiso 0.51(3) 1 calc R U P D 1
C30G C 0.2623(12) 0.2307(8) 0.5194(9) 0.085(10) Uani 0.49(3) 1 d G U P D 2
C30H C 0.2473(7) 0.2438(9) 0.5717(10) 0.100(8) Uani 0.49(3) 1 d G U P D 2
H30H H 0.210958 0.239544 0.576003 0.120 Uiso 0.49(3) 1 calc R U P D 2
C30I C 0.2855(9) 0.2633(9) 0.6177(9) 0.106(9) Uani 0.49(3) 1 d G U P D 2
H30I H 0.275237 0.272283 0.653523 0.128 Uiso 0.49(3) 1 calc R U P D 2
C30J C 0.3387(9) 0.2696(9) 0.6114(14) 0.086(12) Uani 0.49(3) 1 d G U P D 2
C30K C 0.3537(10) 0.2564(11) 0.5591(17) 0.096(14) Uani 0.49(3) 1 d G U P D 2
H30K H 0.390064 0.260730 0.554794 0.116 Uiso 0.49(3) 1 calc R U P D 2
C30L C 0.3155(14) 0.2370(10) 0.5131(14) 0.085(11) Uani 0.49(3) 1 d G U P D 2
H30L H 0.325786 0.227991 0.477274 0.102 Uiso 0.49(3) 1 calc R U P D 2
C312 C 0.3820(4) 0.2953(3) 0.6611(4) 0.090(3) Uani 1 1 d . U . . .
H312 H 0.389851 0.320742 0.645762 0.108 Uiso 1 1 calc R U . D 1
C313 C 0.3657(5) 0.3026(3) 0.7216(5) 0.107(3) Uani 1 1 d . U . . .
H31A H 0.335523 0.321170 0.714160 0.161 Uiso 1 1 calc R U . . .
H31B H 0.397615 0.312524 0.752892 0.161 Uiso 1 1 calc R U . . .
H31C H 0.353304 0.278977 0.736641 0.161 Uiso 1 1 calc R U . . .
C314 C 0.4772(4) 0.2854(3) 0.6541(4) 0.083(3) Uani 1 1 d . U . . .
N302 N 0.4356(3) 0.2755(2) 0.6771(4) 0.0779(19) Uani 1 1 d D U . . .
O300 O 0.4728(3) 0.31109(18) 0.6135(3) 0.0925(18) Uani 1 1 d . U . . .
N303 N 0.9068(6) 0.0496(6) 0.6863(6) 0.099(5) Uani 0.627(18) 1 d D U P A 1
C315 C 0.9600(7) 0.0425(6) 0.6907(8) 0.120(7) Uani 0.627(18) 1 d D U P A 1
H315 H 0.969863 0.029389 0.657863 0.144 Uiso 0.627(18) 1 calc R U P A 1
C316 C 1.0022(7) 0.0541(9) 0.7432(10) 0.157(9) Uani 0.627(18) 1 d D U P A 1
H316 H 1.040036 0.049659 0.744728 0.188 Uiso 0.627(18) 1 calc R U P A 1
C317 C 0.9880(8) 0.0715(7) 0.7911(9) 0.135(7) Uani 0.627(18) 1 d D U P A 1
H317 H 1.015750 0.080652 0.825574 0.162 Uiso 0.627(18) 1 calc R U P A 1
C318 C 0.9327(7) 0.0757(8) 0.7895(7) 0.130(8) Uani 0.627(18) 1 d D U P A 1
H318 H 0.921297 0.084338 0.824802 0.156 Uiso 0.627(18) 1 calc R U P A 1
C319 C 0.8945(6) 0.0668(7) 0.7338(8) 0.114(7) Uani 0.627(18) 1 d D U P A 1
C320 C 0.8352(7) 0.0738(7) 0.7270(7) 0.099(7) Uani 0.627(18) 1 d D U P A 1
H320 H 0.822338 0.082551 0.761221 0.119 Uiso 0.627(18) 1 calc R U P A 1
N304 N 0.8021(6) 0.0682(5) 0.6752(6) 0.079(5) Uani 0.627(18) 1 d D U P A 1
C321 C 0.7484(5) 0.0797(3) 0.6695(5) 0.102(3) Uani 1 1 d D U . A 1
C322 C 0.7270(5) 0.1137(3) 0.6437(6) 0.125(4) Uani 1 1 d D U . A 1
H322 H 0.749467 0.131019 0.628311 0.149 Uiso 1 1 calc R U . A 1
C323 C 0.6724(5) 0.1222(3) 0.6407(6) 0.113(3) Uani 1 1 d D U . A 1
H323 H 0.657878 0.145920 0.624274 0.136 Uiso 1 1 calc R U . A 1
C324 C 0.6385(4) 0.0973(2) 0.6608(4) 0.091(3) Uani 1 1 d D U . A 1
C325 C 0.6612(6) 0.0628(3) 0.6854(5) 0.122(4) Uani 1 1 d D U . A 1
H325 H 0.638690 0.044781 0.699010 0.146 Uiso 1 1 calc R U . A 1
C326 C 0.7161(6) 0.0549(3) 0.6901(6) 0.125(4) Uani 1 1 d D U . A 1
H326 H 0.731389 0.031702 0.708072 0.151 Uiso 1 1 calc R U . A 1
C327 C 0.5780(4) 0.1049(2) 0.6557(4) 0.094(3) Uani 1 1 d D U . A 1
H327 H 0.567280 0.092223 0.691112 0.113 Uiso 1 1 calc R U . A 1
C328 C 0.5414(5) 0.0904(3) 0.5950(5) 0.117(4) Uani 1 1 d D U . A 1
H32A H 0.554774 0.100196 0.560172 0.175 Uiso 1 1 calc R U . A 1
H32B H 0.503321 0.098934 0.590701 0.175 Uiso 1 1 calc R U . A 1
H32C H 0.542465 0.062726 0.594728 0.175 Uiso 1 1 calc R U . A 1
C329 C 0.5910(4) 0.1658(2) 0.7094(4) 0.076(2) Uani 1 1 d D U . A 1
N305 N 0.5684(3) 0.14584(18) 0.6589(3) 0.079(2) Uani 1 1 d D U . A 1
O301 O 0.6192(3) 0.15164(15) 0.7576(3) 0.0822(16) Uani 1 1 d D U . A 1
N31A N 0.9249(7) 0.0697(7) 0.6778(8) 0.085(7) Uani 0.373(18) 1 d D U P A 2
C31A C 0.9787(8) 0.0703(9) 0.6778(9) 0.098(8) Uani 0.373(18) 1 d D U P A 2
H31D H 0.988585 0.062936 0.640918 0.117 Uiso 0.373(18) 1 calc R U P A 2
C31B C 1.0204(7) 0.0813(11) 0.7287(11) 0.123(11) Uani 0.373(18) 1 d D U P A 2
H31E H 1.058131 0.080664 0.727434 0.147 Uiso 0.373(18) 1 calc R U P A 2
C31C C 1.0058(9) 0.0929(10) 0.7812(9) 0.118(10) Uani 0.373(18) 1 d D U P A 2
H31F H 1.033475 0.098682 0.818110 0.142 Uiso 0.373(18) 1 calc R U P A 2
C31D C 0.9504(10) 0.0963(11) 0.7801(10) 0.130(12) Uani 0.373(18) 1 d D U P A 2
H31G H 0.939529 0.107177 0.814331 0.156 Uiso 0.373(18) 1 calc R U P A 2
C31E C 0.9110(7) 0.0836(11) 0.7280(11) 0.112(11) Uani 0.373(18) 1 d D U P A 2
C31F C 0.8513(9) 0.0874(11) 0.7234(15) 0.097(12) Uani 0.373(18) 1 d D U P A 2
H31H H 0.837974 0.093851 0.758412 0.117 Uiso 0.373(18) 1 calc R U P A 2
N31B N 0.8192(12) 0.0816(9) 0.6712(15) 0.098(11) Uani 0.373(18) 1 d D U P A 2
N306 N 0.8561(3) 0.4937(2) 0.6207(4) 0.090(2) Uani 1 1 d D U . . .
C330 C 0.8677(5) 0.5255(3) 0.5939(5) 0.104(3) Uani 1 1 d D U . . .
H330 H 0.840005 0.544451 0.583461 0.125 Uiso 1 1 calc R U . . .
C331 C 0.9166(7) 0.5320(4) 0.5809(7) 0.147(5) Uani 1 1 d D U . . .
H331 H 0.923909 0.555812 0.564887 0.176 Uiso 1 1 calc R U . . .
C332 C 0.9554(7) 0.5042(5) 0.5909(9) 0.168(6) Uani 1 1 d D U . . .
H332 H 0.988561 0.507270 0.577979 0.202 Uiso 1 1 calc R U . . .
C333 C 0.9458(6) 0.4710(4) 0.6204(8) 0.149(5) Uani 1 1 d D U . . .
H333 H 0.973149 0.451756 0.630871 0.178 Uiso 1 1 calc R U . . .
C334 C 0.8952(5) 0.4670(3) 0.6337(5) 0.105(3) Uani 1 1 d D U . . .
C335 C 0.8817(4) 0.4324(3) 0.6632(5) 0.101(3) Uani 1 1 d D U . . .
H335 H 0.908558 0.413048 0.675955 0.121 Uiso 1 1 calc R U . . .
N307 N 0.8338(3) 0.4288(2) 0.6714(3) 0.085(2) Uani 1 1 d D U . . .
C336 C 0.8189(4) 0.3971(2) 0.7021(5) 0.090(3) Uani 1 1 d D U . . .
C337 C 0.8028(6) 0.3639(3) 0.6703(6) 0.142(5) Uani 1 1 d D U . . .
H337 H 0.800388 0.361942 0.626991 0.170 Uiso 1 1 calc R U . . .
C338 C 0.7899(6) 0.3327(3) 0.7046(6) 0.139(5) Uani 1 1 d D U . . .
H338 H 0.780729 0.309265 0.683441 0.166 Uiso 1 1 calc R U . . .
C339 C 0.7900(4) 0.3343(3) 0.7652(5) 0.107(3) Uani 1 1 d D U . . .
C340 C 0.8019(5) 0.3689(3) 0.7936(5) 0.118(4) Uani 1 1 d D U . . .
H340 H 0.799460 0.371971 0.835341 0.141 Uiso 1 1 calc R U . . .
C341 C 0.8174(5) 0.3993(3) 0.7630(5) 0.108(3) Uani 1 1 d D U . . .
H341 H 0.827251 0.422402 0.784832 0.130 Uiso 1 1 calc R U . . .
C342 C 0.7754(5) 0.3007(3) 0.7991(6) 0.125(4) Uani 1 1 d D U . . .
H342 H 0.760256 0.312939 0.831892 0.150 Uiso 1 1 calc R U . . .
C343 C 0.8194(7) 0.2790(5) 0.8349(9) 0.196(7) Uani 1 1 d D U . . .
H34A H 0.823700 0.256018 0.812004 0.294 Uiso 1 1 calc R U . . .
H34B H 0.811380 0.272119 0.874447 0.294 Uiso 1 1 calc R U . . .
H34C H 0.853639 0.293800 0.843172 0.294 Uiso 1 1 calc R U . . .
C344 C 0.6780(4) 0.2935(3) 0.7491(4) 0.087(3) Uani 1 1 d D U . . .
N308 N 0.7280(3) 0.2793(2) 0.7639(3) 0.103(3) Uani 1 1 d D U . . .
O302 O 0.6701(3) 0.32757(18) 0.7613(3) 0.0947(19) Uani 1 1 d D U . . .
C345 C 0.5310(4) 0.2652(2) 0.6779(4) 0.072(2) Uani 1 1 d D U . . .
C346 C 0.5337(4) 0.2258(2) 0.6817(3) 0.073(2) Uani 1 1 d D U . . .
H346 H 0.501025 0.211052 0.669148 0.088 Uiso 1 1 calc R U . . .
C347 C 0.5846(3) 0.2086(2) 0.7040(4) 0.070(2) Uani 1 1 d D U . . .
C348 C 0.6320(3) 0.2297(2) 0.7247(4) 0.072(2) Uani 1 1 d D U . . .
H348 H 0.666465 0.217438 0.740901 0.086 Uiso 1 1 calc R U . . .
C349 C 0.6297(4) 0.2694(2) 0.7220(4) 0.073(2) Uani 1 1 d D U . . .
C350 C 0.5784(4) 0.2862(2) 0.6976(4) 0.075(2) Uani 1 1 d D U . . .
H350 H 0.576100 0.312935 0.694533 0.090 Uiso 1 1 calc R U . . .
B1 B 0.5206(6) 0.4732(4) 0.4245(7) 0.086(6) Uani 0.5 1 d D U P E 1
F1 F 0.4771(5) 0.4655(4) 0.4508(8) 0.160(6) Uani 0.5 1 d D U P E 1
F2 F 0.5460(6) 0.5061(4) 0.4481(8) 0.169(6) Uani 0.5 1 d D U P E 1
F3 F 0.5580(6) 0.4446(4) 0.4369(7) 0.161(6) Uani 0.5 1 d D U P E 1
F4 F 0.4976(7) 0.4776(5) 0.3617(6) 0.191(7) Uani 0.5 1 d D U P E 1
O80 O 0.6413(9) 0.4586(7) 0.3459(11) 0.191(8) Uani 0.5 1 d D U P F 2
C80 C 0.6159(8) 0.4712(6) 0.3870(10) 0.108(6) Uani 0.5 1 d D U P F 2
H80A H 0.606715 0.498291 0.379402 0.130 Uiso 0.5 1 calc R U P F 2
H80B H 0.640314 0.468519 0.429561 0.130 Uiso 0.5 1 calc R U P F 2
C81 C 0.6923(9) 0.4751(9) 0.3590(14) 0.156(10) Uani 0.5 1 d D U P F 2
H81A H 0.716227 0.462995 0.335182 0.187 Uiso 0.5 1 calc R U P F 2
H81B H 0.710735 0.473533 0.403997 0.187 Uiso 0.5 1 calc R U P F 2
C82 C 0.5668(10) 0.4498(10) 0.3812(16) 0.192(13) Uani 0.5 1 d D U P F 2
H82A H 0.547362 0.458828 0.411584 0.287 Uiso 0.5 1 calc R U P F 2
H82B H 0.542844 0.452724 0.339069 0.287 Uiso 0.5 1 calc R U P F 2
H82C H 0.576332 0.423051 0.389061 0.287 Uiso 0.5 1 calc R U P F 2
C83 C 0.680(2) 0.5136(10) 0.340(4) 0.39(3) Uani 0.5 1 d D U P F 2
H83A H 0.714693 0.528018 0.347367 0.580 Uiso 0.5 1 calc R U P F 2
H83B H 0.661482 0.514242 0.295243 0.580 Uiso 0.5 1 calc R U P F 2
H83C H 0.656033 0.524697 0.363523 0.580 Uiso 0.5 1 calc R U P F 2
B2 B 0.1463(6) 0.3802(4) 0.3446(6) 0.145(9) Uani 0.625(12) 1 d D U P G 1
F5 F 0.1292(7) 0.4119(4) 0.3081(7) 0.154(6) Uani 0.625(12) 1 d D U P G 1
F6 F 0.1825(5) 0.3596(4) 0.3198(7) 0.157(5) Uani 0.625(12) 1 d D U P G 1
F7 F 0.1005(5) 0.3581(4) 0.3437(8) 0.176(6) Uani 0.625(12) 1 d D U P G 1
F8 F 0.1721(6) 0.3912(3) 0.4045(6) 0.160(5) Uani 0.625(12) 1 d D U P G 1
B2A B 0.1314(10) 0.3785(5) 0.2852(10) 0.168(11) Uani 0.375(12) 1 d D U P G 2
F5A F 0.1825(9) 0.3773(7) 0.2728(15) 0.201(11) Uani 0.375(12) 1 d D U P G 2
F6A F 0.0963(9) 0.3923(7) 0.2316(12) 0.220(13) Uani 0.375(12) 1 d D U P G 2
F7A F 0.1138(14) 0.3432(6) 0.2972(13) 0.223(12) Uani 0.375(12) 1 d D U P G 2
F8A F 0.1329(15) 0.4020(8) 0.3350(13) 0.207(12) Uani 0.375(12) 1 d D U P G 2
B3 B 0.7370(7) -0.0848(4) 0.4598(7) 0.131(8) Uani 0.426(11) 1 d D U P H 1
F9 F 0.7784(8) -0.0585(6) 0.4794(10) 0.129(7) Uani 0.426(11) 1 d D U P H 1
F10 F 0.7519(7) -0.1213(4) 0.4788(10) 0.135(6) Uani 0.426(11) 1 d D U P H 1
F11 F 0.6929(7) -0.0759(4) 0.4835(8) 0.124(5) Uani 0.426(11) 1 d D U P H 1
F12 F 0.7207(7) -0.0846(6) 0.3956(6) 0.142(6) Uani 0.426(11) 1 d D U P H 1
B3A B 0.7632(12) -0.0878(8) 0.4740(12) 0.136(9) Uani 0.187(9) 1 d D U P I 2
F9A F 0.7759(15) -0.0927(10) 0.5377(12) 0.122(10) Uani 0.187(9) 1 d D U P I 2
F10A F 0.8067(15) -0.0994(11) 0.4506(16) 0.135(10) Uani 0.187(9) 1 d D U P I 2
F11A F 0.7174(15) -0.1095(12) 0.447(2) 0.168(12) Uani 0.187(9) 1 d D U P I 2
F12A F 0.7531(17) -0.0500(8) 0.4609(18) 0.115(11) Uani 0.187(9) 1 d D U P I 2
B3B B 0.7570(7) -0.0767(5) 0.4729(8) 0.134(8) Uani 0.386(11) 1 d D U P J 3
F9B F 0.8073(7) -0.0602(6) 0.5008(10) 0.120(7) Uani 0.386(11) 1 d D U P J 3
F10B F 0.7644(9) -0.1081(5) 0.4389(9) 0.119(6) Uani 0.386(11) 1 d D U P J 3
F11B F 0.7245(9) -0.0510(6) 0.4332(10) 0.146(8) Uani 0.386(11) 1 d D U P J 3
F12B F 0.7315(10) -0.0874(7) 0.5184(9) 0.154(7) Uani 0.386(11) 1 d D U P J 3
B4 B 0.9819(6) 0.4420(4) 0.7984(8) 0.128(8) Uani 0.521(12) 1 d D U P K 1
F13 F 0.9595(5) 0.4076(3) 0.8077(8) 0.148(6) Uani 0.521(12) 1 d D U P K 1
F14 F 0.9397(6) 0.4679(4) 0.7802(7) 0.131(5) Uani 0.521(12) 1 d D U P K 1
F15 F 1.0198(8) 0.4533(7) 0.8519(10) 0.159(8) Uani 0.521(12) 1 d D U P K 1
F16 F 1.0109(8) 0.4381(6) 0.7538(10) 0.161(8) Uani 0.521(12) 1 d D U P K 1
B4A B 0.9720(13) 0.4506(9) 0.8055(17) 0.128(9) Uani 0.209(15) 1 d D U P L 2
F13A F 0.9205(16) 0.4472(16) 0.817(3) 0.120(12) Uani 0.209(15) 1 d D U P L 2
F14A F 1.012(2) 0.4516(16) 0.861(2) 0.139(14) Uani 0.209(15) 1 d D U P L 2
F15A F 0.982(2) 0.4199(11) 0.771(2) 0.139(12) Uani 0.209(15) 1 d D U P L 2
F16A F 0.9733(15) 0.4837(9) 0.773(2) 0.128(10) Uani 0.209(15) 1 d D U P L 2
B4B B 0.9758(10) 0.4528(6) 0.8236(13) 0.120(9) Uani 0.271(14) 1 d D U P M 3
F13B F 0.9960(15) 0.4367(10) 0.7773(15) 0.122(9) Uani 0.271(14) 1 d D U P M 3
F14B F 1.0034(14) 0.4375(8) 0.8801(13) 0.127(10) Uani 0.271(14) 1 d D U P M 3
F15B F 0.9835(9) 0.4914(5) 0.8242(17) 0.132(9) Uani 0.271(14) 1 d D U P M 3
F16B F 0.9199(11) 0.4456(11) 0.812(2) 0.117(10) Uani 0.271(14) 1 d D U P M 3
B5 B 0.9708(8) 0.6179(5) 0.9269(8) 0.209(10) Uani 0.5 1 d D U P N 1
F17 F 0.9135(7) 0.6187(8) 0.9073(12) 0.251(11) Uani 0.5 1 d D U P N 1
F18 F 0.9951(11) 0.6473(6) 0.9024(12) 0.208(9) Uani 0.5 1 d D U P N 1
F19 F 0.9887(8) 0.5842(5) 0.9076(7) 0.166(6) Uani 0.5 1 d D U P N 1
F20 F 0.9854(7) 0.6201(5) 0.9914(7) 0.158(6) Uani 0.5 1 d D U P N 1
N11 N 1.0621(16) 0.7109(11) 0.9832(18) 0.226(14) Uiso 0.5 1 d D U P O 1
C11 C 1.023(2) 0.713(2) 1.004(4) 0.41(4) Uiso 0.5 1 d D U P O 1
C12 C 0.967(2) 0.705(2) 1.009(3) 0.36(4) Uiso 0.5 1 d D U P O 1
H12D H 0.950026 0.727353 1.020983 0.543 Uiso 0.5 1 d R U P O 1
H12E H 0.970563 0.685281 1.041108 0.543 Uiso 0.5 1 d R U P O 1
H12F H 0.944359 0.695058 0.969278 0.543 Uiso 0.5 1 d R U P O 1
B5A B 0.9679(9) 0.6309(6) 0.9200(10) 0.209(10) Uani 0.5 1 d D U P P 2
F17A F 0.9315(8) 0.6581(6) 0.9310(10) 0.207(7) Uani 0.5 1 d D U P P 2
F18A F 0.9945(13) 0.6437(8) 0.8763(14) 0.248(12) Uani 0.5 1 d D U P P 2
F19A F 0.9410(12) 0.5974(6) 0.8991(10) 0.198(8) Uani 0.5 1 d D U P P 2
F20A F 1.0074(11) 0.6236(9) 0.9749(13) 0.301(14) Uani 0.5 1 d D U P P 2
N11P N 1.087(3) 0.8203(19) 1.059(3) 0.35(3) Uiso 0.5 1 d D U P Q 2
C11P C 1.072(4) 0.852(2) 1.058(4) 0.43(5) Uiso 0.5 1 d D U P Q 2
C12P C 1.040(4) 0.8870(19) 1.038(4) 0.38(5) Uiso 0.5 1 d D U P Q 2
H12G H 1.070717 0.905234 1.043091 0.563 Uiso 0.5 1 d R U P Q 2
H12H H 1.024971 0.888060 1.074287 0.563 Uiso 0.5 1 d R U P Q 2
H12I H 1.011365 0.893302 1.000367 0.563 Uiso 0.5 1 d R U P Q 2
B6 B 0.9685(11) 0.4190(7) 0.4838(11) 0.184(10) Uani 0.279(11) 1 d D U P R 1
F21 F 1.0183(11) 0.4253(10) 0.5267(13) 0.197(12) Uani 0.279(11) 1 d D U P R 1
F22 F 0.9787(13) 0.3997(9) 0.4339(12) 0.165(10) Uani 0.279(11) 1 d D U P R 1
F23 F 0.9341(12) 0.3998(9) 0.5128(14) 0.162(11) Uani 0.279(11) 1 d D U P R 1
F24 F 0.9443(17) 0.4529(8) 0.4615(18) 0.226(13) Uani 0.279(11) 1 d D U P R 1
B6A B 0.9393(12) 0.4207(9) 0.4625(14) 0.181(11) Uani 0.221(11) 1 d D U P R 2
F21A F 0.9943(12) 0.4105(14) 0.475(2) 0.194(11) Uani 0.221(11) 1 d D U P R 2
F22A F 0.9090(14) 0.3981(11) 0.4155(14) 0.168(11) Uani 0.221(11) 1 d D U P R 2
F23A F 0.933(2) 0.4578(9) 0.443(2) 0.242(17) Uani 0.221(11) 1 d D U P R 2
F24A F 0.9213(15) 0.4159(12) 0.5156(15) 0.144(11) Uani 0.221(11) 1 d D U P R 2
B7 B 0.1872(6) 0.1372(4) 0.1705(7) 0.224(10) Uani 1 1 d D U . . .
F25 F 0.1774(9) 0.1639(6) 0.1222(9) 0.296(11) Uani 0.673(16) 1 d D U P S 1
F26 F 0.2424(5) 0.1421(5) 0.2006(9) 0.208(7) Uani 0.673(16) 1 d D U P S 1
F27 F 0.1785(10) 0.1011(4) 0.1480(11) 0.254(9) Uani 0.673(16) 1 d D U P S 1
F28 F 0.1536(9) 0.1454(7) 0.2090(9) 0.242(11) Uani 0.673(16) 1 d D U P S 1
F25A F 0.2240(14) 0.1609(9) 0.1543(18) 0.209(13) Uani 0.327(16) 1 d D U P S 2
F26A F 0.2131(17) 0.1022(7) 0.185(2) 0.257(15) Uani 0.327(16) 1 d D U P S 2
F27A F 0.1389(12) 0.1313(13) 0.1248(16) 0.306(17) Uani 0.327(16) 1 d D U P S 2
F28A F 0.1725(17) 0.1495(11) 0.2232(15) 0.216(14) Uani 0.327(16) 1 d D U P S 2
N1 N 0.5500(7) -0.1194(5) 0.3197(8) 0.221(7) Uiso 1 1 d D U . . .
C1 C 0.5873(6) -0.1366(4) 0.3501(7) 0.150(5) Uiso 1 1 d D U . . .
C2 C 0.6331(6) -0.1569(4) 0.3864(7) 0.159(5) Uiso 1 1 d D U . . .
H2A H 0.618066 -0.178866 0.403422 0.239 Uiso 1 1 d R U . . .
H2B H 0.654170 -0.141185 0.420659 0.239 Uiso 1 1 d R U . . .
H2C H 0.657526 -0.165485 0.360961 0.239 Uiso 1 1 d R U . . .
N3 N 0.8718(6) 0.1722(4) 0.7897(7) 0.166(4) Uiso 1 1 d D U . . .
C3 C 0.9160(16) 0.1829(18) 0.787(3) 0.28(3) Uiso 0.48(3) 1 d D U P T 1
C4 C 0.9585(15) 0.2054(13) 0.765(2) 0.24(2) Uiso 0.48(3) 1 d D U P T 1
H4A H 0.971858 0.187846 0.737734 0.358 Uiso 0.48(3) 1 d R U P T 1
H4AB H 0.989151 0.212334 0.800283 0.358 Uiso 0.48(3) 1 d R U P T 1
H4AC H 0.943920 0.228229 0.741167 0.358 Uiso 0.48(3) 1 d R U P T 1
C3A C 0.9148(13) 0.168(3) 0.825(3) 0.38(4) Uiso 0.52(3) 1 d D U P T 2
C4A C 0.9759(10) 0.1690(15) 0.849(2) 0.27(3) Uiso 0.52(3) 1 d D U P T 2
H4AA H 1.002563 0.181705 0.830063 0.400 Uiso 0.52(3) 1 d R U P T 2
H4AD H 0.987661 0.142867 0.858991 0.400 Uiso 0.52(3) 1 d R U P T 2
H4AE H 0.974145 0.182382 0.886966 0.400 Uiso 0.52(3) 1 d R U P T 2
N5 N 0.6531(16) -0.0451(12) 0.6898(19) 0.251(16) Uiso 0.5 1 d D U P . .
C5 C 0.622(2) -0.031(3) 0.648(3) 0.48(6) Uiso 0.5 1 d D U P . .
C6 C 0.580(2) -0.0142(18) 0.597(2) 0.34(3) Uiso 0.5 1 d D U P . .
H6A H 0.580579 -0.028037 0.559062 0.507 Uiso 0.5 1 d R U P . .
H6AB H 0.588259 0.012545 0.591996 0.507 Uiso 0.5 1 d R U P . .
H6AC H 0.543490 -0.016498 0.605196 0.507 Uiso 0.5 1 d R U P . .
N9 N 0.3108(12) 0.3837(9) 0.5758(14) 0.201(12) Uiso 0.5 1 d D U P . .
C9 C 0.2729(14) 0.4057(10) 0.5548(14) 0.178(12) Uiso 0.5 1 d D U P . .
C10 C 0.2342(11) 0.4155(8) 0.4951(13) 0.153(10) Uiso 0.5 1 d D U P . .
H10E H 0.218308 0.392728 0.472497 0.230 Uiso 0.5 1 d R U P . .
H10G H 0.253519 0.430167 0.469635 0.230 Uiso 0.5 1 d R U P . .
H10J H 0.204606 0.430941 0.504133 0.230 Uiso 0.5 1 d R U P . .
N13 N 1.0732(9) 0.6377(7) 1.0924(11) 0.140(7) Uiso 0.5 1 d D U P . .
C13 C 1.0609(15) 0.6467(11) 1.1362(15) 0.181(13) Uiso 0.5 1 d D U P . .
C14 C 1.0565(18) 0.6626(12) 1.1959(16) 0.226(18) Uiso 0.5 1 d D U P . .
H14D H 1.043890 0.688435 1.183845 0.339 Uiso 0.5 1 d R U P . .
H14E H 1.086777 0.663429 1.233945 0.339 Uiso 0.5 1 d R U P . .
H14F H 1.025736 0.647849 1.203601 0.339 Uiso 0.5 1 d R U P . .
N15 N 0.3705(15) 0.4614(9) 0.2592(19) 0.088(13) Uiso 0.188(12) 1 d D U P U 1
C15 C 0.3365(18) 0.4387(11) 0.239(2) 0.095(16) Uiso 0.188(12) 1 d D U P U 1
C16 C 0.3040(12) 0.4047(8) 0.2163(14) 0.035(9) Uiso 0.188(12) 1 d D U P U 1
H16A H 0.271132 0.410811 0.182985 0.053 Uiso 0.188(12) 1 d R U P U 1
H16B H 0.292943 0.390774 0.249327 0.053 Uiso 0.188(12) 1 d R U P U 1
H16C H 0.329230 0.389104 0.199542 0.053 Uiso 0.188(12) 1 d R U P U 1
N15A N 0.3998(15) 0.4739(10) 0.2415(15) 0.147(12) Uiso 0.357(13) 1 d D U P V 2
C15A C 0.399(3) 0.4755(19) 0.1885(17) 0.22(3) Uiso 0.357(13) 1 d D U P V 2
C16A C 0.3950(18) 0.4733(12) 0.1209(15) 0.153(15) Uiso 0.357(13) 1 d D U P V 2
H16D H 0.393904 0.446643 0.108772 0.229 Uiso 0.357(13) 1 d R U P V 2
H16E H 0.428290 0.485187 0.113788 0.229 Uiso 0.357(13) 1 d R U P V 2
H16F H 0.362102 0.486260 0.095983 0.229 Uiso 0.357(13) 1 d R U P V 2
N7 N 0.2506(9) 0.1921(6) 0.6534(10) 0.122(7) Uiso 0.455(12) 1 d D U P W 3
C7 C 0.2222(10) 0.1687(7) 0.6618(12) 0.111(8) Uiso 0.455(12) 1 d D U P W 3
C8 C 0.1996(11) 0.1346(7) 0.6806(13) 0.129(9) Uiso 0.455(12) 1 d D U P W 3
H8A H 0.169987 0.126588 0.644842 0.194 Uiso 0.455(12) 1 d R U P W 3
H8AB H 0.184583 0.137771 0.717012 0.194 Uiso 0.455(12) 1 d R U P W 3
H8AC H 0.228812 0.115416 0.689619 0.194 Uiso 0.455(12) 1 d R U P W 3
O1W O 0.7674(3) 0.2081(2) 0.7348(3) 0.114(2) Uani 1 1 d D . . . .
H10N H 0.510(3) 0.323(2) 0.370(3) 0.067(9) Uiso 1 1 d D . . . .
H11N H 0.636(3) 0.149(2) 0.328(4) 0.067(9) Uiso 1 1 d D . . . .
H12N H 0.674(3) 0.324(2) 0.334(3) 0.067(9) Uiso 1 1 d D . . . .
H20N H 0.516(3) 0.162(2) 0.463(4) 0.067(9) Uiso 1 1 d D . . . .
H2N H 0.727(3) 0.262(2) 0.528(3) 0.067(9) Uiso 1 1 d D . . . .
H22N H 0.513(4) 0.339(3) 0.557(4) 0.067(9) Uiso 1 1 d D . . . .
H30N H 0.449(3) 0.262(2) 0.715(3) 0.067(9) Uiso 1 1 d D . . . .
H31N H 0.546(3) 0.156(2) 0.629(3) 0.067(9) Uiso 1 1 d D . . . .
H32N H 0.7294(18) 0.2595(12) 0.7524(10) 0.067(9) Uiso 1 1 d D . . . .
H1W H 0.749(4) 0.203(4) 0.692(2) 0.19(4) Uiso 1 1 d D . . . .
H2W H 0.802(3) 0.195(4) 0.749(5) 0.19(4) Uiso 1 1 d D . . . .

loop_
_atom_site_aniso_label
_atom_site_aniso_U_11
_atom_site_aniso_U_22
_atom_site_aniso_U_33
_atom_site_aniso_U_23
_atom_site_aniso_U_13
_atom_site_aniso_U_12
Zn1 0.090(5) 0.064(5) 0.0807(14) 0.004(3) 0.011(2) 0.011(4)
Zn1A 0.090(5) 0.064(5) 0.0807(14) 0.004(3) 0.011(2) 0.011(4)
Zn1B 0.090(5) 0.064(5) 0.0807(14) 0.004(3) 0.011(2) 0.011(4)
Zn2 0.0853(8) 0.0705(7) 0.0893(8) -0.0107(5) 0.0103(6) -0.0105(5)
Zn3 0.0904(8) 0.1052(9) 0.0959(9) 0.0002(7) 0.0073(6) -0.0081(7)
N100 0.076(11) 0.131(13) 0.082(13) 0.030(10) 0.013(10) 0.015(10)
C100 0.080(15) 0.141(17) 0.121(18) 0.042(14) -0.004(12) 0.012(12)
C101 0.105(16) 0.19(2) 0.15(2) 0.000(17) 0.039(15) 0.009(16)
C102 0.135(19) 0.22(3) 0.15(2) -0.051(19) 0.049(17) -0.004(18)
C103 0.113(16) 0.153(18) 0.130(18) -0.048(14) 0.042(14) -0.018(14)
C104 0.097(14) 0.144(18) 0.096(16) -0.013(14) 0.014(12) -0.029(13)
C105 0.102(14) 0.103(15) 0.079(15) -0.006(12) 0.006(11) -0.021(12)
N101 0.080(10) 0.083(11) 0.059(14) -0.002(9) 0.002(9) 0.000(9)
C106 0.086(14) 0.070(13) 0.077(13) 0.002(12) 0.014(11) 0.010(10)
C107 0.089(16) 0.096(18) 0.099(19) -0.008(15) 0.013(13) -0.006(15)
C108 0.10(2) 0.101(18) 0.066(12) -0.011(11) -0.019(12) 0.034(15)
C109 0.101(16) 0.045(12) 0.059(12) -0.006(10) -0.014(11) 0.014(10)
C110 0.076(12) 0.062(13) 0.081(14) -0.016(9) 0.003(10) 0.040(10)
C111 0.108(18) 0.063(13) 0.078(14) -0.007(10) -0.009(12) 0.021(18)
N10A 0.083(18) 0.16(2) 0.068(18) 0.026(16) -0.027(13) -0.009(16)
C10A 0.07(2) 0.16(3) 0.13(3) 0.02(2) 0.01(2) 0.01(2)
C10B 0.11(2) 0.20(3) 0.19(3) -0.02(3) 0.05(2) -0.02(2)
C10C 0.14(3) 0.18(3) 0.18(3) -0.02(3) 0.05(2) -0.01(2)
C10D 0.11(2) 0.14(2) 0.14(3) -0.01(2) 0.05(2) -0.007(19)
C10E 0.14(2) 0.12(2) 0.058(18) -0.016(16) 0.011(16) -0.021(18)
C10F 0.11(2) 0.085(19) 0.07(2) 0.018(17) -0.006(17) -0.026(16)
N10B 0.13(2) 0.083(18) 0.06(2) -0.004(16) -0.001(16) 0.021(15)
C10G 0.079(15) 0.074(15) 0.076(15) 0.001(10) 0.011(9) -0.006(9)
C10H 0.048(12) 0.049(12) 0.058(11) -0.004(9) 0.010(9) 0.000(9)
C10I 0.053(12) 0.047(12) 0.058(13) 0.003(8) 0.009(9) 0.003(9)
C10J 0.070(14) 0.066(15) 0.070(15) 0.000(10) 0.013(9) 0.003(9)
C10K 0.066(14) 0.057(14) 0.058(13) 0.001(9) 0.007(9) -0.003(9)
C10L 0.080(15) 0.070(16) 0.071(16) 0.004(10) 0.014(10) 0.005(10)
C112 0.075(6) 0.067(6) 0.085(6) 0.001(4) -0.005(5) -0.002(5)
C113 0.097(7) 0.070(6) 0.123(8) 0.003(5) -0.001(6) 0.005(5)
C114 0.082(6) 0.074(6) 0.059(5) -0.004(4) 0.008(5) 0.008(5)
N102 0.071(5) 0.072(5) 0.072(5) -0.005(4) -0.006(4) 0.002(4)
O100 0.079(4) 0.094(4) 0.076(4) -0.024(3) -0.001(3) 0.001(3)
N103 0.124(17) 0.076(12) 0.089(15) -0.006(10) 0.006(12) 0.033(12)
C115 0.15(2) 0.115(18) 0.102(16) -0.003(15) 0.019(16) 0.034(16)
C116 0.16(2) 0.14(2) 0.11(2) 0.006(16) -0.033(18) 0.014(18)
C117 0.160(13) 0.145(13) 0.156(13) 0.012(9) 0.024(9) -0.004(9)
C118 0.135(12) 0.125(11) 0.125(11) 0.011(9) 0.012(9) -0.003(9)
C119 0.127(19) 0.078(14) 0.090(13) -0.004(11) 0.006(14) -0.009(13)
C120 0.100(11) 0.087(10) 0.090(10) -0.001(7) 0.015(8) 0.001(9)
N104 0.118(17) 0.064(14) 0.098(16) -0.018(13) -0.014(12) 0.008(13)
C121 0.145(10) 0.094(7) 0.069(7) 0.001(5) 0.010(6) 0.042(7)
C122 0.130(7) 0.140(8) 0.106(7) -0.014(6) 0.022(6) 0.037(6)
C123 0.123(9) 0.136(10) 0.074(7) -0.005(6) 0.008(6) 0.019(8)
C124 0.105(7) 0.070(6) 0.065(6) -0.007(4) 0.010(5) 0.011(5)
C125 0.136(9) 0.114(8) 0.091(8) -0.002(7) 0.016(7) 0.039(7)
C126 0.165(11) 0.118(9) 0.070(7) -0.004(6) 0.013(7) 0.049(8)
C127 0.108(7) 0.067(6) 0.072(6) -0.001(4) 0.005(5) 0.006(5)
C128 0.127(8) 0.085(6) 0.072(6) -0.007(5) -0.003(5) 0.024(6)
C129 0.090(7) 0.068(6) 0.078(6) 0.004(5) 0.011(5) -0.001(5)
N105 0.093(6) 0.070(5) 0.064(5) 0.000(4) 0.017(4) 0.008(4)
O101 0.128(6) 0.065(4) 0.123(5) -0.004(4) 0.048(5) -0.001(4)
N11A 0.108(11) 0.096(11) 0.101(10) 0.005(8) 0.025(8) 0.021(8)
C11A 0.15(2) 0.13(2) 0.108(18) 0.040(19) 0.014(19) 0.088(19)
C11B 0.14(3) 0.17(3) 0.12(2) 0.07(2) 0.02(2) 0.07(2)
C11C 0.13(2) 0.15(2) 0.12(2) 0.08(2) 0.026(19) 0.061(19)
C11D 0.119(19) 0.15(2) 0.124(18) 0.067(17) 0.057(15) 0.032(17)
C11E 0.11(2) 0.11(2) 0.09(2) 0.014(19) 0.026(19) 0.023(19)
C11F 0.082(17) 0.11(2) 0.073(15) 0.015(15) 0.031(13) 0.013(17)
N11B 0.114(19) 0.081(17) 0.042(10) -0.026(10) -0.013(11) 0.030(14)
N106 0.093(5) 0.068(5) 0.082(5) -0.007(4) 0.008(4) 0.001(4)
C130 0.092(7) 0.073(6) 0.090(6) -0.013(5) 0.008(5) -0.007(5)
C131 0.108(8) 0.086(7) 0.105(8) -0.025(6) -0.028(6) 0.013(6)
C132 0.143(10) 0.096(8) 0.125(9) -0.013(7) -0.010(8) 0.035(7)
C133 0.139(10) 0.101(8) 0.100(8) -0.019(7) -0.017(7) 0.009(7)
C134 0.097(7) 0.081(7) 0.086(7) -0.009(5) -0.005(6) 0.018(6)
C135 0.104(8) 0.080(7) 0.096(7) -0.012(6) -0.010(6) 0.011(6)
N107 0.082(5) 0.084(5) 0.081(5) -0.032(4) 0.006(4) -0.016(4)
C136 0.075(6) 0.091(7) 0.080(6) -0.015(5) 0.006(5) -0.004(5)
C137 0.081(6) 0.086(6) 0.077(6) 0.000(5) 0.018(5) 0.006(5)
C138 0.089(7) 0.071(6) 0.074(6) -0.001(5) 0.011(5) -0.009(5)
C139 0.067(6) 0.074(6) 0.085(6) -0.005(5) 0.005(5) -0.005(5)
C140 0.073(6) 0.109(8) 0.106(7) -0.009(6) 0.013(5) 0.003(6)
C141 0.094(8) 0.099(7) 0.094(7) -0.035(6) 0.004(6) -0.009(6)
C142 0.066(5) 0.078(6) 0.075(6) -0.012(5) 0.010(4) -0.006(5)
C143 0.118(8) 0.110(8) 0.092(7) -0.009(6) 0.033(6) -0.025(6)
C144 0.073(6) 0.077(6) 0.063(5) -0.011(5) -0.001(5) 0.002(5)
N108 0.083(5) 0.067(5) 0.063(4) -0.001(4) 0.005(4) 0.000(4)
O102 0.079(4) 0.088(4) 0.079(4) 0.006(3) 0.001(3) -0.002(3)
C145 0.081(6) 0.069(6) 0.055(5) -0.008(4) 0.003(4) 0.003(5)
C146 0.085(6) 0.073(6) 0.058(5) -0.006(4) 0.011(4) -0.008(5)
C147 0.083(6) 0.063(5) 0.063(5) -0.005(4) 0.013(4) -0.002(5)
C148 0.086(6) 0.069(6) 0.058(5) 0.002(4) 0.009(4) 0.011(5)
C149 0.072(6) 0.070(6) 0.062(5) 0.001(4) 0.005(4) 0.008(5)
C150 0.092(7) 0.068(5) 0.054(5) -0.003(4) 0.011(4) -0.010(5)
N200 0.082(6) 0.131(8) 0.122(8) 0.030(6) 0.007(6) 0.009(6)
C200 0.121(11) 0.194(15) 0.158(13) 0.045(11) 0.021(10) 0.043(11)
C201 0.133(13) 0.30(2) 0.164(16) 0.097(17) 0.018(12) 0.077(14)
C202 0.120(12) 0.33(3) 0.129(13) 0.083(15) -0.002(10) 0.038(14)
C203 0.135(11) 0.261(19) 0.092(9) 0.034(10) 0.011(8) 0.027(12)
C204 0.096(8) 0.149(11) 0.091(8) 0.028(7) 0.000(7) -0.009(8)
C205 0.080(7) 0.124(9) 0.096(8) 0.001(6) 0.001(6) -0.003(6)
N201 0.077(5) 0.089(5) 0.084(6) -0.006(4) -0.005(4) -0.011(4)
C206 0.085(7) 0.083(6) 0.075(6) -0.011(5) 0.006(5) -0.019(5)
C207 0.092(7) 0.080(7) 0.113(8) 0.003(6) 0.012(6) -0.024(6)
C208 0.100(8) 0.078(6) 0.095(7) 0.012(5) 0.011(6) -0.010(6)
C209 0.083(6) 0.071(6) 0.071(5) -0.006(5) 0.011(5) -0.014(5)
C210 0.088(6) 0.079(6) 0.061(5) 0.004(5) 0.004(5) -0.015(5)
C211 0.092(7) 0.075(6) 0.065(5) 0.001(4) 0.005(5) -0.010(5)
C212 0.083(6) 0.066(5) 0.080(6) 0.009(4) 0.011(5) -0.008(5)
C213 0.098(7) 0.076(6) 0.103(7) -0.016(5) 0.017(5) -0.005(5)
C214 0.081(6) 0.078(6) 0.066(6) 0.009(5) 0.010(5) 0.003(5)
N202 0.087(5) 0.062(5) 0.075(5) -0.002(4) 0.017(4) -0.003(4)
O200 0.090(4) 0.083(4) 0.076(4) -0.013(3) 0.013(3) -0.015(3)
N203 0.082(16) 0.092(15) 0.084(13) -0.010(13) 0.002(12) 0.027(12)
C215 0.086(17) 0.100(17) 0.101(14) -0.011(14) -0.002(12) 0.024(14)
C216 0.093(15) 0.067(14) 0.091(16) 0.003(14) 0.023(12) 0.014(13)
C217 0.105(15) 0.086(15) 0.083(14) -0.002(12) 0.014(11) 0.023(13)
C218 0.085(16) 0.110(16) 0.072(13) -0.022(13) 0.005(10) 0.006(15)
C219 0.071(15) 0.106(18) 0.084(14) -0.012(14) 0.009(11) 0.014(14)
C220 0.10(2) 0.107(18) 0.064(15) -0.005(15) 0.006(11) 0.023(18)
N204 0.094(16) 0.097(16) 0.070(16) 0.002(14) -0.004(11) 0.048(14)
C221 0.11(2) 0.17(2) 0.056(14) -0.015(16) -0.016(15) 0.035(19)
C222 0.085(10) 0.091(10) 0.080(9) 0.003(8) 0.004(8) 0.008(8)
C223 0.081(14) 0.112(17) 0.053(11) 0.026(12) 0.001(10) 0.021(13)
C224 0.052(13) 0.130(18) 0.087(18) -0.020(15) -0.017(14) 0.012(14)
C225 0.046(13) 0.130(18) 0.065(13) 0.012(12) -0.012(10) 0.002(12)
C226 0.080(9) 0.092(10) 0.067(9) -0.005(7) 0.010(7) 0.011(8)
C227 0.076(6) 0.118(8) 0.067(6) -0.008(5) -0.006(5) 0.013(6)
C228 0.075(6) 0.142(9) 0.094(7) 0.013(7) 0.005(5) -0.020(6)
C229 0.082(7) 0.070(6) 0.067(6) -0.006(5) 0.005(5) -0.005(5)
N205 0.077(5) 0.091(6) 0.065(5) 0.004(4) 0.000(4) 0.001(4)
O201 0.091(4) 0.088(4) 0.084(4) 0.021(4) 0.006(3) 0.009(3)
N21A 0.058(13) 0.085(15) 0.093(13) -0.014(11) 0.004(9) -0.002(11)
C21A 0.090(19) 0.075(16) 0.097(16) -0.009(13) -0.002(13) 0.024(14)
C21B 0.083(11) 0.085(11) 0.088(11) -0.007(9) 0.010(8) 0.003(9)
C21C 0.083(11) 0.079(12) 0.082(12) -0.004(9) 0.018(9) 0.003(9)
C21D 0.080(17) 0.104(19) 0.094(18) -0.014(16) 0.014(13) 0.001(17)
C21E 0.073(19) 0.084(19) 0.09(2) -0.011(17) -0.002(16) 0.001(15)
C21F 0.088(19) 0.096(19) 0.073(19) 0.010(16) 0.006(13) 0.011(18)
N21B 0.121(19) 0.102(18) 0.062(14) 0.019(15) 0.021(11) 0.027(17)
C21G 0.10(2) 0.14(2) 0.11(2) -0.02(2) 0.014(19) 0.061(19)
C21H 0.099(12) 0.106(12) 0.088(11) -0.003(9) 0.013(9) 0.008(9)
C21I 0.067(19) 0.119(18) 0.070(15) -0.011(13) -0.022(12) 0.001(15)
C21J 0.079(18) 0.15(2) 0.033(13) 0.017(15) -0.016(13) 0.050(16)
C21K 0.102(18) 0.082(16) 0.061(15) 0.014(13) 0.009(14) -0.005(14)
C21L 0.082(11) 0.094(11) 0.081(10) 0.001(8) 0.006(8) 0.009(9)
N206 0.073(5) 0.061(4) 0.095(5) 0.002(4) 0.006(5) -0.005(4)
C230 0.077(6) 0.068(6) 0.100(7) -0.003(5) 0.007(5) -0.008(5)
C231 0.083(7) 0.091(7) 0.085(7) -0.008(6) -0.003(6) -0.009(5)
C232 0.085(7) 0.136(9) 0.073(6) -0.008(6) -0.005(6) -0.016(7)
C233 0.097(8) 0.123(8) 0.086(7) -0.007(6) 0.013(6) -0.019(6)
C234 0.072(6) 0.084(6) 0.075(6) 0.002(5) -0.006(5) -0.008(5)
C235 0.076(6) 0.079(6) 0.104(8) 0.012(6) 0.014(5) -0.004(5)
N207 0.083(5) 0.064(4) 0.083(5) -0.008(4) 0.010(4) -0.002(4)
C236 0.077(6) 0.055(5) 0.106(7) -0.010(5) 0.009(5) -0.012(5)
C237 0.079(6) 0.063(5) 0.131(8) -0.002(5) -0.003(6) 0.000(5)
C238 0.077(6) 0.073(7) 0.129(8) -0.002(6) -0.001(6) 0.007(5)
C239 0.077(6) 0.058(5) 0.079(5) -0.003(4) 0.007(5) -0.005(4)
C240 0.103(7) 0.064(5) 0.067(5) 0.004(4) -0.004(5) -0.001(5)
C241 0.087(6) 0.078(7) 0.078(6) 0.005(5) -0.008(5) 0.007(5)
C242 0.077(6) 0.075(6) 0.071(5) 0.002(4) 0.003(4) 0.007(5)
C243 0.073(6) 0.071(6) 0.108(7) -0.008(5) -0.006(5) 0.005(5)
C244 0.068(5) 0.058(5) 0.063(5) -0.006(5) -0.004(4) -0.004(4)
N208 0.079(5) 0.051(5) 0.073(5) 0.007(4) 0.006(4) -0.002(4)
O202 0.084(4) 0.068(3) 0.068(3) 0.007(3) 0.007(3) -0.005(3)
C245 0.078(6) 0.065(5) 0.051(4) 0.002(4) 0.002(4) 0.001(5)
C246 0.087(7) 0.066(5) 0.058(5) 0.002(4) 0.000(4) 0.007(5)
C247 0.068(5) 0.071(6) 0.064(5) 0.006(4) 0.005(4) -0.002(5)
C248 0.074(6) 0.070(6) 0.057(5) -0.004(4) 0.003(4) -0.008(4)
C249 0.070(6) 0.071(6) 0.052(4) -0.005(4) 0.006(4) 0.002(5)
C250 0.069(5) 0.074(6) 0.055(5) -0.002(4) -0.001(4) 0.001(5)
N300 0.075(5) 0.107(6) 0.124(7) 0.001(6) 0.004(5) -0.006(5)
C300 0.077(7) 0.110(9) 0.168(12) -0.002(8) 0.003(8) -0.003(7)
C301 0.093(9) 0.128(11) 0.200(15) 0.020(11) 0.000(9) -0.015(8)
C302 0.125(11) 0.117(11) 0.27(2) 0.041(13) 0.010(13) -0.040(9)
C303 0.137(8) 0.133(8) 0.153(8) 0.028(7) 0.013(7) -0.009(7)
C304 0.085(7) 0.119(9) 0.130(10) 0.027(8) 0.003(7) -0.005(7)
C305 0.102(9) 0.148(11) 0.104(9) 0.031(8) 0.006(7) 0.005(8)
N301 0.091(6) 0.139(8) 0.092(6) 0.011(6) 0.007(5) -0.011(6)
C306 0.085(15) 0.08(2) 0.080(15) 0.011(11) 0.001(12) 0.010(13)
C307 0.088(19) 0.11(2) 0.066(17) 0.005(15) 0.016(14) 0.017(15)
C308 0.076(15) 0.090(17) 0.048(15) 0.011(14) 0.007(11) 0.032(13)
C309 0.11(2) 0.084(18) 0.071(17) 0.009(12) 0.019(16) 0.004(13)
C310 0.083(14) 0.094(17) 0.117(18) -0.020(14) 0.003(13) 0.027(14)
C311 0.093(15) 0.11(2) 0.126(18) -0.019(16) 0.012(14) 0.033(14)
C30G 0.093(17) 0.08(2) 0.078(15) 0.005(13) 0.011(13) 0.011(16)
C30H 0.076(13) 0.13(2) 0.081(15) 0.005(15) 0.005(11) 0.015(14)
C30I 0.092(16) 0.14(2) 0.089(15) -0.004(16) 0.023(13) 0.026(17)
C30J 0.078(17) 0.08(2) 0.083(19) 0.008(16) -0.005(15) 0.020(14)
C30K 0.11(2) 0.11(2) 0.06(2) 0.011(16) 0.003(15) -0.008(17)
C30L 0.080(17) 0.101(18) 0.062(19) 0.019(15) -0.006(14) 0.006(14)
C312 0.106(7) 0.088(6) 0.075(6) 0.012(5) 0.024(6) 0.013(6)
C313 0.110(8) 0.114(8) 0.097(7) -0.003(6) 0.026(6) 0.021(6)
C314 0.094(7) 0.072(6) 0.076(6) -0.007(5) 0.011(5) 0.000(5)
N302 0.082(5) 0.078(5) 0.070(5) 0.012(4) 0.013(4) 0.007(4)
O300 0.114(5) 0.081(4) 0.084(4) 0.029(4) 0.029(4) 0.022(4)
N303 0.078(9) 0.115(13) 0.097(10) -0.006(9) 0.009(7) 0.026(9)
C315 0.117(10) 0.129(11) 0.111(9) -0.007(8) 0.024(8) 0.018(8)
C316 0.099(13) 0.22(2) 0.131(16) -0.014(17) -0.002(12) 0.051(15)
C317 0.126(10) 0.140(11) 0.128(10) -0.014(8) 0.013(8) 0.009(9)
C318 0.114(14) 0.17(2) 0.077(11) -0.033(12) -0.020(10) 0.030(14)
C319 0.097(13) 0.112(15) 0.116(14) -0.004(12) -0.002(11) 0.040(12)
C320 0.114(13) 0.110(16) 0.061(10) -0.015(10) 0.000(10) 0.024(13)
N304 0.097(11) 0.071(11) 0.063(9) -0.003(7) 0.010(8) 0.028(9)
C321 0.125(9) 0.090(8) 0.079(6) -0.011(6) 0.006(6) 0.040(7)
C322 0.101(8) 0.103(9) 0.156(11) 0.022(8) 0.008(7) 0.032(7)
C323 0.121(9) 0.084(8) 0.125(9) 0.014(6) 0.016(7) 0.028(7)
C324 0.124(9) 0.063(6) 0.074(6) -0.007(5) 0.001(6) 0.022(6)
C325 0.164(12) 0.091(8) 0.107(8) 0.018(6) 0.028(8) 0.040(8)
C326 0.171(13) 0.094(9) 0.103(8) 0.018(7) 0.019(8) 0.054(9)
C327 0.129(9) 0.062(6) 0.076(6) -0.003(4) -0.001(6) 0.002(6)
C328 0.147(10) 0.079(7) 0.100(8) -0.009(6) -0.013(7) 0.000(7)
C329 0.077(6) 0.066(6) 0.076(6) 0.011(5) 0.005(5) -0.003(5)
N305 0.104(6) 0.057(4) 0.060(4) -0.006(4) -0.010(4) 0.007(4)
O301 0.100(4) 0.061(3) 0.073(4) 0.002(3) 0.000(3) 0.000(3)
N31A 0.084(10) 0.082(11) 0.087(10) 0.004(8) 0.019(8) 0.010(8)
C31A 0.097(11) 0.095(12) 0.096(11) -0.004(9) 0.014(8) 0.006(9)
C31B 0.122(13) 0.124(14) 0.120(13) -0.005(9) 0.027(9) 0.010(9)
C31C 0.113(13) 0.124(13) 0.111(12) -0.003(9) 0.018(9) 0.006(9)
C31D 0.125(15) 0.136(15) 0.126(15) -0.007(10) 0.026(9) 0.008(10)
C31E 0.111(13) 0.111(14) 0.109(14) 0.001(9) 0.023(9) 0.009(9)
C31F 0.098(14) 0.098(15) 0.094(14) 0.003(9) 0.021(9) 0.005(9)
N31B 0.109(14) 0.086(14) 0.095(13) 0.003(9) 0.018(9) 0.013(9)
N306 0.091(6) 0.079(5) 0.096(5) -0.021(4) 0.015(4) -0.016(5)
C330 0.102(8) 0.097(8) 0.111(8) -0.007(6) 0.024(6) -0.021(6)
C331 0.147(13) 0.135(12) 0.171(13) -0.003(10) 0.065(11) -0.034(11)
C332 0.132(12) 0.165(15) 0.228(17) 0.003(13) 0.083(12) -0.032(12)
C333 0.125(11) 0.139(12) 0.196(15) 0.006(10) 0.068(10) -0.015(9)
C334 0.095(8) 0.105(9) 0.117(8) -0.018(7) 0.030(7) -0.026(7)
C335 0.072(7) 0.094(8) 0.126(8) -0.004(6) 0.006(6) -0.010(6)
N307 0.083(6) 0.070(5) 0.094(5) -0.011(4) 0.007(4) -0.016(4)
C336 0.075(6) 0.066(6) 0.119(9) -0.014(6) 0.007(6) -0.009(5)
C337 0.186(13) 0.105(9) 0.141(10) -0.035(8) 0.054(9) -0.054(9)
C338 0.186(13) 0.083(8) 0.148(12) -0.025(8) 0.043(10) -0.058(8)
C339 0.099(7) 0.095(8) 0.109(8) 0.007(7) -0.005(6) -0.021(6)
C340 0.134(9) 0.100(8) 0.093(7) -0.002(7) -0.019(6) -0.020(7)
C341 0.135(9) 0.073(7) 0.092(8) -0.006(6) -0.016(6) -0.022(6)
C342 0.118(7) 0.099(7) 0.134(7) 0.017(6) -0.012(6) -0.025(6)
C343 0.173(12) 0.172(12) 0.214(14) 0.059(11) -0.006(11) -0.049(11)
C344 0.112(8) 0.084(7) 0.058(5) 0.000(5) 0.012(5) -0.010(6)
N308 0.099(6) 0.069(5) 0.123(7) 0.010(5) -0.008(5) -0.014(5)
O302 0.121(5) 0.073(4) 0.089(4) -0.014(3) 0.026(4) -0.019(4)
C345 0.090(6) 0.062(6) 0.060(5) 0.006(4) 0.013(4) 0.002(5)
C346 0.089(6) 0.066(6) 0.056(5) -0.005(4) 0.000(4) -0.010(5)
C347 0.077(6) 0.066(5) 0.061(5) -0.001(4) 0.006(4) -0.001(5)
C348 0.082(6) 0.066(6) 0.060(5) 0.004(4) 0.008(4) -0.003(5)
C349 0.095(7) 0.059(5) 0.060(5) -0.002(4) 0.013(5) -0.010(5)
C350 0.096(7) 0.060(5) 0.070(5) -0.001(4) 0.021(5) 0.003(5)
B1 0.120(17) 0.059(12) 0.064(12) 0.020(10) -0.003(12) 0.038(12)
F1 0.126(11) 0.130(11) 0.213(16) 0.032(11) 0.022(11) 0.004(9)
F2 0.145(11) 0.131(10) 0.202(13) 0.020(10) -0.011(10) -0.011(9)
F3 0.158(13) 0.193(16) 0.136(12) 0.013(11) 0.045(10) 0.001(12)
F4 0.200(17) 0.150(14) 0.214(18) -0.014(13) 0.036(14) 0.051(12)
O80 0.188(11) 0.212(12) 0.178(11) 0.012(9) 0.053(9) 0.016(9)
C80 0.106(10) 0.108(10) 0.100(10) 0.004(8) 0.008(8) 0.000(8)
C81 0.169(13) 0.158(13) 0.138(13) 0.007(9) 0.036(9) -0.024(10)
C82 0.172(19) 0.20(2) 0.18(2) 0.051(17) 0.001(16) -0.019(17)
C83 0.40(4) 0.37(4) 0.38(4) -0.02(2) 0.07(2) 0.01(2)
B2 0.168(18) 0.082(15) 0.174(18) 0.013(15) 0.025(16) 0.021(15)
F5 0.168(11) 0.113(9) 0.165(12) 0.051(8) 0.012(10) 0.017(8)
F6 0.155(10) 0.120(10) 0.200(14) 0.008(9) 0.054(10) 0.011(8)
F7 0.172(11) 0.142(11) 0.224(15) 0.035(11) 0.069(11) -0.020(9)
F8 0.188(12) 0.114(8) 0.158(11) 0.013(8) 0.008(9) -0.001(8)
B2A 0.20(2) 0.094(17) 0.19(2) 0.020(18) 0.00(2) 0.006(18)
F5A 0.21(2) 0.143(19) 0.23(3) 0.000(19) 0.01(2) 0.029(18)
F6A 0.18(2) 0.20(2) 0.23(2) 0.125(19) -0.023(18) -0.013(17)
F7A 0.29(3) 0.134(17) 0.20(2) 0.030(17) -0.01(2) -0.048(18)
F8A 0.21(2) 0.13(2) 0.24(2) -0.029(19) -0.01(2) -0.051(18)
B3 0.127(16) 0.127(14) 0.134(14) 0.035(14) 0.024(14) -0.006(14)
F9 0.135(18) 0.126(13) 0.130(15) 0.004(12) 0.041(14) -0.015(13)
F10 0.128(12) 0.107(11) 0.155(14) 0.036(11) 0.008(11) 0.007(9)
F11 0.128(12) 0.094(9) 0.152(13) 0.032(9) 0.040(10) 0.014(9)
F12 0.145(12) 0.159(14) 0.118(11) 0.028(11) 0.026(10) -0.022(11)
B3A 0.136(16) 0.129(15) 0.136(16) 0.031(15) 0.024(15) 0.005(16)
F9A 0.121(19) 0.129(18) 0.115(18) 0.042(15) 0.029(16) 0.038(17)
F10A 0.13(2) 0.130(19) 0.138(19) 0.020(17) 0.029(18) 0.039(18)
F11A 0.16(2) 0.15(2) 0.18(2) 0.03(2) 0.01(2) -0.02(2)
F12A 0.11(2) 0.108(17) 0.11(2) 0.031(17) 0.012(18) 0.038(18)
B3B 0.137(16) 0.124(15) 0.134(15) 0.026(14) 0.022(14) 0.008(15)
F9B 0.126(15) 0.105(11) 0.130(15) -0.003(10) 0.033(12) 0.000(11)
F10B 0.134(14) 0.090(11) 0.123(13) -0.008(9) 0.013(12) 0.010(11)
F11B 0.163(16) 0.131(14) 0.134(15) 0.052(12) 0.021(12) 0.039(13)
F12B 0.149(16) 0.165(16) 0.151(15) 0.026(13) 0.045(13) -0.036(14)
B4 0.090(13) 0.117(14) 0.160(15) 0.017(13) 0.000(13) -0.021(13)
F13 0.107(9) 0.118(9) 0.204(12) 0.033(9) 0.013(8) -0.017(7)
F14 0.109(10) 0.094(9) 0.170(12) 0.002(8) -0.001(9) 0.006(8)
F15 0.118(12) 0.144(14) 0.177(15) 0.000(12) -0.032(11) -0.022(11)
F16 0.135(15) 0.175(15) 0.163(16) -0.002(12) 0.020(11) 0.040(12)
B4A 0.091(15) 0.117(15) 0.160(16) 0.014(15) 0.003(15) -0.014(15)
F13A 0.08(2) 0.12(2) 0.14(2) -0.01(2) -0.002(19) -0.02(2)
F14A 0.11(2) 0.12(2) 0.17(2) -0.01(2) 0.00(2) -0.02(2)
F15A 0.11(2) 0.14(2) 0.15(2) 0.03(2) 0.003(19) 0.04(2)
F16A 0.094(18) 0.129(19) 0.15(2) 0.016(18) 0.011(18) -0.012(16)
B4B 0.083(14) 0.111(15) 0.153(17) 0.013(15) 0.006(15) -0.019(14)
F13B 0.093(16) 0.127(17) 0.138(18) 0.008(15) 0.016(15) -0.025(14)
F14B 0.100(16) 0.112(19) 0.15(2) -0.020(15) 0.003(15) -0.014(15)
F15B 0.088(13) 0.097(13) 0.19(2) 0.007(14) -0.007(15) -0.015(11)
F16B 0.080(16) 0.117(18) 0.139(19) -0.013(17) 0.002(15) -0.025(16)
B5 0.205(13) 0.208(13) 0.205(13) 0.008(9) 0.039(9) -0.015(9)
F17 0.234(16) 0.248(17) 0.247(16) -0.024(15) 0.018(14) -0.017(14)
F18 0.208(14) 0.214(15) 0.205(15) 0.037(12) 0.058(12) -0.057(12)
F19 0.149(11) 0.188(13) 0.152(11) 0.007(10) 0.022(9) 0.026(10)
F20 0.149(11) 0.169(12) 0.132(10) 0.010(9) -0.009(9) -0.034(10)
B5A 0.205(13) 0.208(13) 0.207(13) 0.007(9) 0.041(9) -0.013(9)
F17A 0.192(13) 0.187(13) 0.220(14) 0.013(12) 0.012(11) -0.031(11)
F18A 0.241(17) 0.252(18) 0.257(19) 0.004(15) 0.077(15) -0.031(14)
F19A 0.218(15) 0.184(14) 0.174(13) -0.008(11) 0.019(12) -0.041(13)
F20A 0.29(2) 0.296(19) 0.292(19) 0.026(16) 0.030(15) -0.015(16)
B6 0.184(13) 0.187(13) 0.183(13) -0.002(9) 0.052(9) 0.000(9)
F21 0.208(18) 0.22(2) 0.191(19) -0.008(15) 0.094(15) -0.010(15)
F22 0.172(17) 0.182(17) 0.134(15) -0.004(13) 0.029(13) -0.016(14)
F23 0.143(16) 0.161(18) 0.169(16) -0.021(14) 0.015(13) 0.003(14)
F24 0.235(18) 0.240(18) 0.207(18) -0.004(15) 0.063(15) 0.012(15)
B6A 0.182(13) 0.182(13) 0.181(13) -0.001(9) 0.048(9) -0.004(9)
F21A 0.190(13) 0.195(13) 0.199(13) 0.000(9) 0.052(9) -0.006(9)
F22A 0.165(13) 0.181(13) 0.165(13) 0.004(9) 0.057(9) -0.007(9)
F23A 0.24(2) 0.26(2) 0.23(2) 0.000(17) 0.062(17) 0.003(17)
F24A 0.125(16) 0.155(19) 0.164(17) -0.049(14) 0.058(13) -0.008(14)
B7 0.27(2) 0.194(17) 0.177(17) 0.082(16) -0.004(16) -0.029(18)
F25 0.28(2) 0.30(2) 0.29(2) 0.083(17) 0.039(17) -0.139(18)
F26 0.187(13) 0.182(14) 0.249(18) -0.023(13) 0.045(12) -0.068(11)
F27 0.277(17) 0.213(14) 0.249(16) -0.017(12) 0.022(13) -0.069(13)
F28 0.28(2) 0.225(19) 0.222(18) 0.046(15) 0.059(16) -0.004(18)
F25A 0.202(19) 0.209(19) 0.21(2) 0.003(16) 0.042(15) -0.050(16)
F26A 0.30(3) 0.21(3) 0.25(3) 0.02(2) 0.05(3) -0.03(3)
F27A 0.31(3) 0.28(3) 0.26(3) 0.03(3) -0.04(3) -0.09(3)
F28A 0.24(3) 0.19(2) 0.22(3) 0.02(2) 0.07(2) -0.10(2)
O1W 0.121(6) 0.114(6) 0.096(5) 0.012(4) 0.008(4) 0.017(5)

loop_
_atom_type_symbol
_atom_type_description
_atom_type_scat_dispersion_real
_atom_type_scat_dispersion_imag
_atom_type_scat_source
C C 0.0032 0.0016 'International Tables Vol C Tables 4.2.6.8 and 6.1.1.4'
H H 0.0000 0.0000 'International Tables Vol C Tables 4.2.6.8 and 6.1.1.4'
N N 0.0061 0.0032 'International Tables Vol C Tables 4.2.6.8 and 6.1.1.4'
O O 0.0106 0.0058 'International Tables Vol C Tables 4.2.6.8 and 6.1.1.4'
Zn Zn 0.3032 1.3627 'International Tables Vol C Tables 4.2.6.8 and 6.1.1.4'
B B 0.0013 0.0007 'International Tables Vol C Tables 4.2.6.8 and 6.1.1.4'
F F 0.0168 0.0099 'International Tables Vol C Tables 4.2.6.8 and 6.1.1.4'

loop_
_geom_angle_atom_site_label_1
_geom_angle_atom_site_label_2
_geom_angle_atom_site_label_3
_geom_angle
_geom_angle_site_symmetry_1
_geom_angle_site_symmetry_3
N303 Zn1 N304 75.9(5) . .
N303 Zn1 N203 97.1(12) . .
N304 Zn1 N203 165(2) . .
N303 Zn1 N104 156.7(17) . .
N304 Zn1 N104 88.7(13) . .
N203 Zn1 N104 101.7(12) . .
N303 Zn1 N103 90.8(9) . .
N304 Zn1 N103 86.3(13) . .
N203 Zn1 N103 107.4(11) . .
N104 Zn1 N103 70.4(12) . .
N11A Zn1A N11B 116(2) . .
N11A Zn1A C11E 40.3(9) . .
N11B Zn1A C11E 76.5(14) . .
N11A Zn1A C11F 80.6(14) . .
N11B Zn1A C11F 35.5(8) . .
C11E Zn1A C11F 41.1(7) . .
N11A Zn1A N21A 85.7(13) . .
N11B Zn1A N21A 89.7(15) . .
C11E Zn1A N21A 93.6(16) . .
C11F Zn1A N21A 90.5(12) . .
N11A Zn1A N31B 115.9(14) . .
N11B Zn1A N31B 103.2(14) . .
C11E Zn1A N31B 120.8(18) . .
C11F Zn1A N31B 118.8(13) . .
N21A Zn1A N31B 145.1(17) . .
N11A Zn1A N21B 151.1(18) . .
N11B Zn1A N21B 84.4(17) . .
C11E Zn1A N21B 157.0(16) . .
C11F Zn1A N21B 118.5(15) . .
N21A Zn1A N21B 73.4(11) . .
N31B Zn1A N21B 75.7(12) . .
N306 Zn2 N307 77.6(3) . .
N306 Zn2 N206 97.9(3) . .
N307 Zn2 N206 94.4(3) . .
N306 Zn2 N106 97.7(3) . .
N307 Zn2 N106 174.4(3) . .
N206 Zn2 N106 89.3(3) . .
N306 Zn2 N107 97.1(3) . .
N307 Zn2 N107 100.4(3) . .
N206 Zn2 N107 160.9(3) . .
N106 Zn2 N107 77.0(3) . .
N306 Zn2 N207 172.5(3) . .
N307 Zn2 N207 98.0(3) . .
N206 Zn2 N207 76.2(3) . .
N106 Zn2 N207 87.0(3) . .
N107 Zn2 N207 89.7(3) . .
N200 Zn3 N100 105.9(6) . .
N200 Zn3 N201 77.5(3) . .
N100 Zn3 N201 171.7(5) . .
N200 Zn3 N300 94.7(4) . .
N100 Zn3 N300 95.4(5) . .
N201 Zn3 N300 91.9(3) . .
N200 Zn3 N301 169.1(4) . .
N100 Zn3 N301 81.1(6) . .
N201 Zn3 N301 96.8(3) . .
N300 Zn3 N301 76.0(4) . .
N200 Zn3 N101 100.0(7) . .
N100 Zn3 N101 77.9(7) . .
N201 Zn3 N101 94.2(5) . .
N300 Zn3 N101 165.0(7) . .
N301 Zn3 N101 89.7(7) . .
N200 Zn3 N10A 90.0(8) . .
N201 Zn3 N10A 164.3(7) . .
N300 Zn3 N10A 98.5(6) . .
N301 Zn3 N10A 97.0(8) . .
N200 Zn3 N10B 87.3(10) . .
N201 Zn3 N10B 93.6(7) . .
N300 Zn3 N10B 174.5(7) . .
N301 Zn3 N10B 102.4(11) . .
N10A Zn3 N10B 76.3(9) . .
C100 N100 C104 119.5(16) . .
C100 N100 Zn3 125.7(15) . .
C104 N100 Zn3 114.6(12) . .
N100 C100 C101 118.9(17) . .
N100 C100 H100 120.5 . .
C101 C100 H100 120.5 . .
C102 C101 C100 122.0(18) . .
C102 C101 H101 119.0 . .
C100 C101 H101 119.0 . .
C101 C102 C103 118.8(17) . .
C101 C102 H102 120.6 . .
C103 C102 H102 120.6 . .
C104 C103 C102 117.0(16) . .
C104 C103 H103 121.5 . .
C102 C103 H103 121.5 . .
N100 C104 C103 123.5(15) . .
N100 C104 C105 113.2(15) . .
C103 C104 C105 122.9(16) . .
N101 C105 C104 124.3(16) . .
N101 C105 H105 117.9 . .
C104 C105 H105 117.9 . .
C105 N101 C106 119.6(16) . .
C105 N101 Zn3 109.7(12) . .
C106 N101 Zn3 130.6(15) . .
C107 C106 C111 121.2(16) . .
C107 C106 N101 113.3(18) . .
C111 C106 N101 125.2(18) . .
C106 C107 C108 117.4(16) . .
C106 C107 H107 121.3 . .
C108 C107 H107 121.3 . .
C107 C108 C109 123.9(17) . .
C107 C108 H108 118.1 . .
C109 C108 H108 118.1 . .
C110 C109 C108 115.1(15) . .
C110 C109 C112 116.3(17) . .
C108 C109 C112 128(2) . .
C111 C110 C109 120.9(15) . .
C111 C110 H110 119.6 . .
C109 C110 H110 119.6 . .
C110 C111 C106 120.9(16) . .
C110 C111 H111 119.6 . .
C106 C111 H111 119.6 . .
C10A N10A C10E 117.49(19) . .
C10A N10A Zn3 127.8(11) . .
C10E N10A Zn3 113.2(11) . .
N10A C10A C10B 123.6(2) . .
N10A C10A H10A 118.2 . .
C10B C10A H10A 118.2 . .
C10C C10B C10A 118.09(17) . .
C10C C10B H10B 121.0 . .
C10A C10B H10B 121.0 . .
C10B C10C C10D 119.56(17) . .
C10B C10C H10C 120.2 . .
C10D C10C H10C 120.2 . .
C10C C10D C10E 118.91(18) . .
C10C C10D H10D 120.5 . .
C10E C10D H10D 120.5 . .
N10A C10E C10D 122.11(17) . .
N10A C10E C10F 113.3(15) . .
C10D C10E C10F 124.6(15) . .
N10B C10F C10E 126(2) . .
N10B C10F H10F 117.2 . .
C10E C10F H10F 117.2 . .
C10F N10B C10G 118(3) . .
C10F N10B Zn3 109.6(17) . .
C10G N10B Zn3 131(3) . .
C10H C10G C10L 122(2) . .
C10H C10G N10B 115(2) . .
C10L C10G N10B 123(2) . .
C10G C10H C10I 117.5(19) . .
C10G C10H H10H 121.2 . .
C10I C10H H10H 121.2 . .
C10H C10I C10J 123(2) . .
C10H C10I H10I 118.7 . .
C10J C10I H10I 118.7 . .
C10K C10J C10I 115.8(18) . .
C10K C10J C112 133(3) . .
C10I C10J C112 112(3) . .
C10L C10K C10J 121(2) . .
C10L C10K H10K 119.4 . .
C10J C10K H10K 119.4 . .
C10K C10L C10G 119(2) . .
C10K C10L H10L 120.4 . .
C10G C10L H10L 120.4 . .
N102 C112 C10J 113(3) . .
N102 C112 C109 114.0(18) . .
N102 C112 C113 108.6(7) . .
C10J C112 C113 109(3) . .
C109 C112 C113 115.2(19) . .
N102 C112 H112 106.1 . .
C109 C112 H112 106.1 . .
C113 C112 H112 106.1 . .
C112 C113 H11A 109.5 . .
C112 C113 H11B 109.5 . .
H11A C113 H11B 109.5 . .
C112 C113 H11C 109.5 . .
H11A C113 H11C 109.5 . .
H11B C113 H11C 109.5 . .
O100 C114 N102 121.0(8) . .
O100 C114 C145 123.1(8) . .
N102 C114 C145 115.8(8) . .
C114 N102 C112 121.7(7) . .
C114 N102 H10N 110(6) . .
C112 N102 H10N 128(6) . .
C119 N103 C115 118.1(16) . .
C119 N103 Zn1 114.6(11) . .
C115 N103 Zn1 127.2(15) . .
N103 C115 C116 124.6(18) . .
N103 C115 H115 117.7 . .
C116 C115 H115 117.7 . .
C117 C116 C115 116.5(17) . .
C117 C116 H116 121.8 . .
C115 C116 H116 121.8 . .
C116 C117 C118 119.9(17) . .
C116 C117 H117 120.1 . .
C118 C117 H117 120.1 . .
C119 C118 C117 119.6(16) . .
C119 C118 H118 120.2 . .
C117 C118 H118 120.2 . .
N103 C119 C118 120.7(14) . .
N103 C119 C120 116.0(14) . .
C118 C119 C120 122.7(15) . .
N104 C120 C119 121.0(16) . .
N104 C120 H120 119.5 . .
C119 C120 H120 119.5 . .
C120 N104 C121 126.1(18) . .
C120 N104 Zn1 116.5(14) . .
C121 N104 Zn1 116.5(15) . .
C126 C121 C122 118.0(9) . .
C126 C121 N104 116.2(15) . .
C122 C121 N104 125.2(16) . .
C121 C122 C123 120.8(10) . .
C121 C122 H122 119.6 . .
C123 C122 H122 119.6 . .
C124 C123 C122 121.5(10) . .
C124 C123 H123 119.3 . .
C122 C123 H123 119.3 . .
C123 C124 C125 117.0(8) . .
C123 C124 C127 122.5(8) . .
C125 C124 C127 120.5(9) . .
C124 C125 C126 121.8(10) . .
C124 C125 H125 119.1 . .
C126 C125 H125 119.1 . .
C121 C126 C125 120.9(10) . .
C121 C126 H126 119.6 . .
C125 C126 H126 119.6 . .
N105 C127 C128 110.5(7) . .
N105 C127 C124 111.1(7) . .
C128 C127 C124 113.7(7) . .
N105 C127 H127 107.0 . .
C128 C127 H127 107.0 . .
C124 C127 H127 107.0 . .
C127 C128 H12A 109.5 . .
C127 C128 H12B 109.5 . .
H12A C128 H12B 109.5 . .
C127 C128 H12C 109.5 . .
H12A C128 H12C 109.5 . .
H12B C128 H12C 109.5 . .
O101 C129 N105 121.1(8) . .
O101 C129 C147 119.9(9) . .
N105 C129 C147 118.9(9) . .
C129 N105 C127 123.1(8) . .
C129 N105 H11N 127(7) . .
C127 N105 H11N 108(7) . .
C11A N11A C11E 117.5(4) . .
C11A N11A Zn1A 147.0(15) . .
C11E N11A Zn1A 94.0(15) . .
N11A C11A C11B 123.6(4) . .
N11A C11A H11D 118.2 . .
C11B C11A H11D 118.2 . .
C11C C11B C11A 118.1(4) . .
C11C C11B H11E 120.9 . .
C11A C11B H11E 120.9 . .
C11B C11C C11D 119.5(4) . .
C11B C11C H11F 120.2 . .
C11D C11C H11F 120.2 . .
C11C C11D C11E 118.8(4) . .
C11C C11D H11G 120.6 . .
C11E C11D H11G 120.6 . .
N11A C11E C11D 122.0(4) . .
N11A C11E C11F 116.2(13) . .
C11D C11E C11F 121.0(14) . .
N11A C11E Zn1A 45.7(8) . .
C11D C11E Zn1A 167.0(12) . .
C11F C11E Zn1A 71.8(12) . .
N11B C11F C11E 118.5(19) . .
N11B C11F Zn1A 51.6(13) . .
C11E C11F Zn1A 67.1(11) . .
N11B C11F H11H 120.7 . .
C11E C11F H11H 120.7 . .
Zn1A C11F H11H 171.6 . .
C11F N11B Zn1A 92.9(16) . .
C130 N106 C134 118.2(8) . .
C130 N106 Zn2 129.8(6) . .
C134 N106 Zn2 110.8(6) . .
N106 C130 C131 123.5(8) . .
N106 C130 H130 118.3 . .
C131 C130 H130 118.3 . .
C130 C131 C132 118.7(9) . .
C130 C131 H131 120.7 . .
C132 C131 H131 120.7 . .
C131 C132 C133 119.3(10) . .
C131 C132 H132 120.4 . .
C133 C132 H132 120.4 . .
C134 C133 C132 118.6(9) . .
C134 C133 H133 120.7 . .
C132 C133 H133 120.7 . .
N106 C134 C133 121.7(8) . .
N106 C134 C135 117.9(8) . .
C133 C134 C135 120.4(9) . .
N107 C135 C134 119.2(8) . .
N107 C135 H135 120.4 . .
C134 C135 H135 120.4 . .
C135 N107 C136 117.8(7) . .
C135 N107 Zn2 112.5(6) . .
C136 N107 Zn2 129.4(6) . .
C137 C136 C141 119.8(8) . .
C137 C136 N107 120.9(8) . .
C141 C136 N107 119.2(8) . .
C136 C137 C138 119.2(8) . .
C136 C137 H137 120.4 . .
C138 C137 H137 120.4 . .
C139 C138 C137 121.0(8) . .
C139 C138 H138 119.5 . .
C137 C138 H138 119.5 . .
C138 C139 C140 117.7(8) . .
C138 C139 C142 123.5(7) . .
C140 C139 C142 118.6(8) . .
C141 C140 C139 121.1(9) . .
C141 C140 H140 119.4 . .
C139 C140 H140 119.4 . .
C136 C141 C140 120.4(9) . .
C136 C141 H141 119.8 . .
C140 C141 H141 119.8 . .
N108 C142 C143 110.3(7) . .
N108 C142 C139 110.7(7) . .
C143 C142 C139 110.7(7) . .
N108 C142 H142 108.4 . .
C143 C142 H142 108.4 . .
C139 C142 H142 108.4 . .
C142 C143 H14A 109.5 . .
C142 C143 H14B 109.5 . .
H14A C143 H14B 109.5 . .
C142 C143 H14C 109.5 . .
H14A C143 H14C 109.5 . .
H14B C143 H14C 109.5 . .
O102 C144 N108 121.6(8) . .
O102 C144 C149 118.9(8) . .
N108 C144 C149 119.5(7) . .
C144 N108 C142 124.0(7) . .
C144 N108 H12N 118(6) . .
C142 N108 H12N 118(6) . .
C150 C145 C146 119.8(7) . .
C150 C145 C114 124.0(8) . .
C146 C145 C114 116.3(8) . .
C147 C146 C145 119.4(8) . .
C147 C146 H146 120.3 . .
C145 C146 H146 120.3 . .
C148 C147 C146 120.1(7) . .
C148 C147 C129 122.4(8) . .
C146 C147 C129 117.4(8) . .
C147 C148 C149 121.4(7) . .
C147 C148 H148 119.3 . .
C149 C148 H148 119.3 . .
C150 C149 C148 117.7(7) . .
C150 C149 C144 121.2(7) . .
C148 C149 C144 121.0(7) . .
C149 C150 C145 121.6(7) . .
C149 C150 H150 119.2 . .
C145 C150 H150 119.2 . .
C200 N200 C204 118.8(10) . .
C200 N200 Zn3 127.7(10) . .
C204 N200 Zn3 113.4(6) . .
N200 C200 C201 121.9(12) . .
N200 C200 H200 119.0 . .
C201 C200 H200 119.0 . .
C202 C201 C200 118.8(13) . .
C202 C201 H201 120.6 . .
C200 C201 H201 120.6 . .
C201 C202 C203 119.6(13) . .
C201 C202 H202 120.2 . .
C203 C202 H202 120.2 . .
C204 C203 C202 118.2(12) . .
C204 C203 H203 120.9 . .
C202 C203 H203 120.9 . .
N200 C204 C203 122.4(10) . .
N200 C204 C205 116.0(9) . .
C203 C204 C205 121.6(12) . .
N201 C205 C204 118.5(10) . .
N201 C205 H205 120.7 . .
C204 C205 H205 120.7 . .
C205 N201 C206 119.4(8) . .
C205 N201 Zn3 114.3(6) . .
C206 N201 Zn3 126.3(6) . .
C211 C206 C207 118.6(8) . .
C211 C206 N201 120.4(8) . .
C207 C206 N201 120.7(8) . .
C206 C207 C208 120.1(9) . .
C206 C207 H207 119.9 . .
C208 C207 H207 119.9 . .
C209 C208 C207 121.7(8) . .
C209 C208 H208 119.1 . .
C207 C208 H208 119.1 . .
C210 C209 C208 117.7(8) . .
C210 C209 C212 122.8(7) . .
C208 C209 C212 119.5(7) . .
C209 C210 C211 121.2(8) . .
C209 C210 H210 119.4 . .
C211 C210 H210 119.4 . .
C206 C211 C210 120.6(8) . .
C206 C211 H211 119.7 . .
C210 C211 H211 119.7 . .
N202 C212 C213 109.6(7) . .
N202 C212 C209 111.5(6) . .
C213 C212 C209 111.0(7) . .
N202 C212 H212 108.2 . .
C213 C212 H212 108.2 . .
C209 C212 H212 108.2 . .
C212 C213 H21A 109.5 . .
C212 C213 H21B 109.5 . .
H21A C213 H21B 109.5 . .
C212 C213 H21C 109.5 . .
H21A C213 H21C 109.5 . .
H21B C213 H21C 109.5 . .
O200 C214 N202 123.5(8) . .
O200 C214 C245 120.1(8) . .
N202 C214 C245 116.3(8) . .
C214 N202 C212 121.2(8) . .
C214 N202 H20N 126(6) . .
C212 N202 H20N 113(5) . .
C215 N203 C219 117.7(18) . .
C215 N203 Zn1 118.4(18) . .
C219 N203 Zn1 123.0(15) . .
N203 C215 C216 122.1(19) . .
N203 C215 H215 118.9 . .
C216 C215 H215 118.9 . .
C217 C216 C215 120.4(17) . .
C217 C216 H216 119.8 . .
C215 C216 H216 119.8 . .
C216 C217 C218 117.7(17) . .
C216 C217 H217 121.2 . .
C218 C217 H217 121.2 . .
C219 C218 C217 118.8(18) . .
C219 C218 H218 120.6 . .
C217 C218 H218 120.6 . .
N203 C219 C218 123.2(17) . .
N203 C219 C220 116.7(18) . .
C218 C219 C220 119.9(19) . .
N204 C220 C219 116(2) . .
N204 C220 H220 122.2 . .
C219 C220 H220 122.2 . .
C220 N204 C221 127(3) . .
N204 C221 C222 117.5(19) . .
N204 C221 C226 121.2(18) . .
C222 C221 C226 120.0 . .
C223 C222 C221 120.0 . .
C223 C222 H222 120.0 . .
C221 C222 H222 120.0 . .
C224 C223 C222 120.0 . .
C224 C223 H223 120.0 . .
C222 C223 H223 120.0 . .
C223 C224 C225 120.0 . .
C223 C224 C227 127.0(15) . .
C225 C224 C227 113.0(15) . .
C226 C225 C224 120.0 . .
C226 C225 H225 120.0 . .
C224 C225 H225 120.0 . .
C225 C226 C221 120.0 . .
C225 C226 H226 120.0 . .
C221 C226 H226 120.0 . .
N205 C227 C228 109.7(8) . .
N205 C227 C224 116.3(12) . .
C228 C227 C224 112.1(12) . .
N205 C227 H227 106.0 . .
C228 C227 H227 106.0 . .
C224 C227 H227 106.0 . .
C227 C228 H22C 109.5 . .
C227 C228 H22D 109.5 . .
H22C C228 H22D 109.5 . .
C227 C228 H22E 109.5 . .
H22C C228 H22E 109.5 . .
H22D C228 H22E 109.5 . .
O201 C229 N205 122.7(8) . .
O201 C229 C247 119.6(9) . .
N205 C229 C247 117.6(8) . .
C229 N205 C227 121.4(8) . .
C229 N205 H2N 123(7) . .
C227 N205 H2N 114(6) . .
C21A N21A C21E 117.5(4) . .
C21A N21A Zn1A 125.7(12) . .
C21E N21A Zn1A 116.7(12) . .
N21A C21A C21B 123.6(4) . .
N21A C21A H21D 118.2 . .
C21B C21A H21D 118.2 . .
C21C C21B C21A 118.1(4) . .
C21C C21B H21E 120.9 . .
C21A C21B H21E 120.9 . .
C21B C21C C21D 119.4(4) . .
C21B C21C H21F 120.3 . .
C21D C21C H21F 120.3 . .
C21C C21D C21E 118.8(4) . .
C21C C21D H21G 120.6 . .
C21E C21D H21G 120.6 . .
N21A C21E C21D 122.2(4) . .
N21A C21E C21F 118.1(16) . .
C21D C21E C21F 119.6(16) . .
N21B C21F C21E 115(2) . .
N21B C21F H21H 122.6 . .
C21E C21F H21H 122.6 . .
C21F N21B C21G 107(2) . .
C21F N21B Zn1A 116.7(18) . .
C21G N21B Zn1A 135.9(17) . .
C21H C21G C21L 120.0 . .
C21H C21G N21B 111(2) . .
C21L C21G N21B 128(2) . .
C21I C21H C21G 120.0 . .
C21I C21H H21J 120.0 . .
C21G C21H H21J 120.0 . .
C21H C21I C21J 120.0 . .
C21H C21I H21K 120.0 . .
C21J C21I H21K 120.0 . .
C21K C21J C21I 120.0 . .
C21J C21K C21L 120.0 . .
C21J C21K H21M 120.0 . .
C21L C21K H21M 120.0 . .
C21K C21L C21G 120.0 . .
C21K C21L H21N 120.0 . .
C21G C21L H21N 120.0 . .
C230 N206 C234 118.2(8) . .
C230 N206 Zn2 127.4(7) . .
C234 N206 Zn2 114.3(6) . .
N206 C230 C231 122.7(10) . .
N206 C230 H230 118.7 . .
C231 C230 H230 118.7 . .
C230 C231 C232 119.7(9) . .
C230 C231 H231 120.2 . .
C232 C231 H231 120.2 . .
C231 C232 C233 117.9(10) . .
C231 C232 H232 121.0 . .
C233 C232 H232 121.0 . .
C232 C233 C234 119.1(10) . .
C232 C233 H233 120.5 . .
C234 C233 H233 120.5 . .
N206 C234 C233 122.4(9) . .
N206 C234 C235 115.5(9) . .
C233 C234 C235 122.0(10) . .
N207 C235 C234 120.5(10) . .
N207 C235 H235 119.7 . .
C234 C235 H235 119.7 . .
C235 N207 C236 118.7(8) . .
C235 N207 Zn2 111.8(6) . .
C236 N207 Zn2 126.8(6) . .
C241 C236 C237 119.7(8) . .
C241 C236 N207 118.7(8) . .
C237 C236 N207 121.5(8) . .
C238 C237 C236 120.6(9) . .
C238 C237 H237 119.7 . .
C236 C237 H237 119.7 . .
C237 C238 C239 121.8(9) . .
C237 C238 H238 119.1 . .
C239 C238 H238 119.1 . .
C240 C239 C238 116.9(8) . .
C240 C239 C242 123.6(7) . .
C238 C239 C242 119.5(8) . .
C239 C240 C241 120.8(8) . .
C239 C240 H240 119.6 . .
C241 C240 H240 119.6 . .
C236 C241 C240 120.0(8) . .
C236 C241 H241 120.0 . .
C240 C241 H241 120.0 . .
N208 C242 C243 110.1(8) . .
N208 C242 C239 110.9(7) . .
C243 C242 C239 111.6(7) . .
N208 C242 H242 108.0 . .
C243 C242 H242 108.0 . .
C239 C242 H242 108.0 . .
C242 C243 H24A 109.5 . .
C242 C243 H24B 109.5 . .
H24A C243 H24B 109.5 . .
C242 C243 H24C 109.5 . .
H24A C243 H24C 109.5 . .
H24B C243 H24C 109.5 . .
O202 C244 N208 122.8(8) . .
O202 C244 C249 122.5(8) . .
N208 C244 C249 114.7(8) . .
C244 N208 C242 124.8(8) . .
C244 N208 H22N 127(8) . .
C242 N208 H22N 108(8) . .
C246 C245 C250 118.9(8) . .
C246 C245 C214 123.0(8) . .
C250 C245 C214 117.9(8) . .
C245 C246 C247 122.3(8) . .
C245 C246 H246 118.9 . .
C247 C246 H246 118.9 . .
C246 C247 C248 118.3(7) . .
C246 C247 C229 120.1(8) . .
C248 C247 C229 121.1(8) . .
C247 C248 C249 120.5(8) . .
C247 C248 H248 119.8 . .
C249 C248 H248 119.8 . .
C250 C249 C248 118.8(8) . .
C250 C249 C244 124.4(8) . .
C248 C249 C244 116.7(8) . .
C249 C250 C245 121.0(8) . .
C249 C250 H250 119.5 . .
C245 C250 H250 119.5 . .
C304 N300 C300 119.2(11) . .
C304 N300 Zn3 113.7(8) . .
C300 N300 Zn3 126.9(9) . .
N300 C300 C301 122.2(14) . .
N300 C300 H300 118.9 . .
C301 C300 H300 118.9 . .
C300 C301 C302 117.2(15) . .
C300 C301 H301 121.4 . .
C302 C301 H301 121.4 . .
C303 C302 C301 119.5(14) . .
C303 C302 H302 120.2 . .
C301 C302 H302 120.2 . .
C302 C303 C304 121.0(15) . .
C302 C303 H303 119.5 . .
C304 C303 H303 119.5 . .
N300 C304 C303 120.3(12) . .
N300 C304 C305 116.4(11) . .
C303 C304 C305 123.3(13) . .
N301 C305 C304 119.6(12) . .
N301 C305 H305 120.2 . .
C304 C305 H305 120.2 . .
C305 N301 C30G 113.9(15) . .
C305 N301 C306 125.8(15) . .
C305 N301 Zn3 113.2(8) . .
C30G N301 Zn3 132.7(14) . .
C306 N301 Zn3 117.1(13) . .
C311 C306 C307 123(3) . .
C311 C306 N301 130(3) . .
C307 C306 N301 107(3) . .
C308 C307 C306 115(3) . .
C308 C307 H307 122.5 . .
C306 C307 H307 122.5 . .
C307 C308 C309 121(2) . .
C307 C308 H308 119.6 . .
C309 C308 H308 119.6 . .
C310 C309 C308 118(2) . .
C310 C309 C312 124(3) . .
C308 C309 C312 117(3) . .
C309 C310 C311 121(3) . .
C309 C310 H310 119.3 . .
C311 C310 H310 119.3 . .
C306 C311 C310 121(2) . .
C306 C311 H311 119.5 . .
C310 C311 H311 119.5 . .
N301 C30G C30H 116.6(19) . .
N301 C30G C30L 121.7(19) . .
C30H C30G C30L 120.0 . .
C30I C30H C30G 120.0 . .
C30I C30H H30H 120.0 . .
C30G C30H H30H 120.0 . .
C30H C30I C30J 120.0 . .
C30H C30I H30I 120.0 . .
C30J C30I H30I 120.0 . .
C30I C30J C30K 120.0 . .
C30I C30J C312 120.9(19) . .
C30K C30J C312 118.9(19) . .
C30J C30K C30L 120.0 . .
C30J C30K H30K 120.0 . .
C30L C30K H30K 120.0 . .
C30K C30L C30G 120.0 . .
C30K C30L H30L 120.0 . .
C30G C30L H30L 120.0 . .
C309 C312 N302 117(2) . .
C309 C312 C313 114.7(16) . .
N302 C312 C313 107.4(8) . .
N302 C312 C30J 108.0(13) . .
C313 C312 C30J 114.5(13) . .
C309 C312 H312 105.4 . .
N302 C312 H312 105.4 . .
C313 C312 H312 105.4 . .
C312 C313 H31A 109.5 . .
C312 C313 H31B 109.5 . .
H31A C313 H31B 109.5 . .
C312 C313 H31C 109.5 . .
H31A C313 H31C 109.5 . .
H31B C313 H31C 109.5 . .
O300 C314 N302 122.4(9) . .
O300 C314 C345 120.2(9) . .
N302 C314 C345 117.5(9) . .
C314 N302 C312 122.5(8) . .
C314 N302 H30N 110(4) . .
C312 N302 H30N 122(4) . .
C319 N303 C315 117.4(12) . .
C319 N303 Zn1 116.9(9) . .
C315 N303 Zn1 125.4(11) . .
N303 C315 C316 121.7(14) . .
N303 C315 H315 119.1 . .
C316 C315 H315 119.1 . .
C317 C316 C315 119.1(15) . .
C317 C316 H316 120.4 . .
C315 C316 H316 120.4 . .
C316 C317 C318 119.5(15) . .
C316 C317 H317 120.3 . .
C318 C317 H317 120.3 . .
C317 C318 C319 116.9(14) . .
C317 C318 H318 121.5 . .
C319 C318 H318 121.5 . .
N303 C319 C318 124.6(12) . .
N303 C319 C320 115.4(12) . .
C318 C319 C320 119.8(13) . .
N304 C320 C319 118.7(13) . .
N304 C320 H320 120.7 . .
C319 C320 H320 120.7 . .
C320 N304 C321 115.9(12) . .
C320 N304 Zn1 112.4(11) . .
C321 N304 Zn1 131.7(10) . .
C326 C321 N304 115.5(12) . .
C326 C321 C322 120.4(10) . .
N304 C321 C322 124.0(13) . .
C321 C322 C323 118.7(11) . .
C321 C322 H322 120.6 . .
C323 C322 H322 120.6 . .
C324 C323 C322 121.9(10) . .
C324 C323 H323 119.0 . .
C322 C323 H323 119.0 . .
C323 C324 C325 117.8(10) . .
C323 C324 C327 123.3(8) . .
C325 C324 C327 118.9(10) . .
C326 C325 C324 120.2(11) . .
C326 C325 H325 119.9 . .
C324 C325 H325 119.9 . .
C321 C326 C325 120.9(10) . .
C321 C326 H326 119.6 . .
C325 C326 H326 119.6 . .
N305 C327 C324 110.2(7) . .
N305 C327 C328 107.9(7) . .
C324 C327 C328 111.8(8) . .
N305 C327 H327 109.0 . .
C324 C327 H327 109.0 . .
C328 C327 H327 109.0 . .
C327 C328 H32A 109.5 . .
C327 C328 H32B 109.5 . .
H32A C328 H32B 109.5 . .
C327 C328 H32C 109.5 . .
H32A C328 H32C 109.5 . .
H32B C328 H32C 109.5 . .
O301 C329 N305 123.1(8) . .
O301 C329 C347 119.9(7) . .
N305 C329 C347 116.8(7) . .
C329 N305 C327 121.8(7) . .
C329 N305 H31N 120(5) . .
C327 N305 H31N 118(5) . .
C31E N31A C31A 117.6(4) . .
N31A C31A C31B 123.4(4) . .
N31A C31A H31D 118.3 . .
C31B C31A H31D 118.3 . .
C31C C31B C31A 118.0(4) . .
C31C C31B H31E 121.0 . .
C31A C31B H31E 121.0 . .
C31B C31C C31D 119.7(4) . .
C31B C31C H31F 120.2 . .
C31D C31C H31F 120.2 . .
C31C C31D C31E 118.6(4) . .
C31C C31D H31G 120.7 . .
C31E C31D H31G 120.7 . .
N31A C31E C31D 122.1(4) . .
N31A C31E C31F 116.6(14) . .
C31D C31E C31F 121.1(14) . .
N31B C31F C31E 117(2) . .
N31B C31F H31H 121.7 . .
C31E C31F H31H 121.7 . .
C31F N31B Zn1A 121(2) . .
C334 N306 C330 117.3(9) . .
C334 N306 Zn2 113.3(7) . .
C330 N306 Zn2 129.3(8) . .
N306 C330 C331 123.5(11) . .
N306 C330 H330 118.2 . .
C331 C330 H330 118.2 . .
C330 C331 C332 119.3(13) . .
C330 C331 H331 120.3 . .
C332 C331 H331 120.3 . .
C331 C332 C333 119.0(13) . .
C331 C332 H332 120.5 . .
C333 C332 H332 120.5 . .
C334 C333 C332 117.7(13) . .
C334 C333 H333 121.2 . .
C332 C333 H333 121.2 . .
N306 C334 C333 122.8(11) . .
N306 C334 C335 116.5(9) . .
C333 C334 C335 120.7(12) . .
N307 C335 C334 118.9(10) . .
N307 C335 H335 120.6 . .
C334 C335 H335 120.6 . .
C335 N307 C336 121.8(8) . .
C335 N307 Zn2 113.5(7) . .
C336 N307 Zn2 124.2(6) . .
C341 C336 C337 118.8(10) . .
C341 C336 N307 120.6(8) . .
C337 C336 N307 120.5(10) . .
C336 C337 C338 117.5(11) . .
C336 C337 H337 121.2 . .
C338 C337 H337 121.2 . .
C339 C338 C337 123.9(10) . .
C339 C338 H338 118.1 . .
C337 C338 H338 118.1 . .
C338 C339 C340 116.3(10) . .
C338 C339 C342 121.9(10) . .
C340 C339 C342 121.8(11) . .
C339 C340 C341 121.5(10) . .
C339 C340 H340 119.3 . .
C341 C340 H340 119.3 . .
C336 C341 C340 121.7(9) . .
C336 C341 H341 119.1 . .
C340 C341 H341 119.1 . .
C343 C342 N308 115.4(10) . .
C343 C342 C339 117.4(11) . .
N308 C342 C339 114.3(8) . .
C343 C342 H342 102.1 . .
N308 C342 H342 102.1 . .
C339 C342 H342 102.1 . .
C342 C343 H34A 109.5 . .
C342 C343 H34B 109.5 . .
H34A C343 H34B 109.5 . .
C342 C343 H34C 109.5 . .
H34A C343 H34C 109.5 . .
H34B C343 H34C 109.5 . .
O302 C344 N308 120.3(8) . .
O302 C344 C349 118.8(9) . .
N308 C344 C349 120.7(8) . .
C344 N308 C342 121.9(9) . .
C344 N308 H32N 113(4) . .
C342 N308 H32N 125(4) . .
C350 C345 C346 119.7(8) . .
C350 C345 C314 118.6(7) . .
C346 C345 C314 121.7(8) . .
C347 C346 C345 119.3(8) . .
C347 C346 H346 120.4 . .
C345 C346 H346 120.4 . .
C348 C347 C346 120.9(7) . .
C348 C347 C329 116.7(7) . .
C346 C347 C329 122.4(7) . .
C347 C348 C349 120.4(8) . .
C347 C348 H348 119.8 . .
C349 C348 H348 119.8 . .
C350 C349 C348 117.7(7) . .
C350 C349 C344 119.4(8) . .
C348 C349 C344 122.6(8) . .
C345 C350 C349 122.0(7) . .
C345 C350 H350 119.0 . .
C349 C350 H350 119.0 . .
F3 B1 F2 109.1(12) . .
F3 B1 F4 112.3(12) . .
F2 B1 F4 108.9(11) . .
F3 B1 F1 110.2(11) . .
F2 B1 F1 110.0(12) . .
F4 B1 F1 106.3(12) . .
C80 O80 C81 107.3(17) . .
O80 C80 C82 108.4(18) . .
O80 C80 H80A 110.0 . .
C82 C80 H80A 110.0 . .
O80 C80 H80B 110.0 . .
C82 C80 H80B 110.0 . .
H80A C80 H80B 108.4 . .
O80 C81 C83 103.1(18) . .
O80 C81 H81A 111.1 . .
C83 C81 H81A 111.1 . .
O80 C81 H81B 111.1 . .
C83 C81 H81B 111.1 . .
H81A C81 H81B 109.1 . .
C80 C82 H82A 109.5 . .
C80 C82 H82B 109.5 . .
H82A C82 H82B 109.5 . .
C80 C82 H82C 109.5 . .
H82A C82 H82C 109.5 . .
H82B C82 H82C 109.5 . .
C81 C83 H83A 109.5 . .
C81 C83 H83B 109.5 . .
H83A C83 H83B 109.5 . .
C81 C83 H83C 109.5 . .
H83A C83 H83C 109.5 . .
H83B C83 H83C 109.5 . .
F8 B2 F6 110.0(11) . .
F8 B2 F7 110.8(12) . .
F6 B2 F7 108.8(11) . .
F8 B2 F5 109.6(11) . .
F6 B2 F5 109.2(11) . .
F7 B2 F5 108.5(11) . .
F5A B2A F7A 111.8(15) . .
F5A B2A F6A 105.1(13) . .
F7A B2A F6A 109.0(14) . .
F5A B2A F8A 110.2(14) . .
F7A B2A F8A 109.5(14) . .
F6A B2A F8A 111.2(15) . .
F11 B3 F9 109.7(13) . .
F11 B3 F12 109.8(13) . .
F9 B3 F12 108.9(12) . .
F11 B3 F10 106.0(12) . .
F9 B3 F10 114.5(13) . .
F12 B3 F10 107.8(12) . .
F11A B3A F12A 111.3(15) . .
F11A B3A F9A 108.5(15) . .
F12A B3A F9A 108.7(14) . .
F11A B3A F10A 108.7(15) . .
F12A B3A F10A 109.1(15) . .
F9A B3A F10A 110.6(15) . .
F11B B3B F12B 110.0(13) . .
F11B B3B F9B 109.2(13) . .
F12B B3B F9B 108.9(13) . .
F11B B3B F10B 108.7(13) . .
F12B B3B F10B 109.5(13) . .
F9B B3B F10B 110.5(13) . .
F14 B4 F16 111.1(12) . .
F14 B4 F15 111.6(12) . .
F16 B4 F15 106.1(13) . .
F14 B4 F13 108.8(11) . .
F16 B4 F13 109.3(13) . .
F15 B4 F13 110.0(13) . .
F14A B4A F16A 109.7(15) . .
F14A B4A F13A 109.9(15) . .
F16A B4A F13A 108.5(15) . .
F14A B4A F15A 108.6(15) . .
F16A B4A F15A 110.6(15) . .
F13A B4A F15A 109.5(15) . .
F15B B4B F16B 108.5(14) . .
F15B B4B F13B 110.0(15) . .
F16B B4B F13B 109.3(14) . .
F15B B4B F14B 110.1(14) . .
F16B B4B F14B 110.2(15) . .
F13B B4B F14B 108.8(14) . .
F19 B5 F18 108.4(14) . .
F19 B5 F17 108.1(13) . .
F18 B5 F17 112.6(14) . .
F19 B5 F20 110.4(13) . .
F18 B5 F20 109.8(13) . .
F17 B5 F20 107.5(13) . .
N11 C11 C12 156(7) . .
C11 C12 H12D 110.4 . .
C11 C12 H12E 107.5 . .
H12D C12 H12E 109.5 . .
C11 C12 H12F 110.5 . .
H12D C12 H12F 109.5 . .
H12E C12 H12F 109.5 . .
F18A B5A F19A 108.8(14) . .
F18A B5A F20A 108.5(14) . .
F19A B5A F20A 108.1(14) . .
F18A B5A F17A 110.7(14) . .
F19A B5A F17A 111.6(14) . .
F20A B5A F17A 109.1(14) . .
N11P C11P C12P 161(8) . .
F21A C12P C11P 165(10) 2_756 .
F21A C12P H12G 93.7 2_756 .
C11P C12P H12G 100.5 . .
F21A C12P H12H 75.8 2_756 .
C11P C12P H12H 94.1 . .
H12G C12P H12H 109.5 . .
F21A C12P H12I 45.5 2_756 .
C11P C12P H12I 131.8 . .
H12G C12P H12I 109.5 . .
H12H C12P H12I 109.5 . .
F24 B6 F22 107.3(14) . .
F24 B6 F21 110.1(15) . .
F22 B6 F21 108.5(14) . .
F24 B6 F23 109.1(15) . .
F22 B6 F23 113.4(15) . .
F21 B6 F23 108.5(14) . .
F24 B6 H12G 87(5) . 2_746
F22 B6 H12G 71(5) . 2_746
F21 B6 H12G 162(5) . 2_746
F23 B6 H12G 58(5) . 2_746
F24 B6 H12I 177(5) . 2_746
F22 B6 H12I 71(5) . 2_746
F21 B6 H12I 69(5) . 2_746
F23 B6 H12I 74(5) . 2_746
B6 F21 H12I 45(4) . 2_746
B6 F22 H12I 44(3) . 2_746
B6 F23 H12G 50(4) . 2_746
C12P B6A F23A 153(5) 2_746 .
C12P B6A F22A 67(4) 2_746 .
F23A B6A F22A 108.7(15) . .
C12P B6A F24A 96(5) 2_746 .
F23A B6A F24A 110.3(15) . .
F22A B6A F24A 109.9(15) . .
C12P B6A F21A 52(4) 2_746 .
F23A B6A F21A 110.0(15) . .
F22A B6A F21A 109.1(15) . .
F24A B6A F21A 108.9(15) . .
C12P F21A B6A 60(4) 2_746 .
F27 B7 F28 110.9(13) . .
F25A B7 F27A 115.1(15) . .
F27 B7 F26 109.9(12) . .
F28 B7 F26 111.5(13) . .
F25A B7 F28A 111.9(14) . .
F27A B7 F28A 107.4(14) . .
F25A B7 F26A 107.7(14) . .
F27A B7 F26A 107.5(14) . .
F28A B7 F26A 106.9(14) . .
F27 B7 F25 111.6(13) . .
F28 B7 F25 108.7(13) . .
F26 B7 F25 104.2(11) . .
N1 C1 C2 179(2) . .
C1 C2 H2A 106.7 . .
C1 C2 H2B 110.5 . .
H2A C2 H2B 109.5 . .
C1 C2 H2C 111.2 . .
H2A C2 H2C 109.5 . .
H2B C2 H2C 109.5 . .
N3 C3 C4 158(6) . .
C3 C4 H4A 104.3 . .
C3 C4 H4AB 109.6 . .
H4A C4 H4AB 109.5 . .
C3 C4 H4AC 114.4 . .
H4A C4 H4AC 109.5 . .
H4AB C4 H4AC 109.5 . .
N3 C3A C4A 157(6) . .
C3A C4A H4AA 127.7 . .
C3A C4A H4AD 105.8 . .
H4AA C4A H4AD 109.5 . .
C3A C4A H4AE 93.1 . .
H4AA C4A H4AE 109.5 . .
H4AD C4A H4AE 109.5 . .
N5 C5 C6 176(6) . .
C5 C6 H6A 107.4 . .
C5 C6 H6AB 110.8 . .
H6A C6 H6AB 109.5 . .
C5 C6 H6AC 110.2 . .
H6A C6 H6AC 109.5 . .
H6AB C6 H6AC 109.5 . .
N9 C9 C10 140(3) . .
C9 C10 H10E 110.8 . .
C9 C10 H10G 109.8 . .
H10E C10 H10G 109.5 . .
C9 C10 H10J 107.7 . .
H10E C10 H10J 109.5 . .
H10G C10 H10J 109.5 . .
N13 C13 C14 168(4) . .
C13 C14 H14D 101.7 . .
C13 C14 H14E 124.6 . .
H14D C14 H14E 109.5 . .
C13 C14 H14F 101.2 . .
H14D C14 H14F 109.5 . .
H14E C14 H14F 109.5 . .
N15 C15 C16 168(5) . .
C15 C16 H16A 111.5 . .
C15 C16 H16B 112.8 . .
H16A C16 H16B 109.5 . .
C15 C16 H16C 104.0 . .
H16A C16 H16C 109.5 . .
H16B C16 H16C 109.5 . .
N15A C15A C16A 173(7) . .
C15A C16A H16D 108.6 . .
C15A C16A H16E 107.3 . .
H16D C16A H16E 109.5 . .
C15A C16A H16F 112.5 . .
H16D C16A H16F 109.5 . .
H16E C16A H16F 109.5 . .
N7 C7 C8 165(3) . .
C7 C8 H8A 106.2 . .
C7 C8 H8AB 113.9 . .
H8A C8 H8AB 109.5 . .
C7 C8 H8AC 108.2 . .
H8A C8 H8AC 109.5 . .
H8AB C8 H8AC 109.5 . .
H1W O1W H2W 113.2(18) . .

loop_
_geom_bond_atom_site_label_1
_geom_bond_atom_site_label_2
_geom_bond_distance
_geom_bond_site_symmetry_2
Zn1 N303 2.07(2) .
Zn1 N304 2.226(17) .
Zn1 N203 2.32(3) .
Zn1 N104 2.33(4) .
Zn1 N103 2.39(4) .
Zn1A N11A 1.49(2) .
Zn1A N11B 1.68(3) .
Zn1A C11E 2.08(3) .
Zn1A C11F 2.14(4) .
Zn1A N21A 2.15(2) .
Zn1A N31B 2.25(4) .
Zn1A N21B 2.28(4) .
Zn2 N306 2.115(8) .
Zn2 N307 2.155(8) .
Zn2 N206 2.157(8) .
Zn2 N106 2.164(7) .
Zn2 N107 2.184(7) .
Zn2 N207 2.228(8) .
Zn3 N200 2.127(9) .
Zn3 N100 2.132(17) .
Zn3 N201 2.155(8) .
Zn3 N300 2.175(9) .
Zn3 N301 2.181(9) .
Zn3 N101 2.21(2) .
Zn3 N10A 2.210(18) .
Zn3 N10B 2.23(4) .
N100 C100 1.343(16) .
N100 C104 1.355(16) .
C100 C101 1.387(17) .
C100 H100 0.9500 .
C101 C102 1.379(18) .
C101 H101 0.9500 .
C102 C103 1.388(17) .
C102 H102 0.9500 .
C103 C104 1.386(16) .
C103 H103 0.9500 .
C104 C105 1.48(2) .
C105 N101 1.255(18) .
C105 H105 0.9500 .
N101 C106 1.411(17) .
C106 C107 1.34(2) .
C106 C111 1.408(19) .
C107 C108 1.39(2) .
C107 H107 0.9500 .
C108 C109 1.43(2) .
C108 H108 0.9500 .
C109 C110 1.407(18) .
C109 C112 1.51(2) .
C110 C111 1.358(19) .
C110 H110 0.9500 .
C111 H111 0.9500 .
N10A C10A 1.345(2) .
N10A C10E 1.3462(19) .
C10A C10B 1.3811(19) .
C10A H10A 0.9500 .
C10B C10C 1.3748(19) .
C10B H10B 0.9500 .
C10C C10D 1.3820(19) .
C10C H10C 0.9500 .
C10D C10E 1.3907(19) .
C10D H10D 0.9500 .
C10E C10F 1.47(2) .
C10F N10B 1.25(2) .
C10F H10F 0.9500 .
N10B C10G 1.415(19) .
C10G C10H 1.34(2) .
C10G C10L 1.41(2) .
C10H C10I 1.39(2) .
C10H H10H 0.9500 .
C10I C10J 1.43(2) .
C10I H10I 0.9500 .
C10J C10K 1.41(2) .
C10J C112 1.49(3) .
C10K C10L 1.36(2) .
C10K H10K 0.9500 .
C10L H10L 0.9500 .
C112 N102 1.459(11) .
C112 C113 1.526(12) .
C112 H112 1.0000 .
C113 H11A 0.9800 .
C113 H11B 0.9800 .
C113 H11C 0.9800 .
C114 O100 1.218(10) .
C114 N102 1.363(11) .
C114 C145 1.492(12) .
N102 H10N 0.79(6) .
N103 C119 1.332(15) .
N103 C115 1.342(15) .
C115 C116 1.396(16) .
C115 H115 0.9500 .
C116 C117 1.359(16) .
C116 H116 0.9500 .
C117 C118 1.401(15) .
C117 H117 0.9500 .
C118 C119 1.388(15) .
C118 H118 0.9500 .
C119 C120 1.483(16) .
C120 N104 1.241(17) .
C120 H120 0.9500 .
N104 C121 1.407(14) .
C121 C126 1.364(12) .
C121 C122 1.365(12) .
C122 C123 1.407(12) .
C122 H122 0.9500 .
C123 C124 1.361(11) .
C123 H123 0.9500 .
C124 C125 1.377(12) .
C124 C127 1.519(10) .
C125 C126 1.389(12) .
C125 H125 0.9500 .
C126 H126 0.9500 .
C127 N105 1.462(10) .
C127 C128 1.489(11) .
C127 H127 1.0000 .
C128 H12A 0.9800 .
C128 H12B 0.9800 .
C128 H12C 0.9800 .
C129 O101 1.242(10) .
C129 N105 1.307(10) .
C129 C147 1.500(12) .
N105 H11N 0.74(6) .
N11A C11A 1.344(4) .
N11A C11E 1.346(4) .
C11A C11B 1.382(4) .
C11A H11D 0.9500 .
C11B C11C 1.374(4) .
C11B H11E 0.9500 .
C11C C11D 1.383(4) .
C11C H11F 0.9500 .
C11D C11E 1.391(4) .
C11D H11G 0.9500 .
C11E C11F 1.481(16) .
C11F N11B 1.245(18) .
C11F H11H 0.9500 .
N106 C130 1.326(10) .
N106 C134 1.342(10) .
C130 C131 1.358(12) .
C130 H130 0.9500 .
C131 C132 1.362(13) .
C131 H131 0.9500 .
C132 C133 1.386(13) .
C132 H132 0.9500 .
C133 C134 1.375(12) .
C133 H133 0.9500 .
C134 C135 1.457(12) .
C135 N107 1.269(10) .
C135 H135 0.9500 .
N107 C136 1.429(10) .
C136 C137 1.364(11) .
C136 C141 1.371(12) .
C137 C138 1.433(11) .
C137 H137 0.9500 .
C138 C139 1.352(11) .
C138 H138 0.9500 .
C139 C140 1.410(11) .
C139 C142 1.522(11) .
C140 C141 1.371(12) .
C140 H140 0.9500 .
C141 H141 0.9500 .
C142 N108 1.471(10) .
C142 C143 1.476(12) .
C142 H142 1.0000 .
C143 H14A 0.9800 .
C143 H14B 0.9800 .
C143 H14C 0.9800 .
C144 O102 1.260(9) .
C144 N108 1.312(10) .
C144 C149 1.464(10) .
N108 H12N 0.82(6) .
C145 C150 1.388(10) .
C145 C146 1.401(10) .
C146 C147 1.397(10) .
C146 H146 0.9500 .
C147 C148 1.371(10) .
C148 C149 1.415(10) .
C148 H148 0.9500 .
C149 C150 1.388(10) .
C150 H150 0.9500 .
N200 C200 1.331(11) .
N200 C204 1.342(11) .
C200 C201 1.395(14) .
C200 H200 0.9500 .
C201 C202 1.361(14) .
C201 H201 0.9500 .
C202 C203 1.387(13) .
C202 H202 0.9500 .
C203 C204 1.380(12) .
C203 H203 0.9500 .
C204 C205 1.487(12) .
C205 N201 1.260(11) .
C205 H205 0.9500 .
N201 C206 1.416(10) .
C206 C211 1.372(10) .
C206 C207 1.383(11) .
C207 C208 1.386(11) .
C207 H207 0.9500 .
C208 C209 1.377(11) .
C208 H208 0.9500 .
C209 C210 1.376(10) .
C209 C212 1.512(10) .
C210 C211 1.395(10) .
C210 H210 0.9500 .
C211 H211 0.9500 .
C212 N202 1.469(9) .
C212 C213 1.506(11) .
C212 H212 1.0000 .
C213 H21A 0.9800 .
C213 H21B 0.9800 .
C213 H21C 0.9800 .
C214 O200 1.232(9) .
C214 N202 1.326(10) .
C214 C245 1.518(12) .
N202 H20N 0.87(6) .
N203 C215 1.327(17) .
N203 C219 1.342(18) .
C215 C216 1.382(18) .
C215 H215 0.9500 .
C216 C217 1.373(18) .
C216 H216 0.9500 .
C217 C218 1.383(17) .
C217 H217 0.9500 .
C218 C219 1.382(17) .
C218 H218 0.9500 .
C219 C220 1.48(2) .
C220 N204 1.28(2) .
C220 H220 0.9500 .
N204 C221 1.30(3) .
C221 C222 1.3900 .
C221 C226 1.3900 .
C222 C223 1.3900 .
C222 H222 0.9500 .
C223 C224 1.3900 .
C223 H223 0.9500 .
C224 C225 1.3900 .
C224 C227 1.558(19) .
C225 C226 1.3900 .
C225 H225 0.9500 .
C226 H226 0.9500 .
C227 N205 1.461(12) .
C227 C228 1.528(14) .
C227 H227 1.0000 .
C228 H22C 0.9800 .
C228 H22D 0.9800 .
C228 H22E 0.9800 .
C229 O201 1.226(10) .
C229 N205 1.331(12) .
C229 C247 1.490(12) .
N205 H2N 0.77(7) .
N21A C21A 1.344(4) .
N21A C21E 1.346(5) .
C21A C21B 1.381(4) .
C21A H21D 0.9500 .
C21B C21C 1.375(5) .
C21B H21E 0.9500 .
C21C C21D 1.382(5) .
C21C H21F 0.9500 .
C21D C21E 1.390(5) .
C21D H21G 0.9500 .
C21E C21F 1.48(2) .
C21F N21B 1.29(2) .
C21F H21H 0.9500 .
N21B C21G 1.68(3) .
C21G C21H 1.3900 .
C21G C21L 1.3900 .
C21H C21I 1.3900 .
C21H H21J 0.9500 .
C21I C21J 1.3900 .
C21I H21K 0.9500 .
C21J C21K 1.3900 .
C21K C21L 1.3900 .
C21K H21M 0.9500 .
C21L H21N 0.9500 .
N206 C230 1.324(11) .
N206 C234 1.325(12) .
C230 C231 1.366(13) .
C230 H230 0.9500 .
C231 C232 1.367(14) .
C231 H231 0.9500 .
C232 C233 1.377(14) .
C232 H232 0.9500 .
C233 C234 1.377(14) .
C233 H233 0.9500 .
C234 C235 1.498(13) .
C235 N207 1.242(12) .
C235 H235 0.9500 .
N207 C236 1.422(11) .
C236 C241 1.358(12) .
C236 C237 1.373(12) .
C237 C238 1.362(13) .
C237 H237 0.9500 .
C238 C239 1.408(12) .
C238 H238 0.9500 .
C239 C240 1.374(12) .
C239 C242 1.535(12) .
C240 C241 1.419(12) .
C240 H240 0.9500 .
C241 H241 0.9500 .
C242 N208 1.453(11) .
C242 C243 1.501(13) .
C242 H242 1.0000 .
C243 H24A 0.9800 .
C243 H24B 0.9800 .
C243 H24C 0.9800 .
C244 O202 1.240(10) .
C244 N208 1.326(11) .
C244 C249 1.479(12) .
N208 H22N 0.71(7) .
C245 C246 1.367(11) .
C245 C250 1.394(11) .
C246 C247 1.377(11) .
C246 H246 0.9500 .
C247 C248 1.400(11) .
C248 C249 1.405(11) .
C248 H248 0.9500 .
C249 C250 1.377(11) .
C250 H250 0.9500 .
N300 C304 1.300(14) .
N300 C300 1.350(14) .
C300 C301 1.376(18) .
C300 H300 0.9500 .
C301 C302 1.38(2) .
C301 H301 0.9500 .
C302 C303 1.32(2) .
C302 H302 0.9500 .
C303 C304 1.390(18) .
C303 H303 0.9500 .
C304 C305 1.476(17) .
C305 N301 1.250(14) .
C305 H305 0.9500 .
N301 C30G 1.37(2) .
N301 C306 1.60(3) .
C306 C311 1.27(4) .
C306 C307 1.46(4) .
C307 C308 1.32(3) .
C307 H307 0.9500 .
C308 C309 1.46(4) .
C308 H308 0.9500 .
C309 C310 1.32(4) .
C309 C312 1.46(3) .
C310 C311 1.35(3) .
C310 H310 0.9500 .
C311 H311 0.9500 .
C30G C30H 1.3900 .
C30G C30L 1.3900 .
C30H C30I 1.3900 .
C30H H30H 0.9500 .
C30I C30J 1.3900 .
C30I H30I 0.9500 .
C30J C30K 1.3900 .
C30J C312 1.61(3) .
C30K C30L 1.3900 .
C30K H30K 0.9500 .
C30L H30L 0.9500 .
C312 N302 1.473(12) .
C312 C313 1.524(14) .
C312 H312 1.0000 .
C313 H31A 0.9800 .
C313 H31B 0.9800 .
C313 H31C 0.9800 .
C314 O300 1.264(11) .
C314 N302 1.318(12) .
C314 C345 1.496(12) .
N302 H30N 0.95(7) .
N303 C319 1.318(13) .
N303 C315 1.332(14) .
C315 C316 1.419(15) .
C315 H315 0.9500 .
C316 C317 1.353(15) .
C316 H316 0.9500 .
C317 C318 1.381(15) .
C317 H317 0.9500 .
C318 C319 1.394(14) .
C318 H318 0.9500 .
C319 C320 1.471(15) .
C320 N304 1.250(13) .
C320 H320 0.9500 .
N304 C321 1.379(13) .
C321 C326 1.347(13) .
C321 C322 1.381(12) .
C322 C323 1.383(12) .
C322 H322 0.9500 .
C323 C324 1.372(12) .
C323 H323 0.9500 .
C324 C325 1.395(12) .
C324 C327 1.513(11) .
C325 C326 1.379(13) .
C325 H325 0.9500 .
C326 H326 0.9500 .
C327 N305 1.471(10) .
C327 C328 1.514(11) .
C327 H327 1.0000 .
C328 H32A 0.9800 .
C328 H32B 0.9800 .
C328 H32C 0.9800 .
C329 O301 1.230(9) .
C329 N305 1.323(9) .
C329 C347 1.522(11) .
N305 H31N 0.85(6) .
N31A C31E 1.344(4) .
N31A C31A 1.345(4) .
C31A C31B 1.384(4) .
C31A H31D 0.9500 .
C31B C31C 1.372(4) .
C31B H31E 0.9500 .
C31C C31D 1.383(5) .
C31C H31F 0.9500 .
C31D C31E 1.391(4) .
C31D H31G 0.9500 .
C31E C31F 1.475(16) .
C31F N31B 1.246(17) .
C31F H31H 0.9500 .
N306 C334 1.338(12) .
N306 C330 1.339(11) .
C330 C331 1.344(14) .
C330 H330 0.9500 .
C331 C332 1.361(16) .
C331 H331 0.9500 .
C332 C333 1.395(16) .
C332 H332 0.9500 .
C333 C334 1.376(14) .
C333 H333 0.9500 .
C334 C335 1.467(13) .
C335 N307 1.262(11) .
C335 H335 0.9500 .
N307 C336 1.413(11) .
C336 C341 1.364(12) .
C336 C337 1.375(12) .
C337 C338 1.426(14) .
C337 H337 0.9500 .
C338 C339 1.348(13) .
C338 H338 0.9500 .
C339 C340 1.374(13) .
C339 C342 1.501(13) .
C340 C341 1.379(13) .
C340 H340 0.9500 .
C341 H341 0.9500 .
C342 C343 1.409(15) .
C342 N308 1.455(11) .
C342 H342 1.0000 .
C343 H34A 0.9800 .
C343 H34B 0.9800 .
C343 H34C 0.9800 .
C344 O302 1.261(10) .
C344 N308 1.310(11) .
C344 C349 1.474(11) .
N308 H32N 0.75(4) .
C345 C350 1.372(10) .
C345 C346 1.395(10) .
C346 C347 1.383(10) .
C346 H346 0.9500 .
C347 C348 1.378(10) .
C348 C349 1.406(10) .
C348 H348 0.9500 .
C349 C350 1.390(10) .
C350 H350 0.9500 .
B1 F3 1.356(10) .
B1 F2 1.366(10) .
B1 F4 1.374(10) .
B1 F1 1.386(10) .
O80 C80 1.316(17) .
O80 C81 1.363(18) .
C80 C82 1.420(18) .
C80 H80A 0.9900 .
C80 H80B 0.9900 .
C81 C83 1.44(2) .
C81 H81A 0.9900 .
C81 H81B 0.9900 .
C82 H82A 0.9800 .
C82 H82B 0.9800 .
C82 H82C 0.9800 .
C83 H83A 0.9800 .
C83 H83B 0.9800 .
C83 H83C 0.9800 .
B2 F8 1.376(10) .
B2 F6 1.381(10) .
B2 F7 1.383(10) .
B2 F5 1.387(10) .
B2A F5A 1.373(10) .
B2A F7A 1.374(10) .
B2A F6A 1.376(10) .
B2A F8A 1.376(10) .
B3 F11 1.376(10) .
B3 F9 1.376(10) .
B3 F12 1.380(10) .
B3 F10 1.380(10) .
B3A F11A 1.379(10) .
B3A F12A 1.380(10) .
B3A F9A 1.380(10) .
B3A F10A 1.381(10) .
B3B F11B 1.377(10) .
B3B F12B 1.378(10) .
B3B F9B 1.381(10) .
B3B F10B 1.383(10) .
B4 F14 1.376(10) .
B4 F16 1.377(10) .
B4 F15 1.377(10) .
B4 F13 1.378(10) .
B4A F14A 1.378(11) .
B4A F16A 1.379(10) .
B4A F13A 1.379(11) .
B4A F15A 1.379(10) .
B4B F15B 1.377(10) .
B4B F16B 1.378(10) .
B4B F13B 1.379(10) .
B4B F14B 1.379(10) .
B5 F19 1.381(10) .
B5 F18 1.382(10) .
B5 F17 1.386(10) .
B5 F20 1.388(10) .
N11 C11 1.17(2) .
C11 C12 1.47(2) .
C12 H12D 0.9800 .
C12 H12E 0.9800 .
C12 H12F 0.9800 .
B5A F18A 1.385(10) .
B5A F19A 1.385(10) .
B5A F20A 1.385(10) .
B5A F17A 1.387(10) .
N11P C11P 1.18(2) .
C11P C12P 1.47(2) .
C11P F22A 1.76(8) 2_756
C12P F21A 1.18(8) 2_756
C12P H12G 0.9800 .
C12P H12H 0.9800 .
C12P H12I 0.9800 .
B6 F24 1.377(11) .
B6 F22 1.377(10) .
B6 F21 1.378(11) .
B6 F23 1.378(10) .
B6A F23A 1.376(11) .
B6A F22A 1.376(11) .
B6A F24A 1.377(11) .
B6A F21A 1.378(11) .
B7 F25A 1.358(10) .
B7 F27 1.368(10) .
B7 F28 1.375(10) .
B7 F27A 1.380(10) .
B7 F26 1.382(10) .
B7 F28A 1.385(10) .
B7 F26A 1.399(10) .
B7 F25 1.401(10) .
N1 C1 1.173(13) .
C1 C2 1.417(13) .
C2 H2A 0.9800 .
C2 H2B 0.9800 .
C2 H2C 0.9800 .
N3 C3A 1.17(2) .
N3 C3 1.183(19) .
C3 C4 1.511(19) .
C4 H4A 0.9800 .
C4 H4AB 0.9800 .
C4 H4AC 0.9800 .
C3A C4A 1.49(2) .
C4A H4AA 0.9800 .
C4A H4AD 0.9800 .
C4A H4AE 0.9800 .
N5 C5 1.158(3) .
C5 C6 1.459(3) .
C6 H6A 0.9799 .
C6 H6AB 0.9800 .
C6 H6AC 0.9800 .
N9 C9 1.224(18) .
C9 C10 1.469(18) .
C10 H10E 0.9800 .
C10 H10G 0.9800 .
C10 H10J 0.9800 .
N13 C13 1.139(17) .
C13 C14 1.472(17) .
C14 H14D 0.9800 .
C14 H14E 0.9800 .
C14 H14F 0.9800 .
N15 C15 1.170(18) .
C15 C16 1.467(18) .
C16 H16A 0.9800 .
C16 H16B 0.9800 .
C16 H16C 0.9800 .
N15A C15A 1.175(17) .
C15A C16A 1.479(18) .
C16A H16D 0.9800 .
C16A H16E 0.9800 .
C16A H16F 0.9800 .
N7 C7 1.137(15) .
C7 C8 1.439(16) .
C8 H8A 0.9800 .
C8 H8AB 0.9800 .
C8 H8AC 0.9800 .
O1W H1W 0.960(11) .
O1W H2W 0.958(11) .

loop_
_geom_hbond_atom_site_label_D
_geom_hbond_atom_site_label_H
_geom_hbond_atom_site_label_A
_geom_hbond_distance_DH
_geom_hbond_distance_HA
_geom_hbond_distance_DA
_geom_hbond_angle_DHA
_geom_hbond_site_symmetry_A
N102 H10N O202 0.79(6) 2.29(7) 3.040(9) 159(8) .
N105 H11N O302 0.74(6) 2.07(7) 2.804(10) 172(10) 4_565
N108 H12N O301 0.82(6) 2.09(7) 2.890(9) 167(8) 4_565
N202 H20N O101 0.87(6) 1.90(7) 2.758(11) 170(8) .
N205 H2N O102 0.77(7) 2.11(7) 2.839(10) 158(8) .
N208 H22N O300 0.71(7) 2.04(7) 2.740(10) 171(10) .
N302 H30N O100 0.95(7) 1.91(7) 2.826(10) 159(6) 4_566
N308 H32N O1W 0.75(4) 2.13(5) 2.838(12) 157(4) .
O1W H1W O201 0.960(11) 1.78(5) 2.697(9) 158(11) .

loop_
_geom_torsion_atom_site_label_1
_geom_torsion_atom_site_label_2
_geom_torsion_atom_site_label_3
_geom_torsion_atom_site_label_4
_geom_torsion
_geom_torsion_site_symmetry_1
_geom_torsion_site_symmetry_4
C104 N100 C100 C101 -1(3) . .
Zn3 N100 C100 C101 173.6(19) . .
N100 C100 C101 C102 -4(4) . .
C100 C101 C102 C103 3(5) . .
C101 C102 C103 C104 2(4) . .
C100 N100 C104 C103 6(4) . .
Zn3 N100 C104 C103 -169(2) . .
C100 N100 C104 C105 178(2) . .
Zn3 N100 C104 C105 4(3) . .
C102 C103 C104 N100 -6(4) . .
C102 C103 C104 C105 -178(3) . .
N100 C104 C105 N101 1(4) . .
C103 C104 C105 N101 173(3) . .
C104 C105 N101 C106 173(2) . .
C104 C105 N101 Zn3 -4(3) . .
C105 N101 C106 C107 -117(4) . .
Zn3 N101 C106 C107 59(4) . .
C105 N101 C106 C111 56(5) . .
Zn3 N101 C106 C111 -127(4) . .
C111 C106 C107 C108 5(7) . .
N101 C106 C107 C108 179(4) . .
C106 C107 C108 C109 1(7) . .
C107 C108 C109 C110 -2(7) . .
C107 C108 C109 C112 -173(4) . .
C108 C109 C110 C111 -3(6) . .
C112 C109 C110 C111 170(4) . .
C109 C110 C111 C106 8(8) . .
C107 C106 C111 C110 -9(8) . .
N101 C106 C111 C110 177(4) . .
C10E N10A C10A C10B 6(5) . .
Zn3 N10A C10A C10B 171(3) . .
N10A C10A C10B C10C -4(6) . .
C10A C10B C10C C10D 0(6) . .
C10B C10C C10D C10E 3(6) . .
C10A N10A C10E C10D -3(5) . .
Zn3 N10A C10E C10D -170(3) . .
C10A N10A C10E C10F 180(3) . .
Zn3 N10A C10E C10F 12(3) . .
C10C C10D C10E N10A -2(5) . .
C10C C10D C10E C10F 176(3) . .
N10A C10E C10F N10B -3(5) . .
C10D C10E C10F N10B 180(4) . .
C10E C10F N10B C10G -179(3) . .
C10E C10F N10B Zn3 -8(5) . .
C10F N10B C10G C10H -122(6) . .
Zn3 N10B C10G C10H 70(6) . .
C10F N10B C10G C10L 67(8) . .
Zn3 N10B C10G C10L -101(7) . .
C10L C10G C10H C10I -11(10) . .
N10B C10G C10H C10I 177(5) . .
C10G C10H C10I C10J 0(9) . .
C10H C10I C10J C10K 5(10) . .
C10H C10I C10J C112 -175(5) . .
C10I C10J C10K C10L 2(11) . .
C112 C10J C10K C10L -178(8) . .
C10J C10K C10L C10G -13(12) . .
C10H C10G C10L C10K 18(13) . .
N10B C10G C10L C10K -170(6) . .
C10K C10J C112 N102 63(9) . .
C10I C10J C112 N102 -118(5) . .
C10K C10J C112 C113 -58(9) . .
C10I C10J C112 C113 122(5) . .
C110 C109 C112 N102 58(4) . .
C108 C109 C112 N102 -130(4) . .
C110 C109 C112 C113 -68(4) . .
C108 C109 C112 C113 103(4) . .
O100 C114 N102 C112 -3.4(13) . .
C145 C114 N102 C112 173.1(8) . .
C10J C112 N102 C114 76(3) . .
C109 C112 N102 C114 67.2(17) . .
C113 C112 N102 C114 -162.8(9) . .
C119 N103 C115 C116 -8(5) . .
Zn1 N103 C115 C116 177(3) . .
N103 C115 C116 C117 4(6) . .
C115 C116 C117 C118 -2(5) . .
C116 C117 C118 C119 3(5) . .
C115 N103 C119 C118 9(4) . .
Zn1 N103 C119 C118 -175(2) . .
C115 N103 C119 C120 -179(3) . .
Zn1 N103 C119 C120 -3(3) . .
C117 C118 C119 N103 -7(4) . .
C117 C118 C119 C120 -178(3) . .
N103 C119 C120 N104 12(4) . .
C118 C119 C120 N104 -176(3) . .
C119 C120 N104 C121 177(3) . .
C119 C120 N104 Zn1 -15(4) . .
C120 N104 C121 C126 46(4) . .
Zn1 N104 C121 C126 -122.1(16) . .
C120 N104 C121 C122 -125(3) . .
Zn1 N104 C121 C122 67(3) . .
C126 C121 C122 C123 -2.3(19) . .
N104 C121 C122 C123 169.0(17) . .
C121 C122 C123 C124 -0.8(19) . .
C122 C123 C124 C125 2.5(16) . .
C122 C123 C124 C127 -176.7(10) . .
C123 C124 C125 C126 -1.2(17) . .
C127 C124 C125 C126 178.0(10) . .
C122 C121 C126 C125 3.5(18) . .
N104 C121 C126 C125 -168.5(16) . .
C124 C125 C126 C121 -1.8(18) . .
C123 C124 C127 N105 -91.2(11) . .
C125 C124 C127 N105 89.7(11) . .
C123 C124 C127 C128 34.3(13) . .
C125 C124 C127 C128 -144.8(10) . .
O101 C129 N105 C127 8.0(13) . .
C147 C129 N105 C127 -170.5(7) . .
C128 C127 N105 C129 141.7(9) . .
C124 C127 N105 C129 -91.0(11) . .
N11B Zn1A N11A C11A -176(4) . .
C11E Zn1A N11A C11A -163(6) . .
C11F Zn1A N11A C11A -173(4) . .
N21A Zn1A N11A C11A 96(4) . .
N31B Zn1A N11A C11A -55(5) . .
N21B Zn1A N11A C11A 53(6) . .
N11B Zn1A N11A C11E -13(3) . .
C11F Zn1A N11A C11E -10(2) . .
N21A Zn1A N11A C11E -101(2) . .
N31B Zn1A N11A C11E 108(3) . .
N21B Zn1A N11A C11E -144(3) . .
C11E N11A C11A C11B 0(5) . .
Zn1A N11A C11A C11B 161(4) . .
N11A C11A C11B C11C 2(5) . .
C11A C11B C11C C11D 1(6) . .
C11B C11C C11D C11E -5(6) . .
C11A N11A C11E C11D -5(5) . .
Zn1A N11A C11E C11D -174(4) . .
C11A N11A C11E C11F -175(3) . .
Zn1A N11A C11E C11F 15(4) . .
C11A N11A C11E Zn1A 170(3) . .
C11C C11D C11E N11A 7(6) . .
C11C C11D C11E C11F 177(4) . .
C11C C11D C11E Zn1A -11(16) . .
N11A C11E C11F N11B -15(5) . .
C11D C11E C11F N11B 175(4) . .
Zn1A C11E C11F N11B -3(3) . .
N11A C11E C11F Zn1A -12(3) . .
C11D C11E C11F Zn1A 178(4) . .
C11E C11F N11B Zn1A 4(4) . .
N11A Zn1A N11B C11F 6(3) . .
C11E Zn1A N11B C11F -3(2) . .
N21A Zn1A N11B C11F 91(2) . .
N31B Zn1A N11B C11F -122(3) . .
N21B Zn1A N11B C11F 165(2) . .
C134 N106 C130 C131 0.7(15) . .
Zn2 N106 C130 C131 -165.5(9) . .
N106 C130 C131 C132 0.5(18) . .
C130 C131 C132 C133 -1(2) . .
C131 C132 C133 C134 1(2) . .
C130 N106 C134 C133 -1.1(16) . .
Zn2 N106 C134 C133 167.5(10) . .
C130 N106 C134 C135 176.8(9) . .
Zn2 N106 C134 C135 -14.6(12) . .
C132 C133 C134 N106 0.3(19) . .
C132 C133 C134 C135 -177.5(12) . .
N106 C134 C135 N107 4.0(16) . .
C133 C134 C135 N107 -178.1(11) . .
C134 C135 N107 C136 -176.0(9) . .
C134 C135 N107 Zn2 9.0(13) . .
C135 N107 C136 C137 -45.2(14) . .
Zn2 N107 C136 C137 128.9(8) . .
C135 N107 C136 C141 132.3(11) . .
Zn2 N107 C136 C141 -53.5(12) . .
C141 C136 C137 C138 -7.5(14) . .
N107 C136 C137 C138 170.0(8) . .
C136 C137 C138 C139 0.1(13) . .
C137 C138 C139 C140 6.2(13) . .
C137 C138 C139 C142 -168.4(8) . .
C138 C139 C140 C141 -5.5(15) . .
C142 C139 C140 C141 169.4(9) . .
C137 C136 C141 C140 8.3(16) . .
N107 C136 C141 C140 -169.2(9) . .
C139 C140 C141 C136 -1.7(16) . .
C138 C139 C142 N108 -21.1(12) . .
C140 C139 C142 N108 164.3(8) . .
C138 C139 C142 C143 101.5(10) . .
C140 C139 C142 C143 -73.1(11) . .
O102 C144 N108 C142 -5.0(13) . .
C149 C144 N108 C142 174.5(7) . .
C143 C142 N108 C144 153.9(9) . .
C139 C142 N108 C144 -83.2(10) . .
O100 C114 C145 C150 144.2(9) . .
N102 C114 C145 C150 -32.3(11) . .
O100 C114 C145 C146 -35.3(12) . .
N102 C114 C145 C146 148.3(8) . .
C150 C145 C146 C147 -0.8(11) . .
C114 C145 C146 C147 178.7(7) . .
C145 C146 C147 C148 1.1(12) . .
C145 C146 C147 C129 178.8(7) . .
O101 C129 C147 C148 127.7(10) . .
N105 C129 C147 C148 -53.9(12) . .
O101 C129 C147 C146 -49.9(12) . .
N105 C129 C147 C146 128.5(9) . .
C146 C147 C148 C149 -1.4(12) . .
C129 C147 C148 C149 -178.9(8) . .
C147 C148 C149 C150 1.3(12) . .
C147 C148 C149 C144 177.0(8) . .
O102 C144 C149 C150 145.4(8) . .
N108 C144 C149 C150 -34.1(12) . .
O102 C144 C149 C148 -30.1(12) . .
N108 C144 C149 C148 150.4(8) . .
C148 C149 C150 C145 -0.9(11) . .
C144 C149 C150 C145 -176.6(7) . .
C146 C145 C150 C149 0.7(12) . .
C114 C145 C150 C149 -178.7(8) . .
C204 N200 C200 C201 0(2) . .
Zn3 N200 C200 C201 -176.8(14) . .
N200 C200 C201 C202 4(3) . .
C200 C201 C202 C203 -7(3) . .
C201 C202 C203 C204 5(3) . .
C200 N200 C204 C203 -2(2) . .
Zn3 N200 C204 C203 175.4(12) . .
C200 N200 C204 C205 177.6(12) . .
Zn3 N200 C204 C205 -4.9(13) . .
C202 C203 C204 N200 -1(2) . .
C202 C203 C204 C205 179.6(15) . .
N200 C204 C205 N201 1.8(16) . .
C203 C204 C205 N201 -178.6(13) . .
C204 C205 N201 C206 -176.0(9) . .
C204 C205 N201 Zn3 2.3(12) . .
C205 N201 C206 C211 71.3(12) . .
Zn3 N201 C206 C211 -106.8(9) . .
C205 N201 C206 C207 -115.4(11) . .
Zn3 N201 C206 C207 66.5(11) . .
C211 C206 C207 C208 -3.5(14) . .
N201 C206 C207 C208 -176.9(9) . .
C206 C207 C208 C209 3.1(16) . .
C207 C208 C209 C210 -1.0(14) . .
C207 C208 C209 C212 179.3(9) . .
C208 C209 C210 C211 -0.7(13) . .
C212 C209 C210 C211 179.1(8) . .
C207 C206 C211 C210 1.9(13) . .
N201 C206 C211 C210 175.3(8) . .
C209 C210 C211 C206 0.2(13) . .
C210 C209 C212 N202 21.5(11) . .
C208 C209 C212 N202 -158.7(8) . .
C210 C209 C212 C213 -101.1(9) . .
C208 C209 C212 C213 78.7(10) . .
O200 C214 N202 C212 7.3(12) . .
C245 C214 N202 C212 -170.6(7) . .
C213 C212 N202 C214 -172.6(8) . .
C209 C212 N202 C214 64.1(10) . .
C219 N203 C215 C216 -3(3) . .
Zn1 N203 C215 C216 166(2) . .
N203 C215 C216 C217 3(4) . .
C215 C216 C217 C218 -1(4) . .
C216 C217 C218 C219 0(4) . .
C215 N203 C219 C218 2(3) . .
Zn1 N203 C219 C218 -166(2) . .
C215 N203 C219 C220 177(3) . .
Zn1 N203 C219 C220 9(3) . .
C217 C218 C219 N203 0(4) . .
C217 C218 C219 C220 -175(3) . .
N203 C219 C220 N204 -3(4) . .
C218 C219 C220 N204 172(3) . .
C219 C220 N204 C221 -175(3) . .
C220 N204 C221 C222 -124(3) . .
C220 N204 C221 C226 43(4) . .
N204 C221 C222 C223 167(3) . .
C226 C221 C222 C223 0.0 . .
C221 C222 C223 C224 0.0 . .
C222 C223 C224 C225 0.0 . .
C222 C223 C224 C227 178(2) . .
C223 C224 C225 C226 0.0 . .
C227 C224 C225 C226 -178.5(19) . .
C224 C225 C226 C221 0.0 . .
N204 C221 C226 C225 -167(3) . .
C222 C221 C226 C225 0.0 . .
C223 C224 C227 N205 -131.7(15) . .
C225 C224 C227 N205 46.7(18) . .
C223 C224 C227 C228 101.0(16) . .
C225 C224 C227 C228 -80.6(14) . .
O201 C229 N205 C227 0.7(13) . .
C247 C229 N205 C227 177.4(8) . .
C228 C227 N205 C229 -170.7(9) . .
C224 C227 N205 C229 60.7(15) . .
C21E N21A C21A C21B 4(4) . .
Zn1A N21A C21A C21B -179(2) . .
N21A C21A C21B C21C 0(4) . .
C21A C21B C21C C21D -6(5) . .
C21B C21C C21D C21E 8(5) . .
C21A N21A C21E C21D -2(4) . .
Zn1A N21A C21E C21D -179(3) . .
C21A N21A C21E C21F -178(3) . .
Zn1A N21A C21E C21F 5(3) . .
C21C C21D C21E N21A -4(5) . .
C21C C21D C21E C21F 172(4) . .
N21A C21E C21F N21B -4(5) . .
C21D C21E C21F N21B -180(4) . .
C21E C21F N21B C21G 178(3) . .
C21E C21F N21B Zn1A 1(5) . .
C21F N21B C21G C21H 86(4) . .
Zn1A N21B C21G C21H -98(4) . .
C21F N21B C21G C21L -108(3) . .
Zn1A N21B C21G C21L 68(4) . .
C21L C21G C21H C21I 0.0 . .
N21B C21G C21H C21I 168(2) . .
C21G C21H C21I C21J 0.0 . .
C21H C21I C21J C21K 0.0 . .
C21I C21J C21K C21L 0.0 . .
C21J C21K C21L C21G 0.0 . .
C21H C21G C21L C21K 0.0 . .
N21B C21G C21L C21K -165(3) . .
C234 N206 C230 C231 -1.1(13) . .
Zn2 N206 C230 C231 174.0(7) . .
N206 C230 C231 C232 1.0(15) . .
C230 C231 C232 C233 -1.6(16) . .
C231 C232 C233 C234 2.2(16) . .
C230 N206 C234 C233 1.8(13) . .
Zn2 N206 C234 C233 -173.9(8) . .
C230 N206 C234 C235 180.0(7) . .
Zn2 N206 C234 C235 4.3(10) . .
C232 C233 C234 N206 -2.4(16) . .
C232 C233 C234 C235 179.5(9) . .
N206 C234 C235 N207 6.9(13) . .
C233 C234 C235 N207 -174.9(9) . .
C234 C235 N207 C236 -176.2(8) . .
C234 C235 N207 Zn2 -13.6(10) . .
C235 N207 C236 C241 -116.9(10) . .
Zn2 N207 C236 C241 83.4(10) . .
C235 N207 C236 C237 65.7(13) . .
Zn2 N207 C236 C237 -94.0(11) . .
C241 C236 C237 C238 -2.5(17) . .
N207 C236 C237 C238 174.9(10) . .
C236 C237 C238 C239 0.9(17) . .
C237 C238 C239 C240 2.6(16) . .
C237 C238 C239 C242 -179.0(10) . .
C238 C239 C240 C241 -4.5(14) . .
C242 C239 C240 C241 177.2(9) . .
C237 C236 C241 C240 0.6(15) . .
N207 C236 C241 C240 -176.9(9) . .
C239 C240 C241 C236 3.0(15) . .
C240 C239 C242 N208 -2.4(12) . .
C238 C239 C242 N208 179.4(9) . .
C240 C239 C242 C243 120.8(9) . .
C238 C239 C242 C243 -57.4(11) . .
O202 C244 N208 C242 -12.3(12) . .
C249 C244 N208 C242 167.3(7) . .
C243 C242 N208 C244 159.5(8) . .
C239 C242 N208 C244 -76.5(10) . .
O200 C214 C245 C246 124.0(9) . .
N202 C214 C245 C246 -58.1(10) . .
O200 C214 C245 C250 -51.4(11) . .
N202 C214 C245 C250 126.5(8) . .
C250 C245 C246 C247 -2.2(12) . .
C214 C245 C246 C247 -177.6(8) . .
C245 C246 C247 C248 -2.9(12) . .
C245 C246 C247 C229 168.7(8) . .
O201 C229 C247 C246 -30.1(12) . .
N205 C229 C247 C246 153.1(8) . .
O201 C229 C247 C248 141.2(9) . .
N205 C229 C247 C248 -35.6(12) . .
C246 C247 C248 C249 4.4(12) . .
C229 C247 C248 C249 -167.0(8) . .
C247 C248 C249 C250 -0.9(11) . .
C247 C248 C249 C244 175.2(7) . .
O202 C244 C249 C250 -125.0(9) . .
N208 C244 C249 C250 55.4(10) . .
O202 C244 C249 C248 59.1(10) . .
N208 C244 C249 C248 -120.5(8) . .
C248 C249 C250 C245 -4.3(11) . .
C244 C249 C250 C245 179.9(8) . .
C246 C245 C250 C249 5.9(11) . .
C214 C245 C250 C249 -178.5(7) . .
C304 N300 C300 C301 3.7(18) . .
Zn3 N300 C300 C301 177.7(10) . .
N300 C300 C301 C302 1(2) . .
C300 C301 C302 C303 -7(3) . .
C301 C302 C303 C304 8(3) . .
C300 N300 C304 C303 -2.5(19) . .
Zn3 N300 C304 C303 -177.3(11) . .
C300 N300 C304 C305 178.5(11) . .
Zn3 N300 C304 C305 3.7(14) . .
C302 C303 C304 N300 -4(2) . .
C302 C303 C304 C305 175.4(16) . .
N300 C304 C305 N301 -11.2(18) . .
C303 C304 C305 N301 169.8(13) . .
C304 C305 N301 C30G -172.0(15) . .
C304 C305 N301 C306 169.2(19) . .
C304 C305 N301 Zn3 12.2(15) . .
C305 N301 C306 C311 -75(4) . .
Zn3 N301 C306 C311 82(3) . .
C305 N301 C306 C307 98(3) . .
Zn3 N301 C306 C307 -106(3) . .
C311 C306 C307 C308 -3(5) . .
N301 C306 C307 C308 -176(3) . .
C306 C307 C308 C309 5(5) . .
C307 C308 C309 C310 -3(5) . .
C307 C308 C309 C312 175(3) . .
C308 C309 C310 C311 0(5) . .
C312 C309 C310 C311 -178(3) . .
C307 C306 C311 C310 0(5) . .
N301 C306 C311 C310 172(2) . .
C309 C310 C311 C306 2(5) . .
C305 N301 C30G C30H -63(2) . .
Zn3 N301 C30G C30H 111.5(19) . .
C305 N301 C30G C30L 131.7(18) . .
Zn3 N301 C30G C30L -54(3) . .
N301 C30G C30H C30I -165(2) . .
C30L C30G C30H C30I 0.0 . .
C30G C30H C30I C30J 0.0 . .
C30H C30I C30J C30K 0.0 . .
C30H C30I C30J C312 174(2) . .
C30I C30J C30K C30L 0.0 . .
C312 C30J C30K C30L -175(2) . .
C30J C30K C30L C30G 0.0 . .
N301 C30G C30L C30K 165(2) . .
C30H C30G C30L C30K 0.0 . .
C310 C309 C312 N302 165(3) . .
C308 C309 C312 N302 -13(4) . .
C310 C309 C312 C313 38(5) . .
C308 C309 C312 C313 -141(3) . .
C30I C30J C312 N302 134.8(18) . .
C30K C30J C312 N302 -50.7(18) . .
C30I C30J C312 C313 15(2) . .
C30K C30J C312 C313 -170.2(14) . .
O300 C314 N302 C312 -4.7(13) . .
C345 C314 N302 C312 175.1(8) . .
C309 C312 N302 C314 95.7(19) . .
C313 C312 N302 C314 -133.2(9) . .
C30J C312 N302 C314 102.8(15) . .
C319 N303 C315 C316 -2(3) . .
Zn1 N303 C315 C316 171(2) . .
N303 C315 C316 C317 3(4) . .
C315 C316 C317 C318 4(4) . .
C316 C317 C318 C319 -9(4) . .
C315 N303 C319 C318 -4(4) . .
Zn1 N303 C319 C318 -178(2) . .
C315 N303 C319 C320 -180(2) . .
Zn1 N303 C319 C320 6(3) . .
C317 C318 C319 N303 10(4) . .
C317 C318 C319 C320 -175(2) . .
N303 C319 C320 N304 -9(3) . .
C318 C319 C320 N304 175(2) . .
C319 C320 N304 C321 -172.2(18) . .
C319 C320 N304 Zn1 7(3) . .
C320 N304 C321 C326 -84(2) . .
Zn1 N304 C321 C326 96(2) . .
C320 N304 C321 C322 97(2) . .
Zn1 N304 C321 C322 -82(2) . .
C326 C321 C322 C323 1.4(18) . .
N304 C321 C322 C323 -179.9(12) . .
C321 C322 C323 C324 -2.1(18) . .
C322 C323 C324 C325 0.8(17) . .
C322 C323 C324 C327 -177.4(10) . .
C323 C324 C325 C326 1.2(16) . .
C327 C324 C325 C326 179.4(10) . .
N304 C321 C326 C325 -178.3(11) . .
C322 C321 C326 C325 0.6(18) . .
C324 C325 C326 C321 -1.9(18) . .
C323 C324 C327 N305 -29.4(12) . .
C325 C324 C327 N305 152.4(9) . .
C323 C324 C327 C328 90.5(11) . .
C325 C324 C327 C328 -87.6(11) . .
O301 C329 N305 C327 -3.4(14) . .
C347 C329 N305 C327 171.8(8) . .
C324 C327 N305 C329 -63.9(11) . .
C328 C327 N305 C329 173.8(9) . .
C31E N31A C31A C31B 6(5) . .
N31A C31A C31B C31C -2(5) . .
C31A C31B C31C C31D -5(5) . .
C31B C31C C31D C31E 7(6) . .
C31A N31A C31E C31D -4(5) . .
C31A N31A C31E C31F 172(3) . .
C31C C31D C31E N31A -3(6) . .
C31C C31D C31E C31F -178(4) . .
N31A C31E C31F N31B -8(5) . .
C31D C31E C31F N31B 167(4) . .
C31E C31F N31B Zn1A 44(5) . .
C334 N306 C330 C331 -1.6(16) . .
Zn2 N306 C330 C331 179.2(10) . .
N306 C330 C331 C332 5(2) . .
C330 C331 C332 C333 -7(3) . .
C331 C332 C333 C334 5(3) . .
C330 N306 C334 C333 -0.3(16) . .
Zn2 N306 C334 C333 179.1(10) . .
C330 N306 C334 C335 179.8(9) . .
Zn2 N306 C334 C335 -0.8(11) . .
C332 C333 C334 N306 -1(2) . .
C332 C333 C334 C335 178.5(13) . .
N306 C334 C335 N307 4.0(15) . .
C333 C334 C335 N307 -175.9(11) . .
C334 C335 N307 C336 -177.1(9) . .
C334 C335 N307 Zn2 -4.9(12) . .
C335 N307 C336 C341 100.7(12) . .
Zn2 N307 C336 C341 -70.6(11) . .
C335 N307 C336 C337 -82.7(13) . .
Zn2 N307 C336 C337 106.0(11) . .
C341 C336 C337 C338 -5.2(19) . .
N307 C336 C337 C338 178.1(11) . .
C336 C337 C338 C339 3(2) . .
C337 C338 C339 C340 2(2) . .
C337 C338 C339 C342 179.1(13) . .
C338 C339 C340 C341 -5.2(18) . .
C342 C339 C340 C341 177.5(11) . .
C337 C336 C341 C340 2.1(18) . .
N307 C336 C341 C340 178.8(10) . .
C339 C340 C341 C336 3.4(18) . .
C338 C339 C342 C343 97.6(17) . .
C340 C339 C342 C343 -85.3(18) . .
C338 C339 C342 N308 -42.3(17) . .
C340 C339 C342 N308 134.8(11) . .
O302 C344 N308 C342 5.4(12) . .
C349 C344 N308 C342 -170.6(8) . .
C343 C342 N308 C344 152.7(13) . .
C339 C342 N308 C344 -66.6(13) . .
O300 C314 C345 C350 49.6(12) . .
N302 C314 C345 C350 -130.2(9) . .
O300 C314 C345 C346 -131.7(9) . .
N302 C314 C345 C346 48.5(11) . .
C350 C345 C346 C347 -1.5(12) . .
C314 C345 C346 C347 179.9(8) . .
C345 C346 C347 C348 2.6(12) . .
C345 C346 C347 C329 -179.8(8) . .
O301 C329 C347 C348 45.2(12) . .
N305 C329 C347 C348 -130.1(8) . .
O301 C329 C347 C346 -132.6(9) . .
N305 C329 C347 C346 52.1(12) . .
C346 C347 C348 C349 -1.7(12) . .
C329 C347 C348 C349 -179.4(7) . .
C347 C348 C349 C350 -0.3(12) . .
C347 C348 C349 C344 173.7(8) . .
O302 C344 C349 C350 14.2(12) . .
N308 C344 C349 C350 -169.7(8) . .
O302 C344 C349 C348 -159.6(8) . .
N308 C344 C349 C348 16.4(12) . .
C346 C345 C350 C349 -0.5(13) . .
C314 C345 C350 C349 178.2(8) . .
C348 C349 C350 C345 1.4(12) . .
C344 C349 C350 C345 -172.8(8) . .
C81 O80 C80 C82 -170(2) . .
C80 O80 C81 C83 -72(4) . .
N11P C11P C12P F21A 69(65) . 2_756
F22A C11P C12P F21A -128(37) 2_756 2_756
F23A B6A F21A C12P -156(6) . 2_746
F22A B6A F21A C12P -37(6) . 2_746
F24A B6A F21A C12P 83(6) . 2_746
F23A B6A F22A C12P 151(5) . 2_746
F24A B6A F22A C12P -88(5) . 2_746
F21A B6A F22A C12P 31(5) . 2_746
C12P B6A F22A C11P 21(7) 2_746 2_746
F23A B6A F22A C11P 172(4) . 2_746
F24A B6A F22A C11P -67(4) . 2_746
F21A B6A F22A C11P 52(5) . 2_746

loop_
_platon_squeeze_void_nr
_platon_squeeze_void_average_x
_platon_squeeze_void_average_y
_platon_squeeze_void_average_z
_platon_squeeze_void_volume
_platon_squeeze_void_count_electrons
_platon_squeeze_void_content
1 0.149 0.008 0.120 103 27 ' '
2 0.973 0.180 0.155 146 41 ' '
3 0.552 0.571 0.237 178 50 ' '
4 0.447 0.071 0.263 177 50 ' '
5 0.026 0.679 0.345 148 42 ' '
6 0.850 0.507 0.380 101 26 ' '
7 0.149 0.492 0.620 103 27 ' '
8 0.973 0.320 0.655 146 41 ' '
9 0.552 0.929 0.737 178 50 ' '
10 0.447 0.429 0.763 178 50 ' '
11 0.026 0.821 0.845 147 42 ' '
12 0.850 0.993 0.880 101 26 ' '
